data_4337985
loop_
_publ_author_name
'Ciabatti, Iacopo'
'Femoni, Cristina'
'Hayatifar, Mohammad'
'Iapalucci, Maria Carmela'
'Longoni, Giuliano'
'Pinzino, Calogero'
'Solmi, Matilde Valeria'
'Zacchini, Stefano'

_publ_section_title
;
 The Redox Chemistry of [Co6C(CO)15](2-): A Synthetic Route to New
 Co-Carbide Carbonyl Clusters.
;
_journal_issue 7
_journal_name_full 'Inorganic chemistry'
_journal_page_first 3818
_journal_paper_doi 10.1021/ic500161e
_journal_volume 53
_journal_year 2014
_chemical_formula_sum 'C40 H60 Co7 N3 O15'
_chemical_formula_weight 1235.42
_chemical_name_systematic
; 
 ? 
;
_space_group_IT_number 15
_symmetry_cell_setting monoclinic
_symmetry_space_group_name_Hall '-C 2yc'
_symmetry_space_group_name_H-M 'C 1 2/c 1'
_atom_sites_solution_hydrogens geom
_atom_sites_solution_primary direct
_atom_sites_solution_secondary difmap
_audit_creation_method SHELXL-97
_cell_angle_alpha 90.00
_cell_angle_beta 109.8090(10)
_cell_angle_gamma 90.00
_cell_formula_units_Z 12
_cell_length_a 40.110(3)
_cell_length_b 11.7289(7)
_cell_length_c 33.545(2)
_cell_measurement_temperature 296(2)
_cell_measurement_theta_max 23.2625
_cell_measurement_theta_min 2.1585
_cell_volume 14847.3(17)
_computing_cell_refinement 'APEX2 (Bruker AXS, 2006)'
_computing_data_collection 'APEX2 (Bruker AXS, 2006)'
_computing_data_reduction 'SAINT (Bruker AXS, 2004)'
_computing_molecular_graphics 'SCHAKAL99 (Keller, 1999)'
_computing_publication_material 'XCIF (Bruker AXS, 2001)'
_computing_structure_refinement 'SHELXL-97 (Sheldrick, 1997)'
_computing_structure_solution 'SHELXS-97 (Sheldrick, 1990)'
_diffrn_ambient_temperature 296(2)
_diffrn_measured_fraction_theta_full 1.000
_diffrn_measured_fraction_theta_max 1.000
_diffrn_measurement_device_type 'CCD area detector'
_diffrn_measurement_method 'phi and omega scans'
_diffrn_radiation_monochromator graphite
_diffrn_radiation_source 'fine-focus sealed tube'
_diffrn_radiation_type MoK\a
_diffrn_radiation_wavelength 0.71073
_diffrn_reflns_av_R_equivalents 0.0626
_diffrn_reflns_av_unetI/netI 0.0463
_diffrn_reflns_limit_h_max 49
_diffrn_reflns_limit_h_min -49
_diffrn_reflns_limit_k_max 14
_diffrn_reflns_limit_k_min -14
_diffrn_reflns_limit_l_max 41
_diffrn_reflns_limit_l_min -41
_diffrn_reflns_number 75353
_diffrn_reflns_theta_full 26.00
_diffrn_reflns_theta_max 26.00
_diffrn_reflns_theta_min 1.08
_exptl_absorpt_coefficient_mu 2.353
_exptl_absorpt_correction_T_max 0.7655
_exptl_absorpt_correction_T_min 0.6634
_exptl_absorpt_correction_type empirical
_exptl_absorpt_process_details
;
 Data were corrected for Lorentz polarization and absorption
 effects (empirical absorption corrections SADABS).
 R(int) = 0.0901 (selected reflections only, before parameter refinement)
 R(int) = 0.0474 (selected reflections only, after parameter refinement)
;
_exptl_crystal_colour black
_exptl_crystal_density_diffrn 1.658
_exptl_crystal_density_method 'not measured'
_exptl_crystal_description prism
_exptl_crystal_F_000 7560
_exptl_crystal_size_max 0.19
_exptl_crystal_size_mid 0.13
_exptl_crystal_size_min 0.12
_refine_diff_density_max 1.640
_refine_diff_density_min -0.737
_refine_diff_density_rms 0.140
_refine_ls_extinction_method none
_refine_ls_goodness_of_fit_ref 1.022
_refine_ls_hydrogen_treatment constr
_refine_ls_matrix_type full
_refine_ls_number_parameters 960
_refine_ls_number_reflns 14596
_refine_ls_number_restraints 597
_refine_ls_restrained_S_all 1.059
_refine_ls_R_factor_all 0.1136
_refine_ls_R_factor_gt 0.0738
_refine_ls_shift/su_max 0.000
_refine_ls_shift/su_mean 0.000
_refine_ls_structure_factor_coef Fsqd
_refine_ls_weighting_details 'calc w=1/[\s^2^(Fo^2^)+(0.1267P)^2^+113.1115P] where P=(Fo^2^+2Fc^2^)/3'
_refine_ls_weighting_scheme calc
_refine_ls_wR_factor_gt 0.2063
_refine_ls_wR_factor_ref 0.2419
_reflns_number_gt 9524
_reflns_number_total 14596
_reflns_threshold_expression >2sigma(I)
_cod_data_source_file ic500161e_si_001.cif
_cod_data_source_block 13_[NEt4]3[Co7C(CO)15]
_cod_depositor_comments
;
The following automatic conversions were performed:

'_symmetry_cell_setting' value 'Monoclinic' changed to 'monoclinic'
according to
/usr/data/users/saulius/automatic-downloads/rss-feeds/ACS/lib/dictionaries/cif_core.dic
dictionary named 'cif_core.dic' version 2.4.2 from 2011-04-26.

Automatic conversion script
Id: cif_fix_values 2281 2013-09-26 08:29:07Z andrius 

 Adding full bibliography for 4337973--4337985.cif.
;
_cod_original_cell_volume 14847.1(16)
_cod_original_sg_symbol_H-M C2/c
_cod_database_code 4337985

loop_
_symmetry_equiv_pos_as_xyz
'x, y, z'
'-x, y, -z+1/2'
'x+1/2, y+1/2, z'
'-x+1/2, y+1/2, -z+1/2'
'-x, -y, -z'
'x, -y, z-1/2'
'-x+1/2, -y+1/2, -z'
'x+1/2, -y+1/2, z-1/2'

loop_
_atom_site_label
_atom_site_type_symbol
_atom_site_fract_x
_atom_site_fract_y
_atom_site_fract_z
_atom_site_U_iso_or_equiv
_atom_site_adp_type
_atom_site_occupancy
_atom_site_symmetry_multiplicity
_atom_site_calc_flag
_atom_site_refinement_flags
_atom_site_disorder_assembly
_atom_site_disorder_group
Co1 Co 0.17794(3) 0.02534(9) 0.27190(3) 0.0444(3) Uani 1 1 d . . .
Co2 Co 0.11636(3) -0.01980(8) 0.26966(3) 0.0426(3) Uani 1 1 d . . .
Co3 Co 0.17988(3) -0.11883(8) 0.32864(3) 0.0461(3) Uani 1 1 d . . .
Co4 Co 0.13955(3) -0.00170(8) 0.36064(3) 0.0406(2) Uani 1 1 d . . .
Co5 Co 0.13062(3) 0.16379(8) 0.31017(3) 0.0440(3) Uani 1 1 d . . .
Co6 Co 0.19543(3) 0.11084(9) 0.34630(3) 0.0443(3) Uani 1 1 d . . .
Co7 Co 0.20404(3) -0.03687(10) 0.40348(4) 0.0554(3) Uani 1 1 d . . .
C1 C 0.15638(17) 0.0217(6) 0.3154(2) 0.0367(15) Uani 1 1 d . . .
C2 C 0.1331(2) -0.0178(6) 0.2241(3) 0.0485(18) Uani 1 1 d . . .
C3 C 0.2008(2) -0.1283(6) 0.2863(3) 0.0519(19) Uani 1 1 d . . .
C4 C 0.0878(2) 0.1072(7) 0.2603(2) 0.0506(19) Uani 1 1 d . . .
C5 C 0.1116(2) 0.1287(7) 0.3563(2) 0.0480(18) Uani 1 1 d . . .
C6 C 0.0854(2) -0.1285(8) 0.2556(3) 0.062(2) Uani 1 1 d . . .
C7 C 0.1613(3) -0.2536(8) 0.3253(3) 0.069(3) Uani 1 1 d . . .
C8 C 0.1131(2) -0.1128(7) 0.3666(3) 0.056(2) Uani 1 1 d . . .
C9 C 0.1652(3) 0.0201(9) 0.4196(3) 0.073(3) Uani 1 1 d . . .
C10 C 0.2301(3) 0.0940(9) 0.4012(3) 0.080(3) Uani 1 1 d U . .
C11 C 0.2271(3) -0.0818(9) 0.4542(3) 0.078(3) Uani 1 1 d . . .
C12 C 0.2245(3) 0.1354(9) 0.3176(4) 0.082(3) Uani 1 1 d . . .
C13 C 0.1816(2) 0.2512(8) 0.3526(3) 0.060(2) Uani 1 1 d . . .
C14 C 0.2224(2) -0.1504(8) 0.3754(3) 0.068(3) Uani 1 1 d . . .
C15 C 0.1146(2) 0.3013(7) 0.2988(3) 0.058(2) Uani 1 1 d . . .
C16 C 0.1975(2) 0.0667(8) 0.2357(3) 0.062(2) Uani 1 1 d . . .
O2 O 0.12462(17) -0.0298(6) 0.18765(18) 0.0719(18) Uani 1 1 d . . .
O3 O 0.21713(18) -0.1827(5) 0.2711(2) 0.0757(19) Uani 1 1 d . . .
O4 O 0.06074(16) 0.1474(6) 0.2394(2) 0.079(2) Uani 1 1 d . . .
O5 O 0.09211(17) 0.1764(5) 0.3701(2) 0.0694(17) Uani 1 1 d . . .
O6 O 0.0652(2) -0.2015(7) 0.2467(3) 0.104(3) Uani 1 1 d U . .
O7 O 0.1480(3) -0.3423(7) 0.3232(3) 0.106(3) Uani 1 1 d U . .
O8 O 0.09596(18) -0.1881(6) 0.3707(3) 0.087(2) Uani 1 1 d . . .
O9 O 0.1580(2) 0.0482(8) 0.4497(2) 0.110(3) Uani 1 1 d U . .
O10 O 0.2562(3) 0.1422(8) 0.4220(3) 0.126(3) Uani 1 1 d U . .
O11 O 0.2419(2) -0.1088(8) 0.4885(3) 0.113(3) Uani 1 1 d U . .
O12 O 0.2494(2) 0.1734(9) 0.3120(3) 0.115(3) Uani 1 1 d U . .
O13 O 0.18522(19) 0.3450(5) 0.3641(2) 0.0787(19) Uani 1 1 d . . .
O14 O 0.2460(2) -0.2136(8) 0.3823(3) 0.106(3) Uani 1 1 d U . .
O15 O 0.1041(2) 0.3918(6) 0.2896(3) 0.091(2) Uani 1 1 d U . .
O16 O 0.2095(2) 0.0962(7) 0.2101(3) 0.100(3) Uani 1 1 d . . .
Co11 Co 0.04386(7) 0.36385(19) 0.50457(8) 0.0527(6) Uani 0.50 1 d P A -1
Co12 Co 0.04812(6) 0.62742(18) 0.50315(7) 0.0410(5) Uani 0.50 1 d P A -1
Co13 Co 0.00299(5) 0.50077(17) 0.44973(6) 0.0423(5) Uani 0.50 1 d P A -1
Co14 Co -0.01123(5) 0.62095(17) 0.51343(6) 0.0420(5) Uani 0.50 1 d P A -1
Co15 Co 0.05182(7) 0.4994(2) 0.56433(8) 0.0459(5) Uani 0.50 1 d P A -1
Co16 Co -0.01505(6) 0.39668(18) 0.51406(7) 0.0495(5) Uani 0.50 1 d P A -1
Co17 Co -0.05817(7) 0.5156(2) 0.45540(9) 0.0552(6) Uani 0.50 1 d P A -1
C21 C 0.0191(4) 0.5022(11) 0.5096(4) 0.036(3) Uani 0.50 1 d P A -1
C22 C -0.1026(6) 0.533(2) 0.4282(8) 0.095(6) Uani 0.50 1 d PDU A -1
C23 C -0.0590(6) 0.3613(18) 0.4729(9) 0.075(6) Uani 0.50 1 d PDU A -1
C24 C -0.0431(6) 0.5036(18) 0.4063(6) 0.072(5) Uani 0.50 1 d PDU A -1
C25 C -0.0535(6) 0.6780(17) 0.4717(8) 0.074(5) Uani 0.50 1 d PDU A -1
C26 C 0.0235(8) 0.355(2) 0.4419(7) 0.050(6) Uani 0.50 1 d PDU A -1
C27 C 0.0215(6) 0.609(2) 0.4291(8) 0.061(6) Uani 0.50 1 d PDU A -1
C28 C 0.0161(5) 0.7492(12) 0.5084(5) 0.045(3) Uani 0.50 1 d PDU A -1
C29 C -0.0190(10) 0.627(3) 0.5675(9) 0.068(8) Uani 0.50 1 d PDU A -1
C30 C 0.0785(4) 0.7120(13) 0.4904(5) 0.052(4) Uani 0.50 1 d PDU A -1
C31 C 0.0728(5) 0.2648(16) 0.4942(6) 0.072(5) Uani 0.50 1 d PDU A -1
C32 C 0.0068(5) 0.2582(12) 0.5094(6) 0.054(4) Uani 0.50 1 d PDU A -1
C33 C 0.0790(4) 0.3736(15) 0.5667(6) 0.061(4) Uani 0.50 1 d PDU A -1
C34 C -0.0301(7) 0.377(2) 0.5577(7) 0.064(6) Uani 0.50 1 d PDU A -1
C35 C 0.0531(10) 0.521(3) 0.6188(8) 0.082(7) Uani 0.50 1 d PDU A -1
C36 C 0.0828(4) 0.6165(14) 0.5627(5) 0.052(4) Uani 0.50 1 d PDU A -1
O22 O -0.1328(5) 0.542(2) 0.4089(6) 0.128(6) Uani 0.50 1 d PDU A -1
O23 O -0.0789(5) 0.2840(15) 0.4645(6) 0.111(5) Uani 0.50 1 d PDU A -1
O24 O -0.0546(7) 0.510(2) 0.3705(6) 0.092(6) Uani 0.50 1 d PDU A -1
O25 O -0.0692(4) 0.7619(13) 0.4650(5) 0.091(4) Uani 0.50 1 d PDU A -1
O26 O 0.0327(5) 0.333(2) 0.4136(7) 0.063(5) Uani 0.50 1 d PDU A -1
O27 O 0.0274(5) 0.6513(19) 0.4021(6) 0.075(5) Uani 0.50 1 d PDU A -1
O28 O 0.0166(4) 0.8475(10) 0.5081(4) 0.058(3) Uani 0.50 1 d PDU A -1
O29 O -0.0223(6) 0.682(2) 0.5942(7) 0.075(6) Uani 0.50 1 d PDU A -1
O30 O 0.0991(3) 0.7668(12) 0.4824(4) 0.077(3) Uani 0.50 1 d PDU A -1
O31 O 0.0933(4) 0.2075(14) 0.4874(5) 0.101(5) Uani 0.50 1 d PDU A -1
O32 O 0.0051(4) 0.1592(11) 0.5101(5) 0.071(4) Uani 0.50 1 d PDU A -1
O33 O 0.1034(4) 0.3200(12) 0.5876(4) 0.083(4) Uani 0.50 1 d PDU A -1
O34 O -0.0399(5) 0.359(2) 0.5860(7) 0.080(5) Uani 0.50 1 d PDU A -1
O35 O 0.0493(5) 0.5124(17) 0.6508(5) 0.100(5) Uani 0.50 1 d PDU A -1
O36 O 0.1087(3) 0.6636(11) 0.5832(4) 0.069(3) Uani 0.50 1 d PDU A -1
N1 N 0.00333(17) 0.9883(5) 0.12237(19) 0.0484(14) Uani 1 1 d DU . .
C101 C 0.0165(3) 1.0636(9) 0.0954(3) 0.084(3) Uani 1 1 d DU . .
H10A H -0.0028 1.1125 0.0790 0.101 Uiso 1 1 calc R . .
H10B H 0.0231 1.0164 0.0755 0.101 Uiso 1 1 calc R . .
C102 C 0.0483(3) 1.1391(9) 0.1195(4) 0.092(3) Uani 1 1 d DU . .
H10C H 0.0547 1.1860 0.0997 0.138 Uiso 1 1 calc R . .
H10D H 0.0681 1.0917 0.1346 0.138 Uiso 1 1 calc R . .
H10E H 0.0421 1.1868 0.1391 0.138 Uiso 1 1 calc R . .
C103 C 0.0319(3) 0.9087(9) 0.1478(3) 0.076(2) Uani 1 1 d DU . .
H10F H 0.0504 0.9539 0.1676 0.092 Uiso 1 1 calc R . .
H10G H 0.0220 0.8601 0.1644 0.092 Uiso 1 1 calc R . .
C104 C 0.0485(3) 0.8342(9) 0.1238(4) 0.090(3) Uani 1 1 d DU . .
H10H H 0.0665 0.7879 0.1432 0.134 Uiso 1 1 calc R . .
H10I H 0.0590 0.8807 0.1077 0.134 Uiso 1 1 calc R . .
H10J H 0.0308 0.7860 0.1049 0.134 Uiso 1 1 calc R . .
C105 C -0.0081(3) 1.0615(9) 0.1514(3) 0.079(3) Uani 1 1 d DU . .
H10K H -0.0269 1.1113 0.1346 0.095 Uiso 1 1 calc R . .
H10L H 0.0117 1.1092 0.1674 0.095 Uiso 1 1 calc R . .
C106 C -0.0215(3) 0.9945(9) 0.1832(3) 0.079(3) Uani 1 1 d DU . .
H10M H -0.0282 1.0474 0.2009 0.119 Uiso 1 1 calc R . .
H10N H -0.0029 0.9461 0.2004 0.119 Uiso 1 1 calc R . .
H10O H -0.0415 0.9488 0.1677 0.119 Uiso 1 1 calc R . .
C107 C -0.0271(3) 0.9177(9) 0.0941(3) 0.084(3) Uani 1 1 d DU . .
H10P H -0.0357 0.8680 0.1116 0.101 Uiso 1 1 calc R . .
H10Q H -0.0186 0.8701 0.0759 0.101 Uiso 1 1 calc R . .
C108 C -0.0580(3) 0.9912(11) 0.0663(4) 0.110(4) Uani 1 1 d DU . .
H10R H -0.0768 0.9427 0.0495 0.165 Uiso 1 1 calc R . .
H10S H -0.0499 1.0383 0.0480 0.165 Uiso 1 1 calc R . .
H10T H -0.0665 1.0387 0.0841 0.165 Uiso 1 1 calc R . .
N2 N 0.17039(19) 0.4698(6) 0.2138(2) 0.0632(17) Uani 1 1 d DU . .
C201 C 0.1691(3) 0.5919(10) 0.2015(4) 0.110(3) Uani 1 1 d DU . .
H20A H 0.1657 0.5966 0.1715 0.132 Uiso 1 1 calc R . .
H20B H 0.1917 0.6270 0.2168 0.132 Uiso 1 1 calc R . .
C202 C 0.1396(3) 0.6594(11) 0.2102(4) 0.107(4) Uani 1 1 d DU . .
H20C H 0.1397 0.7367 0.2008 0.161 Uiso 1 1 calc R . .
H20D H 0.1435 0.6589 0.2401 0.161 Uiso 1 1 calc R . .
H20E H 0.1171 0.6250 0.1953 0.161 Uiso 1 1 calc R . .
C203 C 0.1358(3) 0.4194(10) 0.1887(4) 0.097(3) Uani 1 1 d DU . .
H20F H 0.1307 0.4397 0.1592 0.116 Uiso 1 1 calc R . .
H20G H 0.1176 0.4542 0.1979 0.116 Uiso 1 1 calc R . .
C204 C 0.1327(3) 0.2927(9) 0.1915(4) 0.105(4) Uani 1 1 d DU . .
H20H H 0.1097 0.2686 0.1735 0.158 Uiso 1 1 calc R . .
H20I H 0.1361 0.2714 0.2202 0.158 Uiso 1 1 calc R . .
H20J H 0.1505 0.2567 0.1826 0.158 Uiso 1 1 calc R . .
C205 C 0.1773(3) 0.4506(12) 0.2598(3) 0.106(3) Uani 1 1 d DU . .
H20K H 0.1777 0.3691 0.2648 0.127 Uiso 1 1 calc R . .
H20L H 0.1576 0.4820 0.2669 0.127 Uiso 1 1 calc R . .
C206 C 0.2118(3) 0.5020(11) 0.2902(4) 0.106(4) Uani 1 1 d DU . .
H20M H 0.2132 0.4888 0.3189 0.159 Uiso 1 1 calc R . .
H20N H 0.2121 0.5826 0.2852 0.159 Uiso 1 1 calc R . .
H20O H 0.2317 0.4669 0.2853 0.159 Uiso 1 1 calc R . .
C207 C 0.2005(3) 0.4162(13) 0.2048(4) 0.119(4) Uani 1 1 d DU . .
H20P H 0.2030 0.3384 0.2152 0.143 Uiso 1 1 calc R . .
H20Q H 0.2220 0.4568 0.2204 0.143 Uiso 1 1 calc R . .
C208 C 0.1967(4) 0.4144(13) 0.1572(4) 0.121(4) Uani 1 1 d DU . .
H20R H 0.2172 0.3789 0.1540 0.181 Uiso 1 1 calc R . .
H20S H 0.1947 0.4911 0.1467 0.181 Uiso 1 1 calc R . .
H20T H 0.1759 0.3722 0.1415 0.181 Uiso 1 1 calc R . .
N3 N 1.0000 0.4931(7) 0.2500 0.0479(19) Uani 1 2 d SDU . .
C301 C 1.0302(2) 0.5648(8) 0.2756(3) 0.076(2) Uani 1 1 d DU . .
H30A H 1.0396 0.6051 0.2565 0.091 Uiso 1 1 calc R . .
H30B H 1.0488 0.5152 0.2931 0.091 Uiso 1 1 calc R . .
C302 C 1.0214(4) 0.6507(11) 0.3038(4) 0.114(4) Uani 1 1 d DU . .
H30C H 1.0423 0.6932 0.3190 0.170 Uiso 1 1 calc R . .
H30D H 1.0128 0.6118 0.3236 0.170 Uiso 1 1 calc R . .
H30E H 1.0035 0.7018 0.2869 0.170 Uiso 1 1 calc R . .
C303 C 1.0127(3) 0.4192(10) 0.2222(3) 0.090(3) Uani 1 1 d DU . .
H30F H 1.0334 0.3775 0.2396 0.108 Uiso 1 1 calc R . .
H30G H 1.0200 0.4672 0.2031 0.108 Uiso 1 1 calc R . .
C304 C 0.9850(4) 0.3338(11) 0.1959(4) 0.120(4) Uani 1 1 d DU . .
H30H H 0.9948 0.2897 0.1785 0.180 Uiso 1 1 calc R . .
H30I H 0.9645 0.3743 0.1782 0.180 Uiso 1 1 calc R . .
H30J H 0.9782 0.2839 0.2145 0.180 Uiso 1 1 calc R . .
N4 N 0.1528(2) 0.4739(7) 0.4579(2) 0.0682(19) Uiso 1 1 d DU . .
C401 C 0.1147(3) 0.5056(12) 0.4349(4) 0.114(4) Uiso 1 1 d DU . .
H40A H 0.1115 0.5861 0.4393 0.137 Uiso 1 1 calc R . .
H40B H 0.0997 0.4632 0.4471 0.137 Uiso 1 1 calc R . .
C402 C 0.1026(4) 0.4816(13) 0.3873(4) 0.127(5) Uiso 1 1 d DU . .
H40C H 0.0783 0.5043 0.3744 0.191 Uiso 1 1 calc R . .
H40D H 0.1048 0.4016 0.3827 0.191 Uiso 1 1 calc R . .
H40E H 0.1172 0.5239 0.3750 0.191 Uiso 1 1 calc R . .
C403 C 0.1559(4) 0.3493(11) 0.4560(4) 0.117(4) Uiso 1 1 d DU . .
H40F H 0.1452 0.3243 0.4269 0.140 Uiso 1 1 calc R . .
H40G H 0.1432 0.3140 0.4726 0.140 Uiso 1 1 calc RD . .
C404 C 0.1967(5) 0.3086(14) 0.4737(7) 0.219(9) Uiso 1 1 d DU . .
H40H H 0.1977 0.2270 0.4722 0.329 Uiso 1 1 calc R . .
H40I H 0.2074 0.3328 0.5026 0.329 Uiso 1 1 calc RD . .
H40J H 0.2093 0.3417 0.4567 0.329 Uiso 1 1 calc RD . .
C405 C 0.1769(3) 0.5359(9) 0.4393(4) 0.091(3) Uiso 1 1 d DU . .
H40K H 0.2011 0.5138 0.4551 0.109 Uiso 1 1 calc RD . .
H40L H 0.1718 0.5090 0.4105 0.109 Uiso 1 1 calc R . .
C406 C 0.1754(4) 0.6600(10) 0.4382(4) 0.115(4) Uiso 1 1 d DU . .
H40M H 0.1919 0.6888 0.4256 0.172 Uiso 1 1 calc R . .
H40N H 0.1814 0.6889 0.4665 0.172 Uiso 1 1 calc R . .
H40O H 0.1519 0.6840 0.4217 0.172 Uiso 1 1 calc R . .
C407 C 0.1626(5) 0.5165(14) 0.5029(4) 0.140(5) Uiso 1 1 d DU . .
H40P H 0.1878 0.5325 0.5128 0.168 Uiso 1 1 calc R . .
H40Q H 0.1507 0.5889 0.5018 0.168 Uiso 1 1 calc RD . .
C408 C 0.1556(6) 0.4467(18) 0.5363(5) 0.215(9) Uiso 1 1 d DU . .
H40R H 0.1697 0.4747 0.5637 0.322 Uiso 1 1 calc R . .
H40S H 0.1616 0.3686 0.5335 0.322 Uiso 1 1 calc RD . .
H40T H 0.1309 0.4519 0.5331 0.322 Uiso 1 1 calc R . .
N5 N 0.17397(19) 0.0072(6) 0.5805(2) 0.0579(17) Uiso 1 1 d DU . .
C501 C 0.1970(3) 0.0644(12) 0.5595(4) 0.113(4) Uiso 1 1 d DU . .
H50A H 0.1931 0.1461 0.5586 0.136 Uiso 1 1 calc R . .
H50B H 0.1910 0.0371 0.5306 0.136 Uiso 1 1 calc R . .
C502 C 0.2373(4) 0.0376(15) 0.5850(5) 0.152(6) Uiso 1 1 d DU . .
H50C H 0.2521 0.0783 0.5725 0.228 Uiso 1 1 calc R . .
H50D H 0.2415 -0.0428 0.5840 0.228 Uiso 1 1 calc R . .
H50E H 0.2428 0.0610 0.6139 0.228 Uiso 1 1 calc R . .
C503 C 0.1836(4) -0.1130(11) 0.5900(5) 0.126(5) Uiso 1 1 d DU . .
H50F H 0.1692 -0.1469 0.6049 0.152 Uiso 1 1 calc R . .
H50G H 0.2083 -0.1194 0.6076 0.152 Uiso 1 1 calc R . .
C504 C 0.1768(5) -0.1772(18) 0.5453(6) 0.192(8) Uiso 1 1 d DU . .
H50H H 0.1829 -0.2563 0.5504 0.287 Uiso 1 1 calc R . .
H50I H 0.1913 -0.1430 0.5309 0.287 Uiso 1 1 calc R . .
H50J H 0.1523 -0.1704 0.5282 0.287 Uiso 1 1 calc R . .
C505 C 0.1366(3) 0.0260(12) 0.5505(4) 0.112(4) Uiso 1 1 d DU . .
H50K H 0.1338 -0.0120 0.5238 0.135 Uiso 1 1 calc R . .
H50L H 0.1328 0.1069 0.5448 0.135 Uiso 1 1 calc R . .
C506 C 0.1090(4) -0.0189(12) 0.5683(5) 0.120(5) Uiso 1 1 d DU . .
H50M H 0.0858 -0.0064 0.5481 0.180 Uiso 1 1 calc R . .
H50N H 0.1112 0.0204 0.5941 0.180 Uiso 1 1 calc R . .
H50O H 0.1126 -0.0991 0.5738 0.180 Uiso 1 1 calc R . .
C507 C 0.1813(4) 0.0557(12) 0.6234(4) 0.119(4) Uiso 1 1 d DU . .
H50P H 0.2053 0.0359 0.6406 0.143 Uiso 1 1 calc R . .
H50Q H 0.1655 0.0198 0.6360 0.143 Uiso 1 1 calc R . .
C508 C 0.1771(5) 0.1828(13) 0.6250(6) 0.157(6) Uiso 1 1 d DU . .
H50R H 0.1820 0.2062 0.6538 0.236 Uiso 1 1 calc R . .
H50S H 0.1532 0.2036 0.6085 0.236 Uiso 1 1 calc R . .
H50T H 0.1933 0.2197 0.6137 0.236 Uiso 1 1 calc R . .

loop_
_atom_site_aniso_label
_atom_site_aniso_U_11
_atom_site_aniso_U_22
_atom_site_aniso_U_33
_atom_site_aniso_U_23
_atom_site_aniso_U_13
_atom_site_aniso_U_12
Co1 0.0423(5) 0.0482(6) 0.0471(6) -0.0011(4) 0.0207(5) 0.0003(4)
Co2 0.0380(5) 0.0453(6) 0.0433(5) -0.0060(4) 0.0120(4) -0.0070(4)
Co3 0.0475(6) 0.0371(5) 0.0558(6) 0.0016(4) 0.0205(5) 0.0006(4)
Co4 0.0390(5) 0.0442(5) 0.0391(5) 0.0005(4) 0.0137(4) -0.0027(4)
Co5 0.0497(6) 0.0382(5) 0.0471(6) 0.0006(4) 0.0202(5) 0.0042(4)
Co6 0.0390(5) 0.0429(5) 0.0469(6) -0.0034(4) 0.0093(4) -0.0059(4)
Co7 0.0465(6) 0.0563(7) 0.0512(6) 0.0070(5) 0.0005(5) -0.0029(5)
C1 0.034(3) 0.038(4) 0.037(4) -0.005(3) 0.011(3) -0.003(3)
C2 0.051(4) 0.047(4) 0.051(5) -0.002(4) 0.022(4) -0.004(3)
C3 0.059(5) 0.041(4) 0.059(5) -0.004(4) 0.024(4) 0.003(4)
C4 0.052(5) 0.054(5) 0.047(4) -0.005(4) 0.018(4) 0.000(4)
C5 0.057(5) 0.046(4) 0.046(4) -0.007(3) 0.022(4) -0.004(4)
C6 0.062(5) 0.059(5) 0.058(5) 0.004(4) 0.012(4) -0.020(4)
C7 0.096(7) 0.044(5) 0.082(7) -0.005(4) 0.052(6) -0.011(5)
C8 0.057(5) 0.051(5) 0.065(5) 0.006(4) 0.026(4) 0.005(4)
C9 0.074(6) 0.084(7) 0.049(5) -0.003(5) 0.007(5) 0.013(5)
C10 0.060(5) 0.074(6) 0.077(6) 0.012(5) -0.015(4) -0.026(4)
C11 0.068(6) 0.087(7) 0.060(6) 0.018(5) -0.004(5) -0.010(5)
C12 0.073(7) 0.080(7) 0.113(9) 0.015(6) 0.057(7) 0.005(5)
C13 0.071(6) 0.052(5) 0.061(5) 0.003(4) 0.027(5) 0.010(4)
C14 0.053(5) 0.072(6) 0.085(7) 0.029(5) 0.033(5) 0.022(5)
C15 0.051(5) 0.046(5) 0.081(6) 0.002(4) 0.026(4) 0.007(4)
C16 0.065(5) 0.061(5) 0.074(6) 0.001(5) 0.041(5) -0.003(4)
O2 0.064(4) 0.108(5) 0.042(3) -0.012(3) 0.016(3) -0.013(4)
O3 0.085(5) 0.059(4) 0.105(5) -0.004(4) 0.062(4) 0.013(3)
O4 0.051(4) 0.083(5) 0.079(4) -0.008(4) -0.009(3) 0.014(3)
O5 0.079(4) 0.058(4) 0.090(5) -0.003(3) 0.053(4) 0.008(3)
O6 0.104(5) 0.091(5) 0.104(5) 0.002(4) 0.017(4) -0.051(4)
O7 0.154(6) 0.066(4) 0.119(6) -0.009(4) 0.073(5) -0.032(5)
O8 0.073(4) 0.066(4) 0.132(6) 0.019(4) 0.049(4) -0.008(4)
O9 0.117(6) 0.149(6) 0.060(4) -0.021(4) 0.024(4) 0.033(5)
O10 0.112(5) 0.114(5) 0.121(5) 0.015(4) 0.002(4) -0.031(4)
O11 0.104(6) 0.123(6) 0.084(5) 0.029(5) -0.006(4) -0.015(5)
O12 0.093(5) 0.148(7) 0.128(6) -0.011(5) 0.067(5) -0.031(5)
O13 0.085(5) 0.049(4) 0.096(5) -0.019(4) 0.023(4) -0.008(3)
O14 0.091(5) 0.120(6) 0.113(5) 0.039(5) 0.044(4) 0.053(5)
O15 0.084(4) 0.058(4) 0.131(6) 0.013(4) 0.036(4) 0.018(3)
O16 0.117(6) 0.101(6) 0.112(6) 0.010(5) 0.079(6) -0.010(5)
Co11 0.0649(16) 0.0385(11) 0.0632(15) -0.0029(11) 0.0327(13) 0.0007(10)
Co12 0.0431(12) 0.0376(11) 0.0451(12) 0.0026(10) 0.0185(10) -0.0007(9)
Co13 0.0471(11) 0.0502(11) 0.0326(10) -0.0054(8) 0.0174(9) -0.0040(9)
Co14 0.0427(11) 0.0449(11) 0.0426(11) -0.0088(9) 0.0202(9) -0.0020(9)
Co15 0.0526(14) 0.0481(13) 0.0358(13) 0.0026(10) 0.0131(11) -0.0026(10)
Co16 0.0612(14) 0.0435(11) 0.0527(12) -0.0017(9) 0.0309(11) -0.0053(10)
Co17 0.0460(13) 0.0748(18) 0.0445(15) -0.0076(13) 0.0150(12) -0.0056(11)
C21 0.047(7) 0.035(7) 0.028(6) 0.000(5) 0.017(6) 0.000(6)
C22 0.083(9) 0.112(10) 0.089(9) -0.010(8) 0.028(8) 0.005(8)
C23 0.068(9) 0.072(9) 0.091(9) -0.008(8) 0.036(8) -0.019(7)
C24 0.066(8) 0.075(9) 0.068(8) -0.006(7) 0.015(7) -0.006(7)
C25 0.077(9) 0.073(9) 0.077(9) 0.012(7) 0.031(7) 0.007(7)
C26 0.050(8) 0.049(9) 0.047(9) -0.003(7) 0.014(7) 0.009(7)
C27 0.059(9) 0.050(8) 0.073(10) 0.017(7) 0.020(7) -0.008(7)
C28 0.051(7) 0.043(6) 0.047(7) -0.003(6) 0.024(6) 0.005(6)
C29 0.072(11) 0.068(11) 0.071(11) -0.012(8) 0.031(8) 0.004(8)
C30 0.057(7) 0.045(7) 0.058(7) 0.002(6) 0.024(6) -0.006(6)
C31 0.079(8) 0.063(8) 0.077(8) -0.009(7) 0.030(7) 0.011(7)
C32 0.064(8) 0.045(7) 0.060(7) 0.000(6) 0.032(6) -0.003(6)
C33 0.064(7) 0.059(7) 0.067(8) 0.007(6) 0.032(6) 0.008(6)
C34 0.072(10) 0.056(9) 0.069(10) 0.005(7) 0.031(8) 0.006(7)
C35 0.085(10) 0.095(11) 0.077(10) 0.017(8) 0.040(8) 0.002(8)
C36 0.045(7) 0.055(7) 0.056(7) 0.000(6) 0.016(6) 0.004(6)
O22 0.110(9) 0.150(10) 0.119(9) -0.008(8) 0.034(7) 0.012(8)
O23 0.099(8) 0.102(8) 0.120(9) -0.015(7) 0.023(7) -0.028(7)
O24 0.078(8) 0.101(10) 0.090(9) -0.004(8) 0.022(7) -0.001(7)
O25 0.093(7) 0.086(7) 0.090(7) 0.015(6) 0.024(6) 0.019(6)
O26 0.064(8) 0.078(8) 0.055(8) -0.005(6) 0.030(6) 0.000(7)
O27 0.079(9) 0.086(8) 0.064(8) 0.014(6) 0.031(7) 0.005(7)
O28 0.068(6) 0.046(6) 0.067(6) 0.004(5) 0.033(5) 0.007(5)
O29 0.083(10) 0.084(9) 0.066(9) -0.027(6) 0.034(7) 0.001(7)
O30 0.074(7) 0.076(7) 0.088(7) 0.003(6) 0.036(6) -0.010(6)
O31 0.097(8) 0.090(8) 0.119(8) -0.022(7) 0.043(7) 0.020(6)
O32 0.087(7) 0.047(6) 0.083(7) 0.004(5) 0.033(6) -0.011(6)
O33 0.082(7) 0.083(7) 0.082(7) 0.008(6) 0.026(6) 0.024(6)
O34 0.087(9) 0.088(8) 0.075(9) 0.009(7) 0.042(7) 0.010(7)
O35 0.100(8) 0.125(9) 0.086(8) -0.006(7) 0.043(7) 0.005(7)
O36 0.061(6) 0.067(6) 0.067(6) -0.001(5) 0.005(5) -0.008(5)
N1 0.054(3) 0.049(3) 0.049(3) -0.005(3) 0.026(3) -0.002(3)
C101 0.094(6) 0.078(6) 0.085(6) 0.006(5) 0.037(5) 0.005(5)
C102 0.087(7) 0.082(7) 0.121(9) 0.004(6) 0.054(7) -0.030(6)
C103 0.081(6) 0.072(5) 0.071(5) 0.005(4) 0.020(5) 0.014(5)
C104 0.076(6) 0.079(6) 0.110(7) -0.013(5) 0.027(5) 0.022(5)
C105 0.077(5) 0.078(6) 0.076(5) -0.013(5) 0.018(5) 0.009(5)
C106 0.074(6) 0.105(8) 0.070(6) -0.002(6) 0.038(5) -0.010(6)
C107 0.078(6) 0.093(6) 0.075(6) -0.018(5) 0.017(5) -0.006(5)
C108 0.095(7) 0.128(8) 0.091(7) -0.013(6) 0.010(6) 0.010(6)
N2 0.062(4) 0.064(4) 0.070(4) 0.003(3) 0.030(3) -0.001(3)
C201 0.112(6) 0.094(6) 0.112(6) 0.003(5) 0.021(5) -0.003(5)
C202 0.117(7) 0.092(7) 0.112(7) -0.010(6) 0.038(6) 0.027(6)
C203 0.090(5) 0.095(6) 0.091(6) -0.004(5) 0.011(5) -0.010(5)
C204 0.112(7) 0.079(6) 0.105(7) 0.008(6) 0.011(6) -0.019(6)
C205 0.101(6) 0.109(6) 0.096(6) 0.006(5) 0.020(5) -0.007(5)
C206 0.097(7) 0.127(8) 0.082(6) 0.004(6) 0.015(5) -0.014(6)
C207 0.108(6) 0.119(6) 0.123(6) -0.012(6) 0.030(5) 0.009(6)
C208 0.120(7) 0.147(8) 0.108(7) -0.016(7) 0.056(6) 0.019(7)
N3 0.052(4) 0.047(4) 0.051(4) 0.000 0.024(4) 0.000
C301 0.073(5) 0.065(5) 0.079(5) 0.006(4) 0.013(4) -0.006(4)
C302 0.121(8) 0.105(7) 0.097(7) -0.024(6) 0.014(6) 0.005(6)
C303 0.096(6) 0.084(5) 0.083(5) -0.005(5) 0.023(5) 0.014(5)
C304 0.131(8) 0.105(7) 0.108(7) -0.036(6) 0.019(6) 0.015(6)

loop_
_atom_type_symbol
_atom_type_description
_atom_type_scat_dispersion_real
_atom_type_scat_dispersion_imag
_atom_type_scat_source
C C 0.0033 0.0016 'International Tables Vol C Tables 4.2.6.8 and 6.1.1.4'
H H 0.0000 0.0000 'International Tables Vol C Tables 4.2.6.8 and 6.1.1.4'
N N 0.0061 0.0033 'International Tables Vol C Tables 4.2.6.8 and 6.1.1.4'
O O 0.0106 0.0060 'International Tables Vol C Tables 4.2.6.8 and 6.1.1.4'
Co Co 0.3494 0.9721 'International Tables Vol C Tables 4.2.6.8 and 6.1.1.4'

loop_
_geom_angle_atom_site_label_1
_geom_angle_atom_site_label_2
_geom_angle_atom_site_label_3
_geom_angle
_geom_angle_site_symmetry_1
_geom_angle_site_symmetry_3
C16 Co1 C1 164.8(4) . .
C16 Co1 C3 98.1(4) . .
C1 Co1 C3 94.9(3) . .
C16 Co1 C2 90.5(4) . .
C1 Co1 C2 95.0(3) . .
C3 Co1 C2 100.2(3) . .
C16 Co1 C12 81.6(4) . .
C1 Co1 C12 88.8(3) . .
C3 Co1 C12 98.0(4) . .
C2 Co1 C12 161.1(3) . .
C16 Co1 Co2 136.0(3) . .
C1 Co1 Co2 47.79(19) . .
C3 Co1 Co2 100.6(2) . .
C2 Co1 Co2 47.2(2) . .
C12 Co1 Co2 133.7(2) . .
C16 Co1 Co3 144.4(3) . .
C1 Co1 Co3 47.5(2) . .
C3 Co1 Co3 47.4(2) . .
C2 Co1 Co3 102.8(2) . .
C12 Co1 Co3 93.5(3) . .
Co2 Co1 Co3 70.07(4) . .
C16 Co1 Co6 122.5(3) . .
C1 Co1 Co6 46.89(19) . .
C3 Co1 Co6 99.6(2) . .
C2 Co1 Co6 138.3(2) . .
C12 Co1 Co6 41.9(2) . .
Co2 Co1 Co6 93.09(5) . .
Co3 Co1 Co6 66.37(4) . .
C6 Co2 C4 101.7(4) . .
C6 Co2 C2 102.1(4) . .
C4 Co2 C2 103.1(3) . .
C6 Co2 C1 138.8(4) . .
C4 Co2 C1 104.0(3) . .
C2 Co2 C1 102.8(3) . .
C6 Co2 Co1 140.7(3) . .
C4 Co2 Co1 112.7(3) . .
C2 Co2 Co1 52.9(2) . .
C1 Co2 Co1 49.9(2) . .
C6 Co2 Co5 142.4(3) . .
C4 Co2 Co5 54.0(3) . .
C2 Co2 Co5 110.7(2) . .
C1 Co2 Co5 50.0(2) . .
Co1 Co2 Co5 76.13(4) . .
C6 Co2 Co4 106.7(3) . .
C4 Co2 Co4 94.6(2) . .
C2 Co2 Co4 142.2(3) . .
C1 Co2 Co4 39.9(2) . .
Co1 Co2 Co4 89.52(4) . .
Co5 Co2 Co4 55.26(4) . .
C6 Co2 Co3 106.0(3) . .
C4 Co2 Co3 142.8(3) . .
C2 Co2 Co3 95.0(3) . .
C1 Co2 Co3 39.7(2) . .
Co1 Co2 Co3 55.37(4) . .
Co5 Co2 Co3 89.31(4) . .
Co4 Co2 Co3 53.89(3) . .
C7 Co3 C1 128.0(4) . .
C7 Co3 C3 100.8(4) . .
C1 Co3 C3 101.0(3) . .
C7 Co3 C14 96.9(5) . .
C1 Co3 C14 126.7(4) . .
C3 Co3 C14 96.1(4) . .
C7 Co3 Co1 131.1(3) . .
C1 Co3 Co1 49.4(2) . .
C3 Co3 Co1 51.6(2) . .
C14 Co3 Co1 122.4(3) . .
C7 Co3 Co7 114.8(3) . .
C1 Co3 Co7 84.0(2) . .
C3 Co3 Co7 130.3(3) . .
C14 Co3 Co7 48.2(3) . .
Co1 Co3 Co7 113.15(5) . .
C7 Co3 Co4 101.2(3) . .
C1 Co3 Co4 45.9(2) . .
C3 Co3 Co4 146.8(2) . .
C14 Co3 Co4 105.5(3) . .
Co1 Co3 Co4 95.29(4) . .
Co7 Co3 Co4 58.65(4) . .
C7 Co3 Co6 163.0(3) . .
C1 Co3 Co6 42.1(2) . .
C3 Co3 Co6 95.3(2) . .
C14 Co3 Co6 86.6(3) . .
Co1 Co3 Co6 57.33(4) . .
Co7 Co3 Co6 56.16(4) . .
Co4 Co3 Co6 61.91(4) . .
C7 Co3 Co2 93.6(4) . .
C1 Co3 Co2 39.5(2) . .
C3 Co3 Co2 91.3(3) . .
C14 Co3 Co2 165.9(3) . .
Co1 Co3 Co2 54.55(4) . .
Co7 Co3 Co2 118.36(5) . .
Co4 Co3 Co2 62.92(4) . .
Co6 Co3 Co2 80.71(4) . .
C8 Co4 C5 104.4(4) . .
C8 Co4 C1 127.2(4) . .
C5 Co4 C1 100.8(3) . .
C8 Co4 C9 96.6(4) . .
C5 Co4 C9 94.0(4) . .
C1 Co4 C9 127.0(4) . .
C8 Co4 Co5 134.7(3) . .
C5 Co4 Co5 51.2(2) . .
C1 Co4 Co5 49.7(2) . .
C9 Co4 Co5 119.8(3) . .
C8 Co4 Co7 111.1(3) . .
C5 Co4 Co7 130.3(2) . .
C1 Co4 Co7 84.5(2) . .
C9 Co4 Co7 49.2(3) . .
Co5 Co4 Co7 113.09(5) . .
C8 Co4 Co3 98.1(3) . .
C5 Co4 Co3 146.6(2) . .
C1 Co4 Co3 45.8(2) . .
C9 Co4 Co3 107.7(3) . .
Co5 Co4 Co3 95.49(4) . .
Co7 Co4 Co3 59.46(4) . .
C8 Co4 Co6 159.6(3) . .
C5 Co4 Co6 95.5(2) . .
C1 Co4 Co6 42.2(2) . .
C9 Co4 Co6 86.2(3) . .
Co5 Co4 Co6 57.14(4) . .
Co7 Co4 Co6 56.42(4) . .
Co3 Co4 Co6 62.04(4) . .
C8 Co4 Co2 94.4(3) . .
C5 Co4 Co2 90.4(2) . .
C1 Co4 Co2 39.7(2) . .
C9 Co4 Co2 166.7(3) . .
Co5 Co4 Co2 54.81(4) . .
Co7 Co4 Co2 119.36(5) . .
Co3 Co4 Co2 63.18(4) . .
Co6 Co4 Co2 80.88(4) . .
C15 Co5 C1 165.7(4) . .
C15 Co5 C5 98.8(4) . .
C1 Co5 C5 94.9(3) . .
C15 Co5 C4 88.7(4) . .
C1 Co5 C4 93.9(3) . .
C5 Co5 C4 97.5(3) . .
C15 Co5 C13 84.6(4) . .
C1 Co5 C13 89.6(3) . .
C5 Co5 C13 96.1(3) . .
C4 Co5 C13 165.6(3) . .
C15 Co5 Co2 133.0(3) . .
C1 Co5 Co2 47.69(19) . .
C5 Co5 Co2 99.6(2) . .
C4 Co5 Co2 46.3(2) . .
C13 Co5 Co2 135.3(2) . .
C15 Co5 Co4 145.4(3) . .
C1 Co5 Co4 47.7(2) . .
C5 Co5 Co4 47.3(2) . .
C4 Co5 Co4 100.8(2) . .
C13 Co5 Co4 91.9(2) . .
Co2 Co5 Co4 69.93(4) . .
C15 Co5 Co6 125.1(3) . .
C1 Co5 Co6 47.12(19) . .
C5 Co5 Co6 100.3(2) . .
C4 Co5 Co6 138.1(2) . .
C13 Co5 Co6 42.6(2) . .
Co2 Co5 Co6 93.28(5) . .
Co4 Co5 Co6 66.57(4) . .
C12 Co6 C13 101.8(5) . .
C12 Co6 C1 111.8(5) . .
C13 Co6 C1 110.2(4) . .
C12 Co6 C10 98.2(5) . .
C13 Co6 C10 97.9(5) . .
C1 Co6 C10 132.5(4) . .
C12 Co6 Co7 125.5(4) . .
C13 Co6 Co7 121.1(3) . .
C1 Co6 Co7 84.9(2) . .
C10 Co6 Co7 47.6(3) . .
C12 Co6 Co5 117.2(4) . .
C13 Co6 Co5 61.2(3) . .
C1 Co6 Co5 49.2(2) . .
C10 Co6 Co5 141.1(4) . .
Co7 Co6 Co5 112.62(5) . .
C12 Co6 Co1 63.0(4) . .
C13 Co6 Co1 119.1(3) . .
C1 Co6 Co1 48.8(2) . .
C10 Co6 Co1 140.5(4) . .
Co7 Co6 Co1 113.24(5) . .
Co5 Co6 Co1 74.50(4) . .
C12 Co6 Co4 152.9(4) . .
C13 Co6 Co4 96.7(3) . .
C1 Co6 Co4 42.3(2) . .
C10 Co6 Co4 98.6(3) . .
Co7 Co6 Co4 56.80(4) . .
Co5 Co6 Co4 56.29(4) . .
Co1 Co6 Co4 90.69(4) . .
C12 Co6 Co3 100.6(4) . .
C13 Co6 Co3 150.2(3) . .
C1 Co6 Co3 42.1(2) . .
C10 Co6 Co3 98.2(3) . .
Co7 Co6 Co3 57.29(4) . .
Co5 Co6 Co3 90.90(4) . .
Co1 Co6 Co3 56.30(4) . .
Co4 Co6 Co3 56.05(3) . .
C11 Co7 C10 99.8(5) . .
C11 Co7 C14 96.1(5) . .
C10 Co7 C14 103.7(5) . .
C11 Co7 C9 92.5(5) . .
C10 Co7 C9 104.0(5) . .
C14 Co7 C9 149.1(4) . .
C11 Co7 Co6 148.4(4) . .
C10 Co7 Co6 48.7(3) . .
C14 Co7 Co6 94.6(3) . .
C9 Co7 Co6 93.5(3) . .
C11 Co7 Co4 135.7(4) . .
C10 Co7 Co4 108.7(3) . .
C14 Co7 Co4 108.8(3) . .
C9 Co7 Co4 48.5(3) . .
Co6 Co7 Co4 66.79(4) . .
C11 Co7 Co3 139.0(4) . .
C10 Co7 Co3 107.5(3) . .
C14 Co7 Co3 48.4(3) . .
C9 Co7 Co3 109.4(3) . .
Co6 Co7 Co3 66.55(4) . .
Co4 Co7 Co3 61.89(4) . .
Co2 C1 Co6 157.2(4) . .
Co2 C1 Co3 100.8(3) . .
Co6 C1 Co3 95.8(3) . .
Co2 C1 Co4 100.4(3) . .
Co6 C1 Co4 95.5(3) . .
Co3 C1 Co4 88.2(3) . .
Co2 C1 Co1 82.3(3) . .
Co6 C1 Co1 84.3(3) . .
Co3 C1 Co1 83.1(3) . .
Co4 C1 Co1 171.3(4) . .
Co2 C1 Co5 82.3(3) . .
Co6 C1 Co5 83.7(3) . .
Co3 C1 Co5 170.8(4) . .
Co4 C1 Co5 82.7(3) . .
Co1 C1 Co5 105.9(3) . .
O2 C2 Co2 143.4(7) . .
O2 C2 Co1 136.7(6) . .
Co2 C2 Co1 79.9(3) . .
O3 C3 Co3 146.5(7) . .
O3 C3 Co1 132.5(7) . .
Co3 C3 Co1 81.0(3) . .
O4 C4 Co2 145.5(7) . .
O4 C4 Co5 134.8(7) . .
Co2 C4 Co5 79.8(3) . .
O5 C5 Co4 144.9(7) . .
O5 C5 Co5 133.6(7) . .
Co4 C5 Co5 81.5(3) . .
O6 C6 Co2 179.1(11) . .
O7 C7 Co3 177.8(10) . .
O8 C8 Co4 178.8(8) . .
O9 C9 Co4 135.8(9) . .
O9 C9 Co7 141.7(8) . .
Co4 C9 Co7 82.3(4) . .
O10 C10 Co7 139.6(9) . .
O10 C10 Co6 136.6(9) . .
Co7 C10 Co6 83.7(4) . .
O11 C11 Co7 177.5(12) . .
O12 C12 Co6 155.4(11) . .
O12 C12 Co1 129.5(9) . .
Co6 C12 Co1 75.0(4) . .
O13 C13 Co6 155.8(9) . .
O13 C13 Co5 128.0(7) . .
Co6 C13 Co5 76.2(3) . .
O14 C14 Co7 140.1(9) . .
O14 C14 Co3 136.4(9) . .
Co7 C14 Co3 83.4(3) . .
O15 C15 Co5 177.0(9) . .
O16 C16 Co1 177.3(9) . .
C31 Co11 C21 164.1(8) . .
C31 Co11 C26 79.6(10) . .
C21 Co11 C26 95.5(8) . .
C31 Co11 C32 99.6(8) . .
C21 Co11 C32 95.4(6) . .
C26 Co11 C32 90.1(10) . .
C31 Co11 C33 88.0(8) . .
C21 Co11 C33 93.5(6) . .
C26 Co11 C33 163.3(9) . .
C32 Co11 C33 103.0(7) . .
C31 Co11 Co15 131.8(7) . .
C21 Co11 Co15 47.7(4) . .
C26 Co11 Co15 141.3(8) . .
C32 Co11 Co15 103.2(5) . .
C33 Co11 Co15 45.8(5) . .
C31 Co11 Co16 146.8(7) . .
C21 Co11 Co16 48.0(4) . .
C26 Co11 Co16 94.3(8) . .
C32 Co11 Co16 47.5(5) . .
C33 Co11 Co16 102.2(5) . .
Co15 Co11 Co16 70.78(10) . .
C31 Co11 Co13 125.1(7) . .
C21 Co11 Co13 47.0(4) . .
C26 Co11 Co13 48.7(7) . .
C32 Co11 Co13 97.7(5) . .
C33 Co11 Co13 137.1(5) . .
Co15 Co11 Co13 93.09(10) . .
Co16 Co11 Co13 66.23(9) . .
C30 Co12 C21 164.5(7) . .
C30 Co12 C28 98.1(7) . .
C21 Co12 C28 96.1(6) . .
C30 Co12 C36 88.5(7) . .
C21 Co12 C36 94.6(6) . .
C28 Co12 C36 102.1(7) . .
C30 Co12 C27 84.2(8) . .
C21 Co12 C27 88.4(7) . .
C28 Co12 C27 94.8(8) . .
C36 Co12 C27 162.3(8) . .
C30 Co12 Co15 133.9(6) . .
C21 Co12 Co15 47.5(4) . .
C28 Co12 Co15 102.8(4) . .
C36 Co12 Co15 47.2(5) . .
C27 Co12 Co15 133.4(6) . .
C30 Co12 Co14 145.8(6) . .
C21 Co12 Co14 47.8(4) . .
C28 Co12 Co14 48.3(5) . .
C36 Co12 Co14 103.2(5) . .
C27 Co12 Co14 91.7(6) . .
Co15 Co12 Co14 70.51(9) . .
C30 Co12 Co13 123.5(6) . .
C21 Co12 Co13 47.4(4) . .
C28 Co12 Co13 99.0(5) . .
C36 Co12 Co13 138.4(5) . .
C27 Co12 Co13 41.0(5) . .
Co15 Co12 Co13 93.29(10) . .
Co14 Co12 Co13 66.41(8) . .
C27 Co13 C21 112.4(10) . .
C27 Co13 C24 96.7(10) . .
C21 Co13 C24 134.2(8) . .
C27 Co13 C26 109.3(13) . .
C21 Co13 C26 98.2(8) . .
C24 Co13 C26 104.7(10) . .
C27 Co13 Co17 122.6(9) . .
C21 Co13 Co17 84.8(4) . .
C24 Co13 Co17 49.4(7) . .
C26 Co13 Co17 122.2(9) . .
C27 Co13 Co12 63.6(9) . .
C21 Co13 Co12 48.9(4) . .
C24 Co13 Co12 142.4(7) . .
C26 Co13 Co12 112.0(8) . .
Co17 Co13 Co12 112.49(10) . .
C27 Co13 Co11 119.3(9) . .
C21 Co13 Co11 48.7(4) . .
C24 Co13 Co11 140.1(6) . .
C26 Co13 Co11 49.7(7) . .
Co17 Co13 Co11 112.87(11) . .
Co12 Co13 Co11 74.47(9) . .
C27 Co13 Co14 99.5(10) . .
C21 Co13 Co14 42.5(4) . .
C24 Co13 Co14 100.3(7) . .
C26 Co13 Co14 138.9(7) . .
Co17 Co13 Co14 56.61(8) . .
Co12 Co13 Co14 56.29(7) . .
Co11 Co13 Co14 90.79(9) . .
C27 Co13 Co16 153.3(9) . .
C21 Co13 Co16 42.6(4) . .
C24 Co13 Co16 99.1(7) . .
C26 Co13 Co16 87.2(8) . .
Co17 Co13 Co16 57.17(9) . .
Co12 Co13 Co16 91.13(9) . .
Co11 Co13 Co16 55.99(8) . .
Co14 Co13 Co16 56.63(7) . .
C21 Co14 C28 100.0(6) . .
C21 Co14 C25 129.8(8) . .
C28 Co14 C25 93.0(8) . .
C21 Co14 C29 113.7(10) . .
C28 Co14 C29 109.6(11) . .
C25 Co14 C29 106.6(12) . .
C21 Co14 Co12 49.5(4) . .
C28 Co14 Co12 50.5(4) . .
C25 Co14 Co12 122.2(7) . .
C29 Co14 Co12 125.8(11) . .
C21 Co14 Co17 85.1(4) . .
C28 Co14 Co17 128.3(5) . .
C25 Co14 Co17 50.5(6) . .
C29 Co14 Co17 115.0(11) . .
Co12 Co14 Co17 113.68(11) . .
C21 Co14 Co16 45.8(4) . .
C28 Co14 Co16 145.8(5) . .
C25 Co14 Co16 108.4(7) . .
C29 Co14 Co16 90.0(10) . .
Co12 Co14 Co16 95.24(9) . .
Co17 Co14 Co16 59.19(9) . .
C21 Co14 Co13 42.7(4) . .
C28 Co14 Co13 93.3(4) . .
C25 Co14 Co13 88.7(6) . .
C29 Co14 Co13 151.2(10) . .
Co12 Co14 Co13 57.30(8) . .
Co17 Co14 Co13 56.79(9) . .
Co16 Co14 Co13 61.77(7) . .
C21 Co14 Co15 38.9(4) . .
C28 Co14 Co15 91.6(5) . .
C25 Co14 Co15 168.6(6) . .
C29 Co14 Co15 81.5(10) . .
Co12 Co14 Co15 54.54(8) . .
Co17 Co14 Co15 119.13(11) . .
Co16 Co14 Co15 63.01(8) . .
Co13 Co14 Co15 80.68(9) . .
C33 Co15 C35 104.8(13) . .
C33 Co15 C21 105.6(7) . .
C35 Co15 C21 139.1(13) . .
C33 Co15 C36 101.7(8) . .
C35 Co15 C36 97.6(12) . .
C21 Co15 C36 102.2(7) . .
C33 Co15 Co11 55.2(6) . .
C35 Co15 Co11 147.7(11) . .
C21 Co15 Co11 50.4(4) . .
C36 Co15 Co11 110.6(5) . .
C33 Co15 Co12 112.9(6) . .
C35 Co15 Co12 135.1(11) . .
C21 Co15 Co12 49.9(4) . .
C36 Co15 Co12 52.4(5) . .
Co11 Co15 Co12 76.57(11) . .
C33 Co15 Co14 144.5(6) . .
C35 Co15 Co14 104.1(12) . .
C21 Co15 Co14 39.5(4) . .
C36 Co15 Co14 94.4(5) . .
Co11 Co15 Co14 89.52(10) . .
Co12 Co15 Co14 54.95(8) . .
C33 Co15 Co16 96.4(6) . .
C35 Co15 Co16 110.3(12) . .
C21 Co15 Co16 39.6(4) . .
C36 Co15 Co16 141.4(5) . .
Co11 Co15 Co16 55.02(8) . .
Co12 Co15 Co16 89.22(10) . .
Co14 Co15 Co16 54.02(7) . .
C34 Co16 C32 104.7(10) . .
C34 Co16 C23 94.6(11) . .
C32 Co16 C23 95.5(9) . .
C34 Co16 C21 127.5(10) . .
C32 Co16 C21 100.9(7) . .
C23 Co16 C21 127.6(8) . .
C34 Co16 Co11 132.7(9) . .
C32 Co16 Co11 51.2(5) . .
C23 Co16 Co11 124.1(7) . .
C21 Co16 Co11 49.7(4) . .
C34 Co16 Co17 112.1(9) . .
C32 Co16 Co17 128.5(6) . .
C23 Co16 Co17 48.1(7) . .
C21 Co16 Co17 84.3(4) . .
Co11 Co16 Co17 113.97(12) . .
C34 Co16 Co14 100.1(9) . .
C32 Co16 Co14 146.4(5) . .
C23 Co16 Co14 104.9(7) . .
C21 Co16 Co14 45.6(4) . .
Co11 Co16 Co14 95.28(10) . .
Co17 Co16 Co14 58.25(9) . .
C34 Co16 Co13 161.3(9) . .
C32 Co16 Co13 93.6(5) . .
C23 Co16 Co13 87.3(7) . .
C21 Co16 Co13 42.6(4) . .
Co11 Co16 Co13 57.79(9) . .
Co17 Co16 Co13 56.48(9) . .
Co14 Co16 Co13 61.59(7) . .
C34 Co16 Co15 94.6(9) . .
C32 Co16 Co15 92.4(6) . .
C23 Co16 Co15 165.9(7) . .
C21 Co16 Co15 39.0(4) . .
Co11 Co16 Co15 54.20(9) . .
Co17 Co16 Co15 118.22(11) . .
Co14 Co16 Co15 62.97(8) . .
Co13 Co16 Co15 80.58(9) . .
C22 Co17 C23 98.9(12) . .
C22 Co17 C24 97.1(10) . .
C23 Co17 C24 103.6(10) . .
C22 Co17 C25 90.8(11) . .
C23 Co17 C25 147.3(11) . .
C24 Co17 C25 106.1(9) . .
C22 Co17 Co14 136.0(9) . .
C23 Co17 Co14 108.3(8) . .
C24 Co17 Co14 108.9(6) . .
C25 Co17 Co14 48.6(7) . .
C22 Co17 Co13 145.7(9) . .
C23 Co17 Co13 94.4(7) . .
C24 Co17 Co13 48.9(6) . .
C25 Co17 Co13 94.9(6) . .
Co14 Co17 Co13 66.60(8) . .
C22 Co17 Co16 141.9(9) . .
C23 Co17 Co16 47.3(7) . .
C24 Co17 Co16 106.8(6) . .
C25 Co17 Co16 109.8(7) . .
Co14 Co17 Co16 62.56(9) . .
Co13 Co17 Co16 66.35(9) . .
Co15 C21 Co14 101.6(6) . .
Co15 C21 Co16 101.4(6) . .
Co14 C21 Co16 88.7(6) . .
Co15 C21 Co13 157.1(8) . .
Co14 C21 Co13 94.8(6) . .
Co16 C21 Co13 94.8(6) . .
Co15 C21 Co12 82.7(6) . .
Co14 C21 Co12 82.7(5) . .
Co16 C21 Co12 171.1(8) . .
Co13 C21 Co12 83.7(5) . .
Co15 C21 Co11 81.9(5) . .
Co14 C21 Co11 170.8(8) . .
Co16 C21 Co11 82.3(5) . .
Co13 C21 Co11 84.3(5) . .
Co12 C21 Co11 106.3(7) . .
O22 C22 Co17 178(3) . .
O23 C23 Co16 137(2) . .
O23 C23 Co17 138(2) . .
Co16 C23 Co17 84.6(8) . .
O24 C24 Co13 138(2) . .
O24 C24 Co17 140(2) . .
Co13 C24 Co17 81.7(8) . .
O25 C25 Co14 137(2) . .
O25 C25 Co17 141(2) . .
Co14 C25 Co17 80.9(8) . .
O26 C26 Co13 125(2) . .
O26 C26 Co11 138(2) . .
Co13 C26 Co11 81.6(9) . .
O27 C27 Co13 152(2) . .
O27 C27 Co12 131.5(19) . .
Co13 C27 Co12 75.4(8) . .
O28 C28 Co14 143.4(14) . .
O28 C28 Co12 135.4(14) . .
Co14 C28 Co12 81.2(5) . .
O29 C29 Co14 148(3) . .
O30 C30 Co12 178.8(17) . .
O31 C31 Co11 175(2) . .
O32 C32 Co16 146.1(15) . .
O32 C32 Co11 132.5(15) . .
Co16 C32 Co11 81.4(6) . .
O33 C33 Co15 145.6(16) . .
O33 C33 Co11 135.4(15) . .
Co15 C33 Co11 79.0(6) . .
O34 C34 Co16 177(2) . .
O35 C35 Co15 164(3) . .
O36 C36 Co15 142.8(14) . .
O36 C36 Co12 136.8(14) . .
Co15 C36 Co12 80.4(6) . .
C105 N1 C101 108.1(7) . .
C105 N1 C103 109.4(7) . .
C101 N1 C103 110.9(7) . .
C105 N1 C107 111.4(7) . .
C101 N1 C107 108.7(7) . .
C103 N1 C107 108.4(7) . .
N1 C101 C102 115.2(8) . .
N1 C101 H10A 108.5 . .
C102 C101 H10A 108.5 . .
N1 C101 H10B 108.5 . .
C102 C101 H10B 108.5 . .
H10A C101 H10B 107.5 . .
C101 C102 H10C 109.5 . .
C101 C102 H10D 109.5 . .
H10C C102 H10D 109.5 . .
C101 C102 H10E 109.5 . .
H10C C102 H10E 109.5 . .
H10D C102 H10E 109.5 . .
C104 C103 N1 116.8(8) . .
C104 C103 H10F 108.1 . .
N1 C103 H10F 108.1 . .
C104 C103 H10G 108.1 . .
N1 C103 H10G 108.1 . .
H10F C103 H10G 107.3 . .
C103 C104 H10H 109.5 . .
C103 C104 H10I 109.5 . .
H10H C104 H10I 109.5 . .
C103 C104 H10J 109.5 . .
H10H C104 H10J 109.5 . .
H10I C104 H10J 109.5 . .
N1 C105 C106 114.3(8) . .
N1 C105 H10K 108.7 . .
C106 C105 H10K 108.7 . .
N1 C105 H10L 108.7 . .
C106 C105 H10L 108.7 . .
H10K C105 H10L 107.6 . .
C105 C106 H10M 109.5 . .
C105 C106 H10N 109.5 . .
H10M C106 H10N 109.5 . .
C105 C106 H10O 109.5 . .
H10M C106 H10O 109.5 . .
H10N C106 H10O 109.5 . .
N1 C107 C108 112.7(9) . .
N1 C107 H10P 109.1 . .
C108 C107 H10P 109.0 . .
N1 C107 H10Q 109.1 . .
C108 C107 H10Q 109.1 . .
H10P C107 H10Q 107.8 . .
C107 C108 H10R 109.5 . .
C107 C108 H10S 109.5 . .
H10R C108 H10S 109.5 . .
C107 C108 H10T 109.5 . .
H10R C108 H10T 109.5 . .
H10S C108 H10T 109.5 . .
C207 N2 C203 112.8(9) . .
C207 N2 C201 107.8(9) . .
C203 N2 C201 106.7(8) . .
C207 N2 C205 105.6(9) . .
C203 N2 C205 109.8(8) . .
C201 N2 C205 114.2(9) . .
N2 C201 C202 113.6(10) . .
N2 C201 H20A 108.8 . .
C202 C201 H20A 108.8 . .
N2 C201 H20B 108.8 . .
C202 C201 H20B 108.8 . .
H20A C201 H20B 107.7 . .
C201 C202 H20C 109.5 . .
C201 C202 H20D 109.5 . .
H20C C202 H20D 109.5 . .
C201 C202 H20E 109.5 . .
H20C C202 H20E 109.5 . .
H20D C202 H20E 109.5 . .
N2 C203 C204 116.1(10) . .
N2 C203 H20F 108.3 . .
C204 C203 H20F 108.3 . .
N2 C203 H20G 108.3 . .
C204 C203 H20G 108.3 . .
H20F C203 H20G 107.4 . .
C203 C204 H20H 109.5 . .
C203 C204 H20I 109.5 . .
H20H C204 H20I 109.5 . .
C203 C204 H20J 109.5 . .
H20H C204 H20J 109.5 . .
H20I C204 H20J 109.5 . .
N2 C205 C206 115.9(10) . .
N2 C205 H20K 108.3 . .
C206 C205 H20K 108.3 . .
N2 C205 H20L 108.3 . .
C206 C205 H20L 108.3 . .
H20K C205 H20L 107.4 . .
C205 C206 H20M 109.5 . .
C205 C206 H20N 109.5 . .
H20M C206 H20N 109.5 . .
C205 C206 H20O 109.5 . .
H20M C206 H20O 109.5 . .
H20N C206 H20O 109.5 . .
N2 C207 C208 114.5(10) . .
N2 C207 H20P 108.6 . .
C208 C207 H20P 108.6 . .
N2 C207 H20Q 108.6 . .
C208 C207 H20Q 108.6 . .
H20P C207 H20Q 107.6 . .
C207 C208 H20R 109.5 . .
C207 C208 H20S 109.5 . .
H20R C208 H20S 109.5 . .
C207 C208 H20T 109.5 . .
H20R C208 H20T 109.5 . .
H20S C208 H20T 109.5 . .
C303 N3 C303 108.6(11) 2_755 .
C303 N3 C301 110.7(6) 2_755 .
C303 N3 C301 107.9(6) . .
C303 N3 C301 107.9(6) 2_755 2_755
C303 N3 C301 110.7(6) . 2_755
C301 N3 C301 111.0(9) . 2_755
N3 C301 C302 115.1(9) . .
N3 C301 H30A 108.5 . .
C302 C301 H30A 108.5 . .
N3 C301 H30B 108.5 . .
C302 C301 H30B 108.5 . .
H30A C301 H30B 107.5 . .
C301 C302 H30C 109.5 . .
C301 C302 H30D 109.5 . .
H30C C302 H30D 109.5 . .
C301 C302 H30E 109.5 . .
H30C C302 H30E 109.5 . .
H30D C302 H30E 109.5 . .
N3 C303 C304 114.0(9) . .
N3 C303 H30F 108.8 . .
C304 C303 H30F 108.8 . .
N3 C303 H30G 108.8 . .
C304 C303 H30G 108.8 . .
H30F C303 H30G 107.7 . .
C303 C304 H30H 109.5 . .
C303 C304 H30I 109.5 . .
H30H C304 H30I 109.5 . .
C303 C304 H30J 109.5 . .
H30H C304 H30J 109.5 . .
H30I C304 H30J 109.5 . .
C403 N4 C405 112.7(9) . .
C403 N4 C401 108.0(9) . .
C405 N4 C401 110.6(9) . .
C403 N4 C407 112.1(10) . .
C405 N4 C407 105.6(9) . .
C401 N4 C407 107.8(10) . .
N4 C401 C402 113.3(11) . .
N4 C401 H40A 108.9 . .
C402 C401 H40A 108.9 . .
N4 C401 H40B 108.9 . .
C402 C401 H40B 108.9 . .
H40A C401 H40B 107.7 . .
C401 C402 H40C 109.5 . .
C401 C402 H40D 109.5 . .
H40C C402 H40D 109.5 . .
C401 C402 H40E 109.5 . .
H40C C402 H40E 109.5 . .
H40D C402 H40E 109.5 . .
N4 C403 C404 111.7(11) . .
N4 C403 H40F 109.3 . .
C404 C403 H40F 109.3 . .
N4 C403 H40G 109.3 . .
C404 C403 H40G 109.3 . .
H40F C403 H40G 107.9 . .
C403 C404 H40H 109.5 . .
C403 C404 H40I 109.5 . .
H40H C404 H40I 109.5 . .
C403 C404 H40J 109.5 . .
H40H C404 H40J 109.5 . .
H40I C404 H40J 109.5 . .
C406 C405 N4 117.8(10) . .
C406 C405 H40K 107.9 . .
N4 C405 H40K 107.9 . .
C406 C405 H40L 107.9 . .
N4 C405 H40L 107.9 . .
H40K C405 H40L 107.2 . .
C405 C406 H40M 109.5 . .
C405 C406 H40N 109.5 . .
H40M C406 H40N 109.5 . .
C405 C406 H40O 109.5 . .
H40M C406 H40O 109.5 . .
H40N C406 H40O 109.5 . .
C408 C407 N4 121.2(13) . .
C408 C407 H40P 107.0 . .
N4 C407 H40P 107.0 . .
C408 C407 H40Q 107.0 . .
N4 C407 H40Q 107.0 . .
H40P C407 H40Q 106.8 . .
C407 C408 H40R 109.5 . .
C407 C408 H40S 109.5 . .
H40R C408 H40S 109.5 . .
C407 C408 H40T 109.5 . .
H40R C408 H40T 109.5 . .
H40S C408 H40T 109.5 . .
C503 N5 C507 102.0(9) . .
C503 N5 C501 111.8(10) . .
C507 N5 C501 109.6(9) . .
C503 N5 C505 114.4(9) . .
C507 N5 C505 114.6(9) . .
C501 N5 C505 104.6(8) . .
N5 C501 C502 109.7(11) . .
N5 C501 H50A 109.7 . .
C502 C501 H50A 109.7 . .
N5 C501 H50B 109.7 . .
C502 C501 H50B 109.7 . .
H50A C501 H50B 108.2 . .
C501 C502 H50C 109.5 . .
C501 C502 H50D 109.5 . .
H50C C502 H50D 109.5 . .
C501 C502 H50E 109.5 . .
H50C C502 H50E 109.5 . .
H50D C502 H50E 109.5 . .
N5 C503 C504 107.4(12) . .
N5 C503 H50F 110.2 . .
C504 C503 H50F 110.2 . .
N5 C503 H50G 110.2 . .
C504 C503 H50G 110.2 . .
H50F C503 H50G 108.5 . .
C503 C504 H50H 109.5 . .
C503 C504 H50I 109.5 . .
H50H C504 H50I 109.5 . .
C503 C504 H50J 109.5 . .
H50H C504 H50J 109.5 . .
H50I C504 H50J 109.5 . .
N5 C505 C506 112.2(11) . .
N5 C505 H50K 109.2 . .
C506 C505 H50K 109.2 . .
N5 C505 H50L 109.2 . .
C506 C505 H50L 109.2 . .
H50K C505 H50L 107.9 . .
C505 C506 H50M 109.5 . .
C505 C506 H50N 109.5 . .
H50M C506 H50N 109.5 . .
C505 C506 H50O 109.5 . .
H50M C506 H50O 109.5 . .
H50N C506 H50O 109.5 . .
N5 C507 C508 115.4(12) . .
N5 C507 H50P 108.4 . .
C508 C507 H50P 108.4 . .
N5 C507 H50Q 108.4 . .
C508 C507 H50Q 108.4 . .
H50P C507 H50Q 107.5 . .
C507 C508 H50R 109.5 . .
C507 C508 H50S 109.5 . .
H50R C508 H50S 109.5 . .
C507 C508 H50T 109.5 . .
H50R C508 H50T 109.5 . .
H50S C508 H50T 109.5 . .

loop_
_geom_bond_atom_site_label_1
_geom_bond_atom_site_label_2
_geom_bond_distance
_geom_bond_site_symmetry_2
Co1 C16 1.724(9) .
Co1 C1 1.932(7) .
Co1 C3 2.006(8) .
Co1 C2 2.026(8) .
Co1 C12 2.359(12) .
Co1 Co2 2.5022(14) .
Co1 Co3 2.5274(14) .
Co1 Co6 2.5573(14) .
Co2 C6 1.729(8) .
Co2 C4 1.840(8) .
Co2 C2 1.865(8) .
Co2 C1 1.870(7) .
Co2 Co5 2.5066(14) .
Co2 Co4 2.8809(14) .
Co2 Co3 2.8876(14) .
Co3 C7 1.734(9) .
Co3 C1 1.876(7) .
Co3 C3 1.884(8) .
Co3 C14 1.921(9) .
Co3 Co7 2.5526(16) .
Co3 Co4 2.6140(14) .
Co3 Co6 2.7832(14) .
Co4 C8 1.735(9) .
Co4 C5 1.874(8) .
Co4 C1 1.878(7) .
Co4 C9 1.913(9) .
Co4 Co5 2.5202(14) .
Co4 Co7 2.5310(14) .
Co4 Co6 2.7800(14) .
Co5 C15 1.730(8) .
Co5 C1 1.937(7) .
Co5 C5 1.987(8) .
Co5 C4 2.060(8) .
Co5 C13 2.298(10) .
Co5 Co6 2.5449(14) .
Co6 C12 1.768(10) .
Co6 C13 1.773(9) .
Co6 C1 1.876(6) .
Co6 C10 1.906(9) .
Co6 Co7 2.5199(15) .
Co7 C11 1.721(9) .
Co7 C10 1.873(10) .
Co7 C14 1.916(10) .
Co7 C9 1.935(11) .
C2 O2 1.162(9) .
C3 O3 1.149(9) .
C4 O4 1.173(10) .
C5 O5 1.175(9) .
C6 O6 1.148(10) .
C7 O7 1.162(11) .
C8 O8 1.155(10) .
C9 O9 1.184(12) .
C10 O10 1.185(11) .
C11 O11 1.145(11) .
C12 O12 1.167(11) .
C13 O13 1.159(10) .
C14 O14 1.164(10) .
C15 O15 1.144(10) .
C16 O16 1.171(10) .
Co11 C31 1.757(16) .
Co11 C21 1.939(13) .
Co11 C26 1.98(2) .
Co11 C32 1.984(16) .
Co11 C33 2.086(18) .
Co11 Co15 2.493(3) .
Co11 Co16 2.518(3) .
Co11 Co13 2.570(3) .
Co12 C30 1.734(14) .
Co12 C21 1.932(13) .
Co12 C28 1.967(15) .
Co12 C36 2.014(16) .
Co12 C27 2.36(2) .
Co12 Co15 2.506(3) .
Co12 Co14 2.519(3) .
Co12 Co13 2.549(3) .
Co13 C27 1.73(2) .
Co13 C21 1.889(13) .
Co13 C24 1.93(2) .
Co13 C26 1.95(2) .
Co13 Co17 2.530(3) .
Co13 Co14 2.776(3) .
Co13 Co16 2.780(3) .
Co14 C21 1.882(13) .
Co14 C28 1.902(16) .
Co14 C25 1.92(2) .
Co14 C29 1.94(3) .
Co14 Co17 2.525(3) .
Co14 Co16 2.635(3) .
Co14 Co15 2.901(3) .
Co15 C33 1.821(16) .
Co15 C35 1.83(2) .
Co15 C21 1.862(13) .
Co15 C36 1.865(16) .
Co15 Co16 2.902(3) .
Co16 C34 1.78(2) .
Co16 C32 1.877(16) .
Co16 C23 1.88(2) .
Co16 C21 1.888(14) .
Co16 Co17 2.550(4) .
Co17 C22 1.72(2) .
Co17 C23 1.91(2) .
Co17 C24 1.94(2) .
Co17 C25 1.97(2) .
C22 O22 1.169(17) .
C23 O23 1.177(16) .
C24 O24 1.135(18) .
C25 O25 1.148(16) .
C26 O26 1.161(17) .
C27 O27 1.126(17) .
C28 O28 1.154(14) .
C29 O29 1.146(18) .
C30 O30 1.149(14) .
C31 O31 1.145(15) .
C32 O32 1.164(15) .
C33 O33 1.175(15) .
C34 O34 1.166(17) .
C35 O35 1.140(19) .
C36 O36 1.172(14) .
N1 C105 1.483(10) .
N1 C101 1.484(10) .
N1 C103 1.499(10) .
N1 C107 1.515(10) .
C101 C102 1.539(12) .
C101 H10A 0.9700 .
C101 H10B 0.9700 .
C102 H10C 0.9600 .
C102 H10D 0.9600 .
C102 H10E 0.9600 .
C103 C104 1.493(11) .
C103 H10F 0.9700 .
C103 H10G 0.9700 .
C104 H10H 0.9600 .
C104 H10I 0.9600 .
C104 H10J 0.9600 .
C105 C106 1.556(12) .
C105 H10K 0.9700 .
C105 H10L 0.9700 .
C106 H10M 0.9600 .
C106 H10N 0.9600 .
C106 H10O 0.9600 .
C107 C108 1.535(13) .
C107 H10P 0.9700 .
C107 H10Q 0.9700 .
C108 H10R 0.9600 .
C108 H10S 0.9600 .
C108 H10T 0.9600 .
N2 C207 1.479(12) .
N2 C203 1.481(11) .
N2 C201 1.487(12) .
N2 C205 1.489(12) .
C201 C202 1.534(13) .
C201 H20A 0.9700 .
C201 H20B 0.9700 .
C202 H20C 0.9600 .
C202 H20D 0.9600 .
C202 H20E 0.9600 .
C203 C204 1.497(12) .
C203 H20F 0.9700 .
C203 H20G 0.9700 .
C204 H20H 0.9600 .
C204 H20I 0.9600 .
C204 H20J 0.9600 .
C205 C206 1.536(13) .
C205 H20K 0.9700 .
C205 H20L 0.9700 .
C206 H20M 0.9600 .
C206 H20N 0.9600 .
C206 H20O 0.9600 .
C207 C208 1.552(14) .
C207 H20P 0.9700 .
C207 H20Q 0.9700 .
C208 H20R 0.9600 .
C208 H20S 0.9600 .
C208 H20T 0.9600 .
N3 C303 1.483(10) 2_755
N3 C303 1.483(10) .
N3 C301 1.486(9) .
N3 C301 1.486(9) 2_755
C301 C302 1.503(12) .
C301 H30A 0.9700 .
C301 H30B 0.9700 .
C302 H30C 0.9600 .
C302 H30D 0.9600 .
C302 H30E 0.9600 .
C303 C304 1.534(13) .
C303 H30F 0.9700 .
C303 H30G 0.9700 .
C304 H30H 0.9600 .
C304 H30I 0.9600 .
C304 H30J 0.9600 .
N4 C403 1.469(12) .
N4 C405 1.505(11) .
N4 C401 1.508(12) .
N4 C407 1.510(14) .
C401 C402 1.529(14) .
C401 H40A 0.9700 .
C401 H40B 0.9700 .
C402 H40C 0.9600 .
C402 H40D 0.9600 .
C402 H40E 0.9600 .
C403 C404 1.611(16) .
C403 H40F 0.9700 .
C403 H40G 0.9700 .
C404 H40H 0.9600 .
C404 H40I 0.9600 .
C404 H40J 0.9600 .
C405 C406 1.456(13) .
C405 H40K 0.9700 .
C405 H40L 0.9700 .
C406 H40M 0.9600 .
C406 H40N 0.9600 .
C406 H40O 0.9600 .
C407 C408 1.488(16) .
C407 H40P 0.9700 .
C407 H40Q 0.9700 .
C408 H40R 0.9600 .
C408 H40S 0.9600 .
C408 H40T 0.9600 .
N5 C503 1.468(13) .
N5 C507 1.479(12) .
N5 C501 1.498(12) .
N5 C505 1.511(12) .
C501 C502 1.582(15) .
C501 H50A 0.9700 .
C501 H50B 0.9700 .
C502 H50C 0.9600 .
C502 H50D 0.9600 .
C502 H50E 0.9600 .
C503 C504 1.615(15) .
C503 H50F 0.9700 .
C503 H50G 0.9700 .
C504 H50H 0.9600 .
C504 H50I 0.9600 .
C504 H50J 0.9600 .
C505 C506 1.520(14) .
C505 H50K 0.9700 .
C505 H50L 0.9700 .
C506 H50M 0.9600 .
C506 H50N 0.9600 .
C506 H50O 0.9600 .
C507 C508 1.504(14) .
C507 H50P 0.9700 .
C507 H50Q 0.9700 .
C508 H50R 0.9600 .
C508 H50S 0.9600 .
C508 H50T 0.9600 .

loop_
_geom_torsion_atom_site_label_1
_geom_torsion_atom_site_label_2
_geom_torsion_atom_site_label_3
_geom_torsion_atom_site_label_4
_geom_torsion
_geom_torsion_site_symmetry_1
C16 Co1 Co2 C6 78.8(6) .
C1 Co1 Co2 C6 -121.7(5) .
C3 Co1 Co2 C6 -34.8(5) .
C2 Co1 Co2 C6 59.4(5) .
C12 Co1 Co2 C6 -146.7(6) .
Co3 Co1 Co2 C6 -71.6(5) .
Co6 Co1 Co2 C6 -135.1(5) .
C16 Co1 Co2 C4 -70.1(5) .
C1 Co1 Co2 C4 89.4(4) .
C3 Co1 Co2 C4 176.4(4) .
C2 Co1 Co2 C4 -89.5(4) .
C12 Co1 Co2 C4 64.4(5) .
Co3 Co1 Co2 C4 139.5(3) .
Co6 Co1 Co2 C4 76.0(3) .
C16 Co1 Co2 C2 19.4(5) .
C1 Co1 Co2 C2 178.9(4) .
C3 Co1 Co2 C2 -94.1(4) .
C12 Co1 Co2 C2 153.9(5) .
Co3 Co1 Co2 C2 -131.0(3) .
Co6 Co1 Co2 C2 165.5(3) .
C16 Co1 Co2 C1 -159.5(5) .
C3 Co1 Co2 C1 86.9(4) .
C2 Co1 Co2 C1 -178.9(4) .
C12 Co1 Co2 C1 -25.0(5) .
Co3 Co1 Co2 C1 50.1(3) .
Co6 Co1 Co2 C1 -13.4(3) .
C16 Co1 Co2 Co5 -110.6(4) .
C1 Co1 Co2 Co5 48.9(3) .
C3 Co1 Co2 Co5 135.8(2) .
C2 Co1 Co2 Co5 -130.1(3) .
C12 Co1 Co2 Co5 23.8(4) .
Co3 Co1 Co2 Co5 98.93(4) .
Co6 Co1 Co2 Co5 35.46(4) .
C16 Co1 Co2 Co4 -164.8(4) .
C1 Co1 Co2 Co4 -5.3(3) .
C3 Co1 Co2 Co4 81.6(2) .
C2 Co1 Co2 Co4 175.7(3) .
C12 Co1 Co2 Co4 -30.4(4) .
Co3 Co1 Co2 Co4 44.74(4) .
Co6 Co1 Co2 Co4 -18.74(4) .
C16 Co1 Co2 Co3 150.4(4) .
C1 Co1 Co2 Co3 -50.1(3) .
C3 Co1 Co2 Co3 36.9(2) .
C2 Co1 Co2 Co3 131.0(3) .
C12 Co1 Co2 Co3 -75.1(4) .
Co6 Co1 Co2 Co3 -63.48(4) .
C16 Co1 Co3 C7 -85.2(7) .
C1 Co1 Co3 C7 109.2(5) .
C3 Co1 Co3 C7 -68.1(5) .
C2 Co1 Co3 C7 24.1(5) .
C12 Co1 Co3 C7 -165.7(5) .
Co2 Co1 Co3 C7 58.7(4) .
Co6 Co1 Co3 C7 161.5(4) .
C16 Co1 Co3 C1 165.6(6) .
C3 Co1 Co3 C1 -177.2(4) .
C2 Co1 Co3 C1 -85.0(3) .
C12 Co1 Co3 C1 85.2(4) .
Co2 Co1 Co3 C1 -50.4(3) .
Co6 Co1 Co3 C1 52.3(3) .
C16 Co1 Co3 C3 -17.1(6) .
C1 Co1 Co3 C3 177.2(4) .
C2 Co1 Co3 C3 92.2(4) .
C12 Co1 Co3 C3 -97.6(4) .
Co2 Co1 Co3 C3 126.8(3) .
Co6 Co1 Co3 C3 -130.4(3) .
C16 Co1 Co3 C14 52.8(7) .
C1 Co1 Co3 C14 -112.9(4) .
C3 Co1 Co3 C14 69.9(5) .
C2 Co1 Co3 C14 162.1(4) .
C12 Co1 Co3 C14 -27.7(4) .
Co2 Co1 Co3 C14 -163.3(4) .
Co6 Co1 Co3 C14 -60.5(4) .
C16 Co1 Co3 Co7 106.8(6) .
C1 Co1 Co3 Co7 -58.8(3) .
C3 Co1 Co3 Co7 123.9(3) .
C2 Co1 Co3 Co7 -143.9(2) .
C12 Co1 Co3 Co7 26.3(3) .
Co2 Co1 Co3 Co7 -109.26(6) .
Co6 Co1 Co3 Co7 -6.48(5) .
C16 Co1 Co3 Co4 164.9(5) .
C1 Co1 Co3 Co4 -0.7(3) .
C3 Co1 Co3 Co4 -178.0(3) .
C2 Co1 Co3 Co4 -85.8(2) .
C12 Co1 Co3 Co4 84.4(2) .
Co2 Co1 Co3 Co4 -51.17(4) .
Co6 Co1 Co3 Co4 51.61(4) .
C16 Co1 Co3 Co6 113.3(6) .
C1 Co1 Co3 Co6 -52.3(3) .
C3 Co1 Co3 Co6 130.4(3) .
C2 Co1 Co3 Co6 -137.4(2) .
C12 Co1 Co3 Co6 32.8(2) .
Co2 Co1 Co3 Co6 -102.77(4) .
C16 Co1 Co3 Co2 -143.9(6) .
C1 Co1 Co3 Co2 50.4(3) .
C3 Co1 Co3 Co2 -126.8(3) .
C2 Co1 Co3 Co2 -34.6(2) .
C12 Co1 Co3 Co2 135.6(3) .
Co6 Co1 Co3 Co2 102.77(4) .
C6 Co2 Co3 C7 1.5(4) .
C4 Co2 Co3 C7 137.9(5) .
C2 Co2 Co3 C7 -102.7(4) .
C1 Co2 Co3 C7 153.3(4) .
Co1 Co2 Co3 C7 -139.8(3) .
Co5 Co2 Co3 C7 146.6(3) .
Co4 Co2 Co3 C7 100.8(3) .
C6 Co2 Co3 C1 -151.8(5) .
C4 Co2 Co3 C1 -15.3(5) .
C2 Co2 Co3 C1 104.0(4) .
Co1 Co2 Co3 C1 66.9(3) .
Co5 Co2 Co3 C1 -6.7(3) .
Co4 Co2 Co3 C1 -52.5(3) .
C6 Co2 Co3 C3 102.4(4) .
C4 Co2 Co3 C3 -121.1(5) .
C2 Co2 Co3 C3 -1.7(3) .
C1 Co2 Co3 C3 -105.8(4) .
Co1 Co2 Co3 C3 -38.9(2) .
Co5 Co2 Co3 C3 -112.5(2) .
Co4 Co2 Co3 C3 -158.3(2) .
C6 Co2 Co3 C14 -136.3(11) .
C4 Co2 Co3 C14 0.2(12) .
C2 Co2 Co3 C14 119.6(11) .
C1 Co2 Co3 C14 15.5(11) .
Co1 Co2 Co3 C14 82.4(11) .
Co5 Co2 Co3 C14 8.9(11) .
Co4 Co2 Co3 C14 -37.0(11) .
C6 Co2 Co3 Co1 141.3(3) .
C4 Co2 Co3 Co1 -82.2(4) .
C2 Co2 Co3 Co1 37.2(2) .
C1 Co2 Co3 Co1 -66.9(3) .
Co5 Co2 Co3 Co1 -73.56(5) .
Co4 Co2 Co3 Co1 -119.41(5) .
C6 Co2 Co3 Co7 -119.2(3) .
C4 Co2 Co3 Co7 17.2(4) .
C2 Co2 Co3 Co7 136.6(2) .
C1 Co2 Co3 Co7 32.6(3) .
Co1 Co2 Co3 Co7 99.45(6) .
Co5 Co2 Co3 Co7 25.88(6) .
Co4 Co2 Co3 Co7 -19.96(5) .
C6 Co2 Co3 Co4 -99.3(3) .
C4 Co2 Co3 Co4 37.2(4) .
C2 Co2 Co3 Co4 156.6(2) .
C1 Co2 Co3 Co4 52.5(3) .
Co1 Co2 Co3 Co4 119.41(5) .
Co5 Co2 Co3 Co4 45.84(4) .
C6 Co2 Co3 Co6 -162.4(3) .
C4 Co2 Co3 Co6 -25.9(4) .
C2 Co2 Co3 Co6 93.5(2) .
C1 Co2 Co3 Co6 -10.6(3) .
Co1 Co2 Co3 Co6 56.29(4) .
Co5 Co2 Co3 Co6 -17.27(4) .
Co4 Co2 Co3 Co6 -63.11(4) .
C7 Co3 Co4 C8 2.5(5) .
C1 Co3 Co4 C8 135.5(4) .
C3 Co3 Co4 C8 133.4(5) .
C14 Co3 Co4 C8 -97.9(4) .
Co1 Co3 Co4 C8 136.3(3) .
Co7 Co3 Co4 C8 -109.7(3) .
Co6 Co3 Co4 C8 -175.3(3) .
Co2 Co3 Co4 C8 90.9(3) .
C7 Co3 Co4 C5 -129.6(6) .
C1 Co3 Co4 C5 3.3(5) .
C3 Co3 Co4 C5 1.2(7) .
C14 Co3 Co4 C5 129.9(5) .
Co1 Co3 Co4 C5 4.1(4) .
Co7 Co3 Co4 C5 118.1(4) .
Co6 Co3 Co4 C5 52.5(4) .
Co2 Co3 Co4 C5 -41.3(4) .
C7 Co3 Co4 C1 -133.0(5) .
C3 Co3 Co4 C1 -2.1(5) .
C14 Co3 Co4 C1 126.6(4) .
Co1 Co3 Co4 C1 0.8(3) .
Co7 Co3 Co4 C1 114.7(3) .
Co6 Co3 Co4 C1 49.2(3) .
Co2 Co3 Co4 C1 -44.7(3) .
C7 Co3 Co4 C9 102.2(5) .
C1 Co3 Co4 C9 -124.8(4) .
C3 Co3 Co4 C9 -126.9(6) .
C14 Co3 Co4 C9 1.8(5) .
Co1 Co3 Co4 C9 -124.0(4) .
Co7 Co3 Co4 C9 -10.1(4) .
Co6 Co3 Co4 C9 -75.6(4) .
Co2 Co3 Co4 C9 -169.5(4) .
C7 Co3 Co4 Co5 -134.1(4) .
C1 Co3 Co4 Co5 -1.1(3) .
C3 Co3 Co4 Co5 -3.3(5) .
C14 Co3 Co4 Co5 125.4(3) .
Co1 Co3 Co4 Co5 -0.33(5) .
Co7 Co3 Co4 Co5 113.62(5) .
Co6 Co3 Co4 Co5 48.07(4) .
Co2 Co3 Co4 Co5 -45.79(4) .
C7 Co3 Co4 Co7 112.3(4) .
C1 Co3 Co4 Co7 -114.7(3) .
C3 Co3 Co4 Co7 -116.9(5) .
C14 Co3 Co4 Co7 11.8(3) .
Co1 Co3 Co4 Co7 -113.95(5) .
Co6 Co3 Co4 Co7 -65.55(4) .
Co2 Co3 Co4 Co7 -159.41(5) .
C7 Co3 Co4 Co6 177.8(4) .
C1 Co3 Co4 Co6 -49.2(3) .
C3 Co3 Co4 Co6 -51.3(5) .
C14 Co3 Co4 Co6 77.4(3) .
Co1 Co3 Co4 Co6 -48.40(4) .
Co7 Co3 Co4 Co6 65.55(4) .
Co2 Co3 Co4 Co6 -93.86(4) .
C7 Co3 Co4 Co2 -88.3(4) .
C1 Co3 Co4 Co2 44.7(3) .
C3 Co3 Co4 Co2 42.5(5) .
C14 Co3 Co4 Co2 171.2(3) .
Co1 Co3 Co4 Co2 45.46(4) .
Co7 Co3 Co4 Co2 159.41(5) .
Co6 Co3 Co4 Co2 93.86(4) .
C6 Co2 Co4 C8 1.0(4) .
C4 Co2 Co4 C8 104.6(4) .
C2 Co2 Co4 C8 -137.1(5) .
C1 Co2 Co4 C8 -149.0(4) .
Co1 Co2 Co4 C8 -142.7(3) .
Co5 Co2 Co4 C8 143.9(3) .
Co3 Co2 Co4 C8 -96.9(3) .
C6 Co2 Co4 C5 -103.5(4) .
C4 Co2 Co4 C5 0.2(3) .
C2 Co2 Co4 C5 118.4(5) .
C1 Co2 Co4 C5 106.5(4) .
Co1 Co2 Co4 C5 112.9(2) .
Co5 Co2 Co4 C5 39.5(2) .
Co3 Co2 Co4 C5 158.7(2) .
C6 Co2 Co4 C1 150.0(5) .
C4 Co2 Co4 C1 -106.3(4) .
C2 Co2 Co4 C1 11.9(5) .
Co1 Co2 Co4 C1 6.4(3) .
Co5 Co2 Co4 C1 -67.0(3) .
Co3 Co2 Co4 C1 52.2(3) .
C6 Co2 Co4 C9 147.1(14) .
C4 Co2 Co4 C9 -109.3(14) .
C2 Co2 Co4 C9 9.0(14) .
C1 Co2 Co4 C9 -3.0(14) .
Co1 Co2 Co4 C9 3.4(13) .
Co5 Co2 Co4 C9 -70.0(13) .
Co3 Co2 Co4 C9 49.2(13) .
C6 Co2 Co4 Co5 -142.9(3) .
C4 Co2 Co4 Co5 -39.3(3) .
C2 Co2 Co4 Co5 79.0(4) .
C1 Co2 Co4 Co5 67.0(3) .
Co1 Co2 Co4 Co5 73.39(5) .
Co3 Co2 Co4 Co5 119.19(5) .
C6 Co2 Co4 Co7 118.2(3) .
C4 Co2 Co4 Co7 -138.2(3) .
C2 Co2 Co4 Co7 -19.9(4) .
C1 Co2 Co4 Co7 -31.8(3) .
Co1 Co2 Co4 Co7 -25.46(6) .
Co5 Co2 Co4 Co7 -98.85(6) .
Co3 Co2 Co4 Co7 20.34(5) .
C6 Co2 Co4 Co3 97.9(3) .
C4 Co2 Co4 Co3 -158.5(3) .
C2 Co2 Co4 Co3 -40.2(4) .
C1 Co2 Co4 Co3 -52.2(3) .
Co1 Co2 Co4 Co3 -45.80(4) .
Co5 Co2 Co4 Co3 -119.19(5) .
C6 Co2 Co4 Co6 161.1(3) .
C4 Co2 Co4 Co6 -95.3(3) .
C2 Co2 Co4 Co6 23.0(4) .
C1 Co2 Co4 Co6 11.0(3) .
Co1 Co2 Co4 Co6 17.39(4) .
Co5 Co2 Co4 Co6 -56.00(4) .
Co3 Co2 Co4 Co6 63.19(4) .
C6 Co2 Co5 C15 -78.2(6) .
C4 Co2 Co5 C15 -20.4(5) .
C2 Co2 Co5 C15 70.9(5) .
C1 Co2 Co5 C15 160.5(5) .
Co1 Co2 Co5 C15 111.7(4) .
Co4 Co2 Co5 C15 -149.1(4) .
Co3 Co2 Co5 C15 166.0(4) .
C6 Co2 Co5 C1 121.4(6) .
C4 Co2 Co5 C1 179.1(4) .
C2 Co2 Co5 C1 -89.5(4) .
Co1 Co2 Co5 C1 -48.8(3) .
Co4 Co2 Co5 C1 50.4(3) .
Co3 Co2 Co5 C1 5.6(3) .
C6 Co2 Co5 C5 33.5(5) .
C4 Co2 Co5 C5 91.2(4) .
C2 Co2 Co5 C5 -177.4(4) .
C1 Co2 Co5 C5 -87.9(4) .
Co1 Co2 Co5 C5 -136.7(2) .
Co4 Co2 Co5 C5 -37.5(2) .
Co3 Co2 Co5 C5 -82.3(2) .
C6 Co2 Co5 C4 -57.7(6) .
C2 Co2 Co5 C4 91.4(4) .
C1 Co2 Co5 C4 -179.1(4) .
Co1 Co2 Co5 C4 132.1(3) .
Co4 Co2 Co5 C4 -128.7(3) .
Co3 Co2 Co5 C4 -173.5(3) .
C6 Co2 Co5 C13 142.4(6) .
C4 Co2 Co5 C13 -159.8(4) .
C2 Co2 Co5 C13 -68.5(4) .
C1 Co2 Co5 C13 21.0(4) .
Co1 Co2 Co5 C13 -27.8(3) .
Co4 Co2 Co5 C13 71.5(3) .
Co3 Co2 Co5 C13 26.6(3) .
C6 Co2 Co5 Co4 70.9(5) .
C4 Co2 Co5 Co4 128.7(3) .
C2 Co2 Co5 Co4 -140.0(3) .
C1 Co2 Co5 Co4 -50.4(3) .
Co1 Co2 Co5 Co4 -99.25(4) .
Co3 Co2 Co5 Co4 -44.86(4) .
C6 Co2 Co5 Co6 134.5(5) .
C4 Co2 Co5 Co6 -167.7(3) .
C2 Co2 Co5 Co6 -76.4(3) .
C1 Co2 Co5 Co6 13.2(3) .
Co1 Co2 Co5 Co6 -35.66(4) .
Co4 Co2 Co5 Co6 63.58(4) .
Co3 Co2 Co5 Co6 18.72(4) .
C8 Co4 Co5 C15 83.0(7) .
C5 Co4 Co5 C15 13.2(6) .
C1 Co4 Co5 C15 -171.0(6) .
C9 Co4 Co5 C15 -55.9(6) .
Co7 Co4 Co5 C15 -110.8(5) .
Co3 Co4 Co5 C15 -169.9(5) .
Co6 Co4 Co5 C15 -118.5(5) .
Co2 Co4 Co5 C15 138.6(5) .
C8 Co4 Co5 C1 -106.1(5) .
C5 Co4 Co5 C1 -175.8(4) .
C9 Co4 Co5 C1 115.1(5) .
Co7 Co4 Co5 C1 60.1(3) .
Co3 Co4 Co5 C1 1.1(3) .
Co6 Co4 Co5 C1 52.5(3) .
Co2 Co4 Co5 C1 -50.5(3) .
C8 Co4 Co5 C5 69.7(5) .
C1 Co4 Co5 C5 175.8(4) .
C9 Co4 Co5 C5 -69.1(5) .
Co7 Co4 Co5 C5 -124.1(3) .
Co3 Co4 Co5 C5 176.8(3) .
Co6 Co4 Co5 C5 -131.7(3) .
Co2 Co4 Co5 C5 125.3(3) .
C8 Co4 Co5 C4 -20.6(5) .
C5 Co4 Co5 C4 -90.3(4) .
C1 Co4 Co5 C4 85.5(3) .
C9 Co4 Co5 C4 -159.4(4) .
Co7 Co4 Co5 C4 145.6(2) .
Co3 Co4 Co5 C4 86.6(2) .
Co6 Co4 Co5 C4 138.0(2) .
Co2 Co4 Co5 C4 35.0(2) .
C8 Co4 Co5 C13 166.3(4) .
C5 Co4 Co5 C13 96.5(4) .
C1 Co4 Co5 C13 -87.7(3) .
C9 Co4 Co5 C13 27.5(4) .
Co7 Co4 Co5 C13 -27.5(2) .
Co3 Co4 Co5 C13 -86.6(2) .
Co6 Co4 Co5 C13 -35.1(2) .
Co2 Co4 Co5 C13 -138.1(2) .
C8 Co4 Co5 Co2 -55.6(4) .
C5 Co4 Co5 Co2 -125.3(3) .
C1 Co4 Co5 Co2 50.5(3) .
C9 Co4 Co5 Co2 165.6(4) .
Co7 Co4 Co5 Co2 110.59(6) .
Co3 Co4 Co5 Co2 51.51(4) .
Co6 Co4 Co5 Co2 102.98(4) .
C8 Co4 Co5 Co6 -158.6(4) .
C5 Co4 Co5 Co6 131.7(3) .
C1 Co4 Co5 Co6 -52.5(3) .
C9 Co4 Co5 Co6 62.6(4) .
Co7 Co4 Co5 Co6 7.61(5) .
Co3 Co4 Co5 Co6 -51.47(4) .
Co2 Co4 Co5 Co6 -102.98(4) .
C15 Co5 Co6 C12 -68.2(6) .
C1 Co5 Co6 C12 96.2(5) .
C5 Co5 Co6 C12 -176.7(5) .
C4 Co5 Co6 C12 69.7(6) .
C13 Co5 Co6 C12 -88.9(5) .
Co2 Co5 Co6 C12 82.9(4) .
Co4 Co5 Co6 C12 149.4(4) .
C15 Co5 Co6 C13 20.7(5) .
C1 Co5 Co6 C13 -174.9(4) .
C5 Co5 Co6 C13 -87.8(4) .
C4 Co5 Co6 C13 158.5(5) .
Co2 Co5 Co6 C13 171.8(3) .
Co4 Co5 Co6 C13 -121.8(3) .
C15 Co5 Co6 C1 -164.4(5) .
C5 Co5 Co6 C1 87.1(4) .
C4 Co5 Co6 C1 -26.6(4) .
C13 Co5 Co6 C1 174.9(4) .
Co2 Co5 Co6 C1 -13.3(3) .
Co4 Co5 Co6 C1 53.2(3) .
C15 Co5 Co6 C10 85.1(6) .
C1 Co5 Co6 C10 -110.5(6) .
C5 Co5 Co6 C10 -23.4(5) .
C4 Co5 Co6 C10 -137.0(6) .
C13 Co5 Co6 C10 64.5(6) .
Co2 Co5 Co6 C10 -123.8(5) .
Co4 Co5 Co6 C10 -57.3(5) .
C15 Co5 Co6 Co7 134.8(4) .
C1 Co5 Co6 Co7 -60.8(3) .
C5 Co5 Co6 Co7 26.3(2) .
C4 Co5 Co6 Co7 -87.4(3) .
C13 Co5 Co6 Co7 114.1(3) .
Co2 Co5 Co6 Co7 -74.07(6) .
Co4 Co5 Co6 Co7 -7.61(5) .
C15 Co5 Co6 Co1 -116.0(4) .
C1 Co5 Co6 Co1 48.4(3) .
C5 Co5 Co6 Co1 135.5(2) .
C4 Co5 Co6 Co1 21.8(3) .
C13 Co5 Co6 Co1 -136.7(3) .
Co2 Co5 Co6 Co1 35.08(4) .
Co4 Co5 Co6 Co1 101.54(4) .
C15 Co5 Co6 Co4 142.4(4) .
C1 Co5 Co6 Co4 -53.2(3) .
C5 Co5 Co6 Co4 33.9(2) .
C4 Co5 Co6 Co4 -79.7(3) .
C13 Co5 Co6 Co4 121.8(3) .
Co2 Co5 Co6 Co4 -66.46(4) .
C15 Co5 Co6 Co3 -170.6(4) .
C1 Co5 Co6 Co3 -6.2(3) .
C5 Co5 Co6 Co3 80.9(2) .
C4 Co5 Co6 Co3 -32.7(3) .
C13 Co5 Co6 Co3 168.8(3) .
Co2 Co5 Co6 Co3 -19.45(5) .
Co4 Co5 Co6 Co3 47.01(4) .
C16 Co1 Co6 C12 -14.7(5) .
C1 Co1 Co6 C12 179.0(5) .
C3 Co1 Co6 C12 91.3(5) .
C2 Co1 Co6 C12 -151.4(5) .
Co2 Co1 Co6 C12 -167.4(4) .
Co3 Co1 Co6 C12 125.9(4) .
C16 Co1 Co6 C13 74.0(5) .
C1 Co1 Co6 C13 -92.2(4) .
C3 Co1 Co6 C13 -179.9(4) .
C2 Co1 Co6 C13 -62.6(5) .
C12 Co1 Co6 C13 88.8(5) .
Co2 Co1 Co6 C13 -78.6(3) .
Co3 Co1 Co6 C13 -145.3(3) .
C16 Co1 Co6 C1 166.3(5) .
C3 Co1 Co6 C1 -87.7(4) .
C2 Co1 Co6 C1 29.6(4) .
C12 Co1 Co6 C1 -179.0(5) .
Co2 Co1 Co6 C1 13.6(3) .
Co3 Co1 Co6 C1 -53.1(3) .
C16 Co1 Co6 C10 -83.4(6) .
C1 Co1 Co6 C10 110.4(6) .
C3 Co1 Co6 C10 22.7(5) .
C2 Co1 Co6 C10 140.0(6) .
C12 Co1 Co6 C10 -68.6(6) .
Co2 Co1 Co6 C10 124.0(5) .
Co3 Co1 Co6 C10 57.3(5) .
C16 Co1 Co6 Co7 -134.1(4) .
C1 Co1 Co6 Co7 59.6(3) .
C3 Co1 Co6 Co7 -28.1(2) .
C2 Co1 Co6 Co7 89.2(3) .
C12 Co1 Co6 Co7 -119.4(4) .
Co2 Co1 Co6 Co7 73.23(6) .
Co3 Co1 Co6 Co7 6.57(5) .
C16 Co1 Co6 Co5 117.5(4) .
C1 Co1 Co6 Co5 -48.7(3) .
C3 Co1 Co6 Co5 -136.4(2) .
C2 Co1 Co6 Co5 -19.2(3) .
C12 Co1 Co6 Co5 132.3(4) .
Co2 Co1 Co6 Co5 -35.14(4) .
Co3 Co1 Co6 Co5 -101.81(4) .
C16 Co1 Co6 Co4 172.1(4) .
C1 Co1 Co6 Co4 5.9(3) .
C3 Co1 Co6 Co4 -81.8(2) .
C2 Co1 Co6 Co4 35.4(3) .
C12 Co1 Co6 Co4 -173.1(4) .
Co2 Co1 Co6 Co4 19.45(5) .
Co3 Co1 Co6 Co4 -47.21(4) .
C16 Co1 Co6 Co3 -140.7(4) .
C1 Co1 Co6 Co3 53.1(3) .
C3 Co1 Co6 Co3 -34.6(2) .
C2 Co1 Co6 Co3 82.6(3) .
C12 Co1 Co6 Co3 -125.9(4) .
Co2 Co1 Co6 Co3 66.66(4) .
C8 Co4 Co6 C12 47.4(12) .
C5 Co4 Co6 C12 -120.1(8) .
C1 Co4 Co6 C12 -20.1(8) .
C9 Co4 Co6 C12 146.3(9) .
Co5 Co4 Co6 C12 -84.3(8) .
Co7 Co4 Co6 C12 104.1(8) .
Co3 Co4 Co6 C12 33.9(8) .
Co2 Co4 Co6 C12 -30.5(8) .
C5 Co4 Co6 C13 12.8(4) .
C1 Co4 Co6 C13 112.9(4) .
C9 Co4 Co6 C13 -80.8(4) .
Co5 Co4 Co6 C13 48.6(3) .
Co7 Co4 Co6 C13 -123.0(3) .
Co3 Co4 Co6 C13 166.8(3) .
Co2 Co4 Co6 C13 102.4(3) .
C8 Co4 Co6 C1 67.5(9) .
C5 Co4 Co6 C1 -100.0(4) .
C9 Co4 Co6 C1 166.3(4) .
Co5 Co4 Co6 C1 -64.2(3) .
Co7 Co4 Co6 C1 124.2(3) .
Co3 Co4 Co6 C1 53.9(3) .
Co2 Co4 Co6 C1 -10.5(3) .
C8 Co4 Co6 C10 -80.6(9) .
C5 Co4 Co6 C10 111.9(4) .
C1 Co4 Co6 C10 -148.1(5) .
C9 Co4 Co6 C10 18.3(5) .
Co5 Co4 Co6 C10 147.7(4) .
Co7 Co4 Co6 C10 -23.9(4) .
Co3 Co4 Co6 C10 -94.1(4) .
Co2 Co4 Co6 C10 -158.5(4) .
C8 Co4 Co6 Co7 -56.7(8) .
C5 Co4 Co6 Co7 135.8(2) .
C1 Co4 Co6 Co7 -124.2(3) .
C9 Co4 Co6 Co7 42.2(3) .
Co5 Co4 Co6 Co7 171.60(6) .
Co3 Co4 Co6 Co7 -70.24(5) .
Co2 Co4 Co6 Co7 -134.64(5) .
C8 Co4 Co6 Co5 131.7(8) .
C5 Co4 Co6 Co5 -35.8(2) .
C1 Co4 Co6 Co5 64.2(3) .
C9 Co4 Co6 Co5 -129.4(3) .
Co7 Co4 Co6 Co5 -171.60(6) .
Co3 Co4 Co6 Co5 118.16(5) .
Co2 Co4 Co6 Co5 53.76(4) .
C8 Co4 Co6 Co1 60.9(8) .
C5 Co4 Co6 Co1 -106.6(2) .
C1 Co4 Co6 Co1 -6.5(3) .
C9 Co4 Co6 Co1 159.8(3) .
Co5 Co4 Co6 Co1 -70.77(4) .
Co7 Co4 Co6 Co1 117.64(5) .
Co3 Co4 Co6 Co1 47.39(4) .
Co2 Co4 Co6 Co1 -17.01(4) .
C8 Co4 Co6 Co3 13.5(8) .
C5 Co4 Co6 Co3 -154.0(2) .
C1 Co4 Co6 Co3 -53.9(3) .
C9 Co4 Co6 Co3 112.4(3) .
Co5 Co4 Co6 Co3 -118.16(5) .
Co7 Co4 Co6 Co3 70.24(5) .
Co2 Co4 Co6 Co3 -64.40(4) .
C7 Co3 Co6 C12 -172.3(13) .
C1 Co3 Co6 C12 -110.9(5) .
C3 Co3 Co6 C12 -10.4(5) .
C14 Co3 Co6 C12 85.3(5) .
Co1 Co3 Co6 C12 -47.2(4) .
Co7 Co3 Co6 C12 125.6(4) .
Co4 Co3 Co6 C12 -165.0(4) .
Co2 Co3 Co6 C12 -100.9(4) .
C7 Co3 Co6 C13 -34.4(14) .
C1 Co3 Co6 C13 27.0(7) .
C3 Co3 Co6 C13 127.5(6) .
C14 Co3 Co6 C13 -136.7(6) .
Co1 Co3 Co6 C13 90.7(6) .
Co7 Co3 Co6 C13 -96.5(6) .
Co4 Co3 Co6 C13 -27.1(6) .
Co2 Co3 Co6 C13 37.1(6) .
C7 Co3 Co6 C1 -61.5(13) .
C3 Co3 Co6 C1 100.5(4) .
C14 Co3 Co6 C1 -163.8(4) .
Co1 Co3 Co6 C1 63.7(3) .
Co7 Co3 Co6 C1 -123.5(3) .
Co4 Co3 Co6 C1 -54.1(3) .
Co2 Co3 Co6 C1 10.0(3) .
C7 Co3 Co6 C10 87.6(13) .
C1 Co3 Co6 C10 149.1(5) .
C3 Co3 Co6 C10 -110.5(5) .
C14 Co3 Co6 C10 -14.7(5) .
Co1 Co3 Co6 C10 -147.3(4) .
Co7 Co3 Co6 C10 25.6(4) .
Co4 Co3 Co6 C10 94.9(4) .
Co2 Co3 Co6 C10 159.1(4) .
C7 Co3 Co6 Co7 62.1(12) .
C1 Co3 Co6 Co7 123.5(3) .
C3 Co3 Co6 Co7 -136.0(3) .
C14 Co3 Co6 Co7 -40.2(3) .
Co1 Co3 Co6 Co7 -172.82(6) .
Co4 Co3 Co6 Co7 69.38(4) .
Co2 Co3 Co6 Co7 133.56(5) .
C7 Co3 Co6 Co5 -54.5(12) .
C1 Co3 Co6 Co5 7.0(3) .
C3 Co3 Co6 Co5 107.4(3) .
C14 Co3 Co6 Co5 -156.8(3) .
Co1 Co3 Co6 Co5 70.62(4) .
Co7 Co3 Co6 Co5 -116.56(5) .
Co4 Co3 Co6 Co5 -47.18(4) .
Co2 Co3 Co6 Co5 17.01(4) .
C7 Co3 Co6 Co1 -125.1(12) .
C1 Co3 Co6 Co1 -63.7(3) .
C3 Co3 Co6 Co1 36.8(3) .
C14 Co3 Co6 Co1 132.6(3) .
Co7 Co3 Co6 Co1 172.82(6) .
Co4 Co3 Co6 Co1 -117.80(5) .
Co2 Co3 Co6 Co1 -53.61(4) .
C7 Co3 Co6 Co4 -7.3(12) .
C1 Co3 Co6 Co4 54.1(3) .
C3 Co3 Co6 Co4 154.6(3) .
C14 Co3 Co6 Co4 -109.6(3) .
Co1 Co3 Co6 Co4 117.80(5) .
Co7 Co3 Co6 Co4 -69.38(4) .
Co2 Co3 Co6 Co4 64.18(4) .
C12 Co6 Co7 C11 70.8(9) .
C13 Co6 Co7 C11 -65.4(9) .
C1 Co6 Co7 C11 -176.0(8) .
C10 Co6 Co7 C11 5.2(9) .
Co5 Co6 Co7 C11 -134.5(8) .
Co1 Co6 Co7 C11 143.4(8) .
Co4 Co6 Co7 C11 -142.0(8) .
Co3 Co6 Co7 C11 149.9(8) .
C12 Co6 Co7 C10 65.6(7) .
C13 Co6 Co7 C10 -70.6(6) .
C1 Co6 Co7 C10 178.8(6) .
Co5 Co6 Co7 C10 -139.6(5) .
Co1 Co6 Co7 C10 138.2(5) .
Co4 Co6 Co7 C10 -147.2(5) .
Co3 Co6 Co7 C10 144.7(5) .
C12 Co6 Co7 C14 -38.6(6) .
C13 Co6 Co7 C14 -174.8(5) .
C1 Co6 Co7 C14 74.6(4) .
C10 Co6 Co7 C14 -104.3(6) .
Co5 Co6 Co7 C14 116.1(3) .
Co1 Co6 Co7 C14 33.9(3) .
Co4 Co6 Co7 C14 108.5(3) .
Co3 Co6 Co7 C14 40.4(3) .
C12 Co6 Co7 C9 171.3(6) .
C13 Co6 Co7 C9 35.1(5) .
C1 Co6 Co7 C9 -75.5(4) .
C10 Co6 Co7 C9 105.7(6) .
Co5 Co6 Co7 C9 -34.0(3) .
Co1 Co6 Co7 C9 -116.2(3) .
Co4 Co6 Co7 C9 -41.6(3) .
Co3 Co6 Co7 C9 -109.7(3) .
C12 Co6 Co7 Co4 -147.2(5) .
C13 Co6 Co7 Co4 76.6(4) .
C1 Co6 Co7 Co4 -34.0(2) .
C10 Co6 Co7 Co4 147.2(5) .
Co5 Co6 Co7 Co4 7.57(5) .
Co1 Co6 Co7 Co4 -74.60(5) .
Co3 Co6 Co7 Co4 -68.11(4) .
C12 Co6 Co7 Co3 -79.1(5) .
C13 Co6 Co7 Co3 144.7(4) .
C1 Co6 Co7 Co3 34.2(2) .
C10 Co6 Co7 Co3 -144.7(5) .
Co5 Co6 Co7 Co3 75.68(5) .
Co1 Co6 Co7 Co3 -6.50(5) .
Co4 Co6 Co7 Co3 68.11(4) .
C8 Co4 Co7 C11 -45.6(6) .
C5 Co4 Co7 C11 87.0(6) .
C1 Co4 Co7 C11 -173.5(6) .
C9 Co4 Co7 C11 34.7(7) .
Co5 Co4 Co7 C11 144.9(6) .
Co3 Co4 Co7 C11 -132.6(6) .
Co6 Co4 Co7 C11 152.5(6) .
Co2 Co4 Co7 C11 -153.7(6) .
C8 Co4 Co7 C10 -172.7(5) .
C5 Co4 Co7 C10 -40.1(5) .
C1 Co4 Co7 C10 59.4(5) .
C9 Co4 Co7 C10 -92.4(6) .
Co5 Co4 Co7 C10 17.8(4) .
Co3 Co4 Co7 C10 100.3(4) .
Co6 Co4 Co7 C10 25.5(4) .
Co2 Co4 Co7 C10 79.2(4) .
C8 Co4 Co7 C14 75.0(4) .
C5 Co4 Co7 C14 -152.5(4) .
C1 Co4 Co7 C14 -53.0(4) .
C9 Co4 Co7 C14 155.3(5) .
Co5 Co4 Co7 C14 -94.6(3) .
Co3 Co4 Co7 C14 -12.1(3) .
Co6 Co4 Co7 C14 -86.9(3) .
Co2 Co4 Co7 C14 -33.2(3) .
C8 Co4 Co7 C9 -80.3(5) .
C5 Co4 Co7 C9 52.3(5) .
C1 Co4 Co7 C9 151.8(5) .
Co5 Co4 Co7 C9 110.2(4) .
Co3 Co4 Co7 C9 -167.3(4) .
Co6 Co4 Co7 C9 117.9(4) .
Co2 Co4 Co7 C9 171.6(4) .
C8 Co4 Co7 Co6 161.8(3) .
C5 Co4 Co7 Co6 -65.6(3) .
C1 Co4 Co7 Co6 33.9(2) .
C9 Co4 Co7 Co6 -117.9(4) .
Co5 Co4 Co7 Co6 -7.67(5) .
Co3 Co4 Co7 Co6 74.82(4) .
Co2 Co4 Co7 Co6 53.71(5) .
C8 Co4 Co7 Co3 87.0(3) .
C5 Co4 Co7 Co3 -140.4(3) .
C1 Co4 Co7 Co3 -40.9(2) .
C9 Co4 Co7 Co3 167.3(4) .
Co5 Co4 Co7 Co3 -82.49(5) .
Co6 Co4 Co7 Co3 -74.82(4) .
Co2 Co4 Co7 Co3 -21.11(5) .
C7 Co3 Co7 C11 40.1(7) .
C1 Co3 Co7 C11 169.4(6) .
C3 Co3 Co7 C11 -91.3(6) .
C14 Co3 Co7 C11 -36.2(7) .
Co1 Co3 Co7 C11 -149.8(5) .
Co4 Co3 Co7 C11 128.4(6) .
Co6 Co3 Co7 C11 -156.4(6) .
Co2 Co3 Co7 C11 149.3(5) .
C7 Co3 Co7 C10 169.4(5) .
C1 Co3 Co7 C10 -61.3(4) .
C3 Co3 Co7 C10 37.9(5) .
C14 Co3 Co7 C10 93.0(5) .
Co1 Co3 Co7 C10 -20.5(4) .
Co4 Co3 Co7 C10 -102.3(4) .
Co6 Co3 Co7 C10 -27.1(4) .
Co2 Co3 Co7 C10 -81.5(4) .
C7 Co3 Co7 C14 76.4(5) .
C1 Co3 Co7 C14 -154.3(4) .
C3 Co3 Co7 C14 -55.1(5) .
Co1 Co3 Co7 C14 -113.6(4) .
Co4 Co3 Co7 C14 164.7(4) .
Co6 Co3 Co7 C14 -120.1(4) .
Co2 Co3 Co7 C14 -174.5(4) .
C7 Co3 Co7 C9 -78.2(5) .
C1 Co3 Co7 C9 51.0(4) .
C3 Co3 Co7 C9 150.3(5) .
C14 Co3 Co7 C9 -154.6(5) .
Co1 Co3 Co7 C9 91.8(3) .
Co4 Co3 Co7 C9 10.0(3) .
Co6 Co3 Co7 C9 85.2(3) .
Co2 Co3 Co7 C9 30.9(3) .
C7 Co3 Co7 Co6 -163.5(4) .
C1 Co3 Co7 Co6 -34.2(2) .
C3 Co3 Co7 Co6 65.0(3) .
C14 Co3 Co7 Co6 120.1(4) .
Co1 Co3 Co7 Co6 6.57(5) .
Co4 Co3 Co7 Co6 -75.20(4) .
Co2 Co3 Co7 Co6 -54.36(5) .
C7 Co3 Co7 Co4 -88.3(4) .
C1 Co3 Co7 Co4 41.0(2) .
C3 Co3 Co7 Co4 140.2(3) .
C14 Co3 Co7 Co4 -164.7(4) .
Co1 Co3 Co7 Co4 81.77(5) .
Co6 Co3 Co7 Co4 75.20(4) .
Co2 Co3 Co7 Co4 20.85(5) .
C6 Co2 C1 Co6 179.6(9) .
C4 Co2 C1 Co6 -53.5(11) .
C2 Co2 C1 Co6 53.7(11) .
Co1 Co2 C1 Co6 54.6(9) .
Co5 Co2 C1 Co6 -52.7(9) .
Co4 Co2 C1 Co6 -133.8(12) .
Co3 Co2 C1 Co6 136.0(12) .
C6 Co2 C1 Co3 43.6(7) .
C4 Co2 C1 Co3 170.5(3) .
C2 Co2 C1 Co3 -82.3(4) .
Co1 Co2 C1 Co3 -81.4(3) .
Co5 Co2 C1 Co3 171.3(4) .
Co4 Co2 C1 Co3 90.2(4) .
C6 Co2 C1 Co4 -46.6(7) .
C4 Co2 C1 Co4 80.3(4) .
C2 Co2 C1 Co4 -172.5(3) .
Co1 Co2 C1 Co4 -171.6(4) .
Co5 Co2 C1 Co4 81.0(3) .
Co3 Co2 C1 Co4 -90.2(4) .
C6 Co2 C1 Co1 125.1(5) .
C4 Co2 C1 Co1 -108.0(3) .
C2 Co2 C1 Co1 -0.9(3) .
Co5 Co2 C1 Co1 -107.3(3) .
Co4 Co2 C1 Co1 171.6(4) .
Co3 Co2 C1 Co1 81.4(3) .
C6 Co2 C1 Co5 -127.6(5) .
C4 Co2 C1 Co5 -0.7(3) .
C2 Co2 C1 Co5 106.4(3) .
Co1 Co2 C1 Co5 107.3(3) .
Co4 Co2 C1 Co5 -81.0(3) .
Co3 Co2 C1 Co5 -171.3(4) .
C12 Co6 C1 Co2 -55.2(11) .
C13 Co6 C1 Co2 57.3(11) .
C10 Co6 C1 Co2 179.7(10) .
Co7 Co6 C1 Co2 178.5(10) .
Co5 Co6 C1 Co2 52.5(9) .
Co1 Co6 C1 Co2 -54.2(9) .
Co4 Co6 C1 Co2 134.5(12) .
Co3 Co6 C1 Co2 -136.7(12) .
C12 Co6 C1 Co3 81.5(5) .
C13 Co6 C1 Co3 -166.0(3) .
C10 Co6 C1 Co3 -43.6(7) .
Co7 Co6 C1 Co3 -44.8(2) .
Co5 Co6 C1 Co3 -170.8(4) .
Co1 Co6 C1 Co3 82.5(3) .
Co4 Co6 C1 Co3 -88.8(3) .
C12 Co6 C1 Co4 170.3(4) .
C13 Co6 C1 Co4 -77.3(4) .
C10 Co6 C1 Co4 45.2(6) .
Co7 Co6 C1 Co4 44.0(2) .
Co5 Co6 C1 Co4 -82.0(3) .
Co1 Co6 C1 Co4 171.3(4) .
Co3 Co6 C1 Co4 88.8(3) .
C12 Co6 C1 Co1 -1.0(5) .
C13 Co6 C1 Co1 111.5(3) .
C10 Co6 C1 Co1 -126.1(6) .
Co7 Co6 C1 Co1 -127.3(2) .
Co5 Co6 C1 Co1 106.7(3) .
Co4 Co6 C1 Co1 -171.3(4) .
Co3 Co6 C1 Co1 -82.5(3) .
C12 Co6 C1 Co5 -107.7(4) .
C13 Co6 C1 Co5 4.7(4) .
C10 Co6 C1 Co5 127.2(5) .
Co7 Co6 C1 Co5 126.0(2) .
Co1 Co6 C1 Co5 -106.7(3) .
Co4 Co6 C1 Co5 82.0(3) .
Co3 Co6 C1 Co5 170.8(4) .
C7 Co3 C1 Co2 -34.7(6) .
C3 Co3 C1 Co2 78.5(4) .
C14 Co3 C1 Co2 -175.3(3) .
Co1 Co3 C1 Co2 80.7(3) .
Co7 Co3 C1 Co2 -151.6(3) .
Co4 Co3 C1 Co2 -100.3(3) .
Co6 Co3 C1 Co2 164.3(5) .
C7 Co3 C1 Co6 161.0(4) .
C3 Co3 C1 Co6 -85.8(4) .
C14 Co3 C1 Co6 20.4(5) .
Co1 Co3 C1 Co6 -83.6(3) .
Co7 Co3 C1 Co6 44.1(2) .
Co4 Co3 C1 Co6 95.4(3) .
Co2 Co3 C1 Co6 -164.3(5) .
C7 Co3 C1 Co4 65.6(5) .
C3 Co3 C1 Co4 178.8(3) .
C14 Co3 C1 Co4 -75.0(4) .
Co1 Co3 C1 Co4 -179.0(4) .
Co7 Co3 C1 Co4 -51.26(18) .
Co6 Co3 C1 Co4 -95.4(3) .
Co2 Co3 C1 Co4 100.3(3) .
C7 Co3 C1 Co1 -115.4(4) .
C3 Co3 C1 Co1 -2.2(3) .
C14 Co3 C1 Co1 104.0(4) .
Co7 Co3 C1 Co1 127.71(19) .
Co4 Co3 C1 Co1 179.0(4) .
Co6 Co3 C1 Co1 83.6(3) .
Co2 Co3 C1 Co1 -80.7(3) .
C7 Co3 C1 Co5 75(3) .
C3 Co3 C1 Co5 -172(2) .
C14 Co3 C1 Co5 -66(3) .
Co1 Co3 C1 Co5 -170(3) .
Co7 Co3 C1 Co5 -42(2) .
Co4 Co3 C1 Co5 9(2) .
Co6 Co3 C1 Co5 -86(2) .
Co2 Co3 C1 Co5 109(3) .
C8 Co4 C1 Co2 40.1(5) .
C5 Co4 C1 Co2 -77.4(4) .
C9 Co4 C1 Co2 179.1(4) .
Co5 Co4 C1 Co2 -80.8(3) .
Co7 Co4 C1 Co2 152.5(3) .
Co3 Co4 C1 Co2 100.7(3) .
Co6 Co4 C1 Co2 -163.7(5) .
C8 Co4 C1 Co6 -156.2(4) .
C5 Co4 C1 Co6 86.3(3) .
C9 Co4 C1 Co6 -17.2(5) .
Co5 Co4 C1 Co6 82.9(3) .
Co7 Co4 C1 Co6 -43.8(2) .
Co3 Co4 C1 Co6 -95.6(3) .
Co2 Co4 C1 Co6 163.7(5) .
C8 Co4 C1 Co3 -60.6(5) .
C5 Co4 C1 Co3 -178.1(3) .
C9 Co4 C1 Co3 78.4(5) .
Co5 Co4 C1 Co3 178.5(4) .
Co7 Co4 C1 Co3 51.80(18) .
Co6 Co4 C1 Co3 95.6(3) .
Co2 Co4 C1 Co3 -100.7(3) .
C8 Co4 C1 Co1 -67(3) .
C5 Co4 C1 Co1 175(3) .
C9 Co4 C1 Co1 72(3) .
Co5 Co4 C1 Co1 172(3) .
Co7 Co4 C1 Co1 45(3) .
Co3 Co4 C1 Co1 -7(2) .
Co6 Co4 C1 Co1 89(3) .
Co2 Co4 C1 Co1 -107(3) .
C8 Co4 C1 Co5 120.9(4) .
C5 Co4 C1 Co5 3.3(3) .
C9 Co4 C1 Co5 -100.1(4) .
Co7 Co4 C1 Co5 -126.74(18) .
Co3 Co4 C1 Co5 -178.5(4) .
Co6 Co4 C1 Co5 -82.9(3) .
Co2 Co4 C1 Co5 80.8(3) .
C16 Co1 C1 Co2 111.5(14) .
C3 Co1 C1 Co2 -99.9(3) .
C2 Co1 C1 Co2 0.8(3) .
C12 Co1 C1 Co2 162.2(3) .
Co3 Co1 C1 Co2 -102.0(3) .
Co6 Co1 C1 Co2 161.5(4) .
C16 Co1 C1 Co6 -50.0(15) .
C3 Co1 C1 Co6 98.6(3) .
C2 Co1 C1 Co6 -160.7(3) .
C12 Co1 C1 Co6 0.7(3) .
Co2 Co1 C1 Co6 -161.5(4) .
Co3 Co1 C1 Co6 96.5(3) .
C16 Co1 C1 Co3 -146.5(14) .
C3 Co1 C1 Co3 2.1(3) .
C2 Co1 C1 Co3 102.8(3) .
C12 Co1 C1 Co3 -95.8(3) .
Co2 Co1 C1 Co3 102.0(3) .
Co6 Co1 C1 Co3 -96.5(3) .
C16 Co1 C1 Co4 -140(2) .
C3 Co1 C1 Co4 9(3) .
C2 Co1 C1 Co4 110(3) .
C12 Co1 C1 Co4 -89(3) .
Co2 Co1 C1 Co4 109(3) .
Co3 Co1 C1 Co4 7(2) .
Co6 Co1 C1 Co4 -90(3) .
C16 Co1 C1 Co5 31.8(16) .
C3 Co1 C1 Co5 -179.6(3) .
C2 Co1 C1 Co5 -78.9(3) .
C12 Co1 C1 Co5 82.5(4) .
Co2 Co1 C1 Co5 -79.7(3) .
Co3 Co1 C1 Co5 178.3(4) .
Co6 Co1 C1 Co5 81.8(3) .
C15 Co5 C1 Co2 -99.4(15) .
C5 Co5 C1 Co2 98.5(3) .
C4 Co5 C1 Co2 0.6(3) .
C13 Co5 C1 Co2 -165.4(3) .
Co4 Co5 C1 Co2 101.6(3) .
Co6 Co5 C1 Co2 -161.9(4) .
C15 Co5 C1 Co6 62.5(15) .
C5 Co5 C1 Co6 -99.5(3) .
C4 Co5 C1 Co6 162.6(3) .
C13 Co5 C1 Co6 -3.4(3) .
Co2 Co5 C1 Co6 161.9(4) .
Co4 Co5 C1 Co6 -96.4(3) .
C15 Co5 C1 Co3 150(2) .
C5 Co5 C1 Co3 -12(3) .
C4 Co5 C1 Co3 -110(2) .
C13 Co5 C1 Co3 84(2) .
Co2 Co5 C1 Co3 -111(3) .
Co4 Co5 C1 Co3 -9(2) .
Co6 Co5 C1 Co3 87(2) .
C15 Co5 C1 Co4 159.0(14) .
C5 Co5 C1 Co4 -3.1(3) .
C4 Co5 C1 Co4 -101.0(3) .
C13 Co5 C1 Co4 93.0(3) .
Co2 Co5 C1 Co4 -101.6(3) .
Co6 Co5 C1 Co4 96.4(3) .
C15 Co5 C1 Co1 -19.8(16) .
C5 Co5 C1 Co1 178.2(3) .
C4 Co5 C1 Co1 80.3(3) .
C13 Co5 C1 Co1 -85.7(3) .
Co2 Co5 C1 Co1 79.7(3) .
Co4 Co5 C1 Co1 -178.7(4) .
Co6 Co5 C1 Co1 -82.3(3) .
C6 Co2 C2 O2 36.0(12) .
C4 Co2 C2 O2 -69.2(12) .
C1 Co2 C2 O2 -177.0(11) .
Co1 Co2 C2 O2 -177.9(13) .
Co5 Co2 C2 O2 -125.3(11) .
Co4 Co2 C2 O2 175.1(9) .
Co3 Co2 C2 O2 143.5(11) .
C6 Co2 C2 Co1 -146.1(4) .
C4 Co2 C2 Co1 108.7(3) .
C1 Co2 C2 Co1 0.8(3) .
Co5 Co2 C2 Co1 52.6(3) .
Co4 Co2 C2 Co1 -7.0(5) .
Co3 Co2 C2 Co1 -38.6(2) .
C16 Co1 C2 O2 11.5(10) .
C1 Co1 C2 O2 177.4(10) .
C3 Co1 C2 O2 -86.8(10) .
C12 Co1 C2 O2 76.4(15) .
Co2 Co1 C2 O2 178.2(11) .
Co3 Co1 C2 O2 -135.2(9) .
Co6 Co1 C2 O2 156.2(8) .
C16 Co1 C2 Co2 -166.6(4) .
C1 Co1 C2 Co2 -0.8(3) .
C3 Co1 C2 Co2 95.1(3) .
C12 Co1 C2 Co2 -101.7(10) .
Co3 Co1 C2 Co2 46.7(2) .
Co6 Co1 C2 Co2 -22.0(4) .
C7 Co3 C3 O3 -43.1(14) .
C1 Co3 C3 O3 -175.6(13) .
C14 Co3 C3 O3 55.1(14) .
Co1 Co3 C3 O3 -177.7(15) .
Co7 Co3 C3 O3 93.1(13) .
Co4 Co3 C3 O3 -174.0(10) .
Co6 Co3 C3 O3 142.2(13) .
Co2 Co3 C3 O3 -137.0(13) .
C7 Co3 C3 Co1 134.6(4) .
C1 Co3 C3 Co1 2.1(3) .
C14 Co3 C3 Co1 -127.1(4) .
Co7 Co3 C3 Co1 -89.2(3) .
Co4 Co3 C3 Co1 3.7(6) .
Co6 Co3 C3 Co1 -40.1(2) .
Co2 Co3 C3 Co1 40.7(2) .
C16 Co1 C3 O3 -11.7(10) .
C1 Co1 C3 O3 176.3(9) .
C2 Co1 C3 O3 80.3(10) .
C12 Co1 C3 O3 -94.3(10) .
Co2 Co1 C3 O3 128.3(9) .
Co3 Co1 C3 O3 178.3(11) .
Co6 Co1 C3 O3 -136.7(9) .
C16 Co1 C3 Co3 170.0(4) .
C1 Co1 C3 Co3 -2.1(3) .
C2 Co1 C3 Co3 -98.0(3) .
C12 Co1 C3 Co3 87.4(3) .
Co2 Co1 C3 Co3 -50.0(3) .
Co6 Co1 C3 Co3 45.0(3) .
C6 Co2 C4 O4 -33.0(14) .
C2 Co2 C4 O4 72.6(13) .
C1 Co2 C4 O4 179.6(12) .
Co1 Co2 C4 O4 127.5(12) .
Co5 Co2 C4 O4 178.9(14) .
Co4 Co2 C4 O4 -141.1(13) .
Co3 Co2 C4 O4 -170.4(10) .
C6 Co2 C4 Co5 148.2(3) .
C2 Co2 C4 Co5 -106.3(3) .
C1 Co2 C4 Co5 0.7(3) .
Co1 Co2 C4 Co5 -51.3(3) .
Co4 Co2 C4 Co5 40.1(2) .
Co3 Co2 C4 Co5 10.7(5) .
C15 Co5 C4 O4 -13.9(10) .
C1 Co5 C4 O4 -179.8(10) .
C5 Co5 C4 O4 84.8(10) .
C13 Co5 C4 O4 -75.9(16) .
Co2 Co5 C4 O4 -179.1(11) .
Co4 Co5 C4 O4 132.6(9) .
Co6 Co5 C4 O4 -160.6(8) .
C15 Co5 C4 Co2 165.2(4) .
C1 Co5 C4 Co2 -0.7(3) .
C5 Co5 C4 Co2 -96.1(3) .
C13 Co5 C4 Co2 103.2(12) .
Co4 Co5 C4 Co2 -48.3(2) .
Co6 Co5 C4 Co2 18.5(5) .
C8 Co4 C5 O5 43.3(13) .
C1 Co4 C5 O5 176.5(11) .
C9 Co4 C5 O5 -54.6(12) .
Co5 Co4 C5 O5 179.7(13) .
Co7 Co4 C5 O5 -91.5(12) .
Co3 Co4 C5 O5 174.0(9) .
Co6 Co4 C5 O5 -141.2(12) .
Co2 Co4 C5 O5 137.9(12) .
C8 Co4 C5 Co5 -136.5(3) .
C1 Co4 C5 Co5 -3.3(3) .
C9 Co4 C5 Co5 125.6(4) .
Co7 Co4 C5 Co5 88.7(3) .
Co3 Co4 C5 Co5 -5.7(6) .
Co6 Co4 C5 Co5 39.1(2) .
Co2 Co4 C5 Co5 -41.8(2) .
C15 Co5 C5 O5 7.8(10) .
C1 Co5 C5 O5 -176.7(9) .
C4 Co5 C5 O5 -82.0(9) .
C13 Co5 C5 O5 93.2(9) .
Co2 Co5 C5 O5 -128.8(9) .
Co4 Co5 C5 O5 -179.8(11) .
Co6 Co5 C5 O5 136.1(9) .
C15 Co5 C5 Co4 -172.5(3) .
C1 Co5 C5 Co4 3.1(3) .
C4 Co5 C5 Co4 97.8(3) .
C13 Co5 C5 Co4 -87.0(3) .
Co2 Co5 C5 Co4 51.0(2) .
Co6 Co5 C5 Co4 -44.2(2) .
C4 Co2 C6 O6 -140(100) .
C2 Co2 C6 O6 113(74) .
C1 Co2 C6 O6 -13(75) .
Co1 Co2 C6 O6 69(74) .
Co5 Co2 C6 O6 -96(74) .
Co4 Co2 C6 O6 -42(74) .
Co3 Co2 C6 O6 14(74) .
C1 Co3 C7 O7 -27(28) .
C3 Co3 C7 O7 -141(28) .
C14 Co3 C7 O7 122(28) .
Co1 Co3 C7 O7 -93(28) .
Co7 Co3 C7 O7 75(28) .
Co4 Co3 C7 O7 14(28) .
Co6 Co3 C7 O7 21(29) .
Co2 Co3 C7 O7 -49(28) .
C5 Co4 C8 O8 -174(100) .
C1 Co4 C8 O8 70(39) .
C9 Co4 C8 O8 -78(39) .
Co5 Co4 C8 O8 137(39) .
Co7 Co4 C8 O8 -30(39) .
Co3 Co4 C8 O8 31(39) .
Co6 Co4 C8 O8 19(39) .
Co2 Co4 C8 O8 94(39) .
C8 Co4 C9 O9 -63.7(14) .
C5 Co4 C9 O9 41.3(14) .
C1 Co4 C9 O9 148.0(12) .
Co5 Co4 C9 O9 88.1(14) .
Co7 Co4 C9 O9 -175.9(16) .
Co3 Co4 C9 O9 -164.5(13) .
Co6 Co4 C9 O9 136.5(14) .
Co2 Co4 C9 O9 150.4(10) .
C8 Co4 C9 Co7 112.2(4) .
C5 Co4 C9 Co7 -142.8(4) .
C1 Co4 C9 Co7 -36.1(5) .
Co5 Co4 C9 Co7 -95.9(3) .
Co3 Co4 C9 Co7 11.5(4) .
Co6 Co4 C9 Co7 -47.6(3) .
Co2 Co4 C9 Co7 -33.7(15) .
C11 Co7 C9 O9 18.9(16) .
C10 Co7 C9 O9 -81.8(16) .
C14 Co7 C9 O9 125.0(15) .
Co6 Co7 C9 O9 -130.1(15) .
Co4 Co7 C9 O9 175.4(18) .
Co3 Co7 C9 O9 163.6(15) .
C11 Co7 C9 Co4 -156.5(4) .
C10 Co7 C9 Co4 102.7(4) .
C14 Co7 C9 Co4 -50.4(9) .
Co6 Co7 C9 Co4 54.5(3) .
Co3 Co7 C9 Co4 -11.8(4) .
C11 Co7 C10 O10 6.0(18) .
C14 Co7 C10 O10 -92.8(17) .
C9 Co7 C10 O10 101.1(17) .
Co6 Co7 C10 O10 -177(2) .
Co4 Co7 C10 O10 151.5(16) .
Co3 Co7 C10 O10 -143.0(16) .
C11 Co7 C10 Co6 -177.3(5) .
C14 Co7 C10 Co6 84.0(5) .
C9 Co7 C10 Co6 -82.2(5) .
Co4 Co7 C10 Co6 -31.7(5) .
Co3 Co7 C10 Co6 33.8(4) .
C12 Co6 C10 O10 45.5(16) .
C13 Co6 C10 O10 -57.7(16) .
C1 Co6 C10 O10 175.4(13) .
Co7 Co6 C10 O10 176.9(19) .
Co5 Co6 C10 O10 -110.7(15) .
Co1 Co6 C10 O10 102.5(15) .
Co4 Co6 C10 O10 -155.8(15) .
Co3 Co6 C10 O10 147.5(15) .
C12 Co6 C10 Co7 -131.5(5) .
C13 Co6 C10 Co7 125.4(4) .
C1 Co6 C10 Co7 -1.6(8) .
Co5 Co6 C10 Co7 72.4(6) .
Co1 Co6 C10 Co7 -74.5(6) .
Co4 Co6 C10 Co7 27.3(4) .
Co3 Co6 C10 Co7 -29.4(4) .
C10 Co7 C11 O11 79(26) .
C14 Co7 C11 O11 -176(100) .
C9 Co7 C11 O11 -25(26) .
Co6 Co7 C11 O11 75(26) .
Co4 Co7 C11 O11 -51(26) .
Co3 Co7 C11 O11 -149(26) .
C13 Co6 C12 O12 60(3) .
C1 Co6 C12 O12 178(2) .
C10 Co6 C12 O12 -39(3) .
Co7 Co6 C12 O12 -82(2) .
Co5 Co6 C12 O12 124(2) .
Co1 Co6 C12 O12 177(3) .
Co4 Co6 C12 O12 -167.5(19) .
Co3 Co6 C12 O12 -139(2) .
C13 Co6 C12 Co1 -116.8(4) .
C1 Co6 C12 Co1 0.8(4) .
C10 Co6 C12 Co1 143.3(4) .
Co7 Co6 C12 Co1 100.4(3) .
Co5 Co6 C12 Co1 -53.3(3) .
Co4 Co6 C12 Co1 15.2(9) .
Co3 Co6 C12 Co1 43.3(2) .
C16 Co1 C12 O12 -11.1(12) .
C1 Co1 C12 O12 -179.3(12) .
C3 Co1 C12 O12 86.0(12) .
C2 Co1 C12 O12 -77.3(16) .
Co2 Co1 C12 O12 -161.0(10) .
Co3 Co1 C12 O12 133.5(11) .
Co6 Co1 C12 O12 -178.5(14) .
C16 Co1 C12 Co6 167.5(5) .
C1 Co1 C12 Co6 -0.7(4) .
C3 Co1 C12 Co6 -95.5(4) .
C2 Co1 C12 Co6 101.2(10) .
Co2 Co1 C12 Co6 17.5(5) .
Co3 Co1 C12 Co6 -48.0(3) .
C12 Co6 C13 O13 -62(2) .
C10 Co6 C13 O13 38(2) .
Co7 Co6 C13 O13 83(2) .
Co5 Co6 C13 O13 -176(2) .
Co1 Co6 C13 O13 -127.2(19) .
Co4 Co6 C13 O13 138.2(19) .
Co3 Co6 C13 O13 160.6(16) .
C12 Co6 C13 Co5 114.7(4) .
C1 Co6 C13 Co5 -4.1(3) .
C10 Co6 C13 Co5 -145.1(4) .
Co7 Co6 C13 Co5 -100.5(2) .
Co1 Co6 C13 Co5 49.1(3) .
Co4 Co6 C13 Co5 -45.41(18) .
Co3 Co6 C13 Co5 -23.0(6) .
C15 Co5 C13 O13 15.0(9) .
C1 Co5 C13 O13 -178.2(9) .
C5 Co5 C13 O13 -83.3(9) .
C4 Co5 C13 O13 77.5(16) .
Co2 Co5 C13 O13 166.4(7) .
Co4 Co5 C13 O13 -130.6(9) .
Co6 Co5 C13 O13 178.1(11) .
C15 Co5 C13 Co6 -163.2(4) .
C1 Co5 C13 Co6 3.7(3) .
C5 Co5 C13 Co6 98.6(3) .
C4 Co5 C13 Co6 -100.6(12) .
Co2 Co5 C13 Co6 -11.7(5) .
Co4 Co5 C13 Co6 51.3(2) .
C11 Co7 C14 O14 -19.0(13) .
C10 Co7 C14 O14 82.6(13) .
C9 Co7 C14 O14 -124.2(13) .
Co6 Co7 C14 O14 131.2(13) .
Co4 Co7 C14 O14 -161.7(12) .
Co3 Co7 C14 O14 -176.0(15) .
C11 Co7 C14 Co3 157.0(4) .
C10 Co7 C14 Co3 -101.3(4) .
C9 Co7 C14 Co3 51.8(8) .
Co6 Co7 C14 Co3 -52.7(3) .
Co4 Co7 C14 Co3 14.3(3) .
C7 Co3 C14 O14 59.0(12) .
C1 Co3 C14 O14 -151.2(10) .
C3 Co3 C14 O14 -42.7(12) .
Co1 Co3 C14 O14 -90.4(12) .
Co7 Co3 C14 O14 176.3(14) .
Co4 Co3 C14 O14 162.7(11) .
Co6 Co3 C14 O14 -137.7(12) .
Co2 Co3 C14 O14 -163.5(7) .
C7 Co3 C14 Co7 -117.3(4) .
C1 Co3 C14 Co7 32.5(5) .
C3 Co3 C14 Co7 141.0(3) .
Co1 Co3 C14 Co7 93.3(3) .
Co4 Co3 C14 Co7 -13.6(3) .
Co6 Co3 C14 Co7 46.0(2) .
Co2 Co3 C14 Co7 20.2(13) .
C1 Co5 C15 O15 41(18) .
C5 Co5 C15 O15 -157(17) .
C4 Co5 C15 O15 -59(17) .
C13 Co5 C15 O15 108(17) .
Co2 Co5 C15 O15 -45(17) .
Co4 Co5 C15 O15 -167(17) .
Co6 Co5 C15 O15 94(17) .
C1 Co1 C16 O16 -77(20) .
C3 Co1 C16 O16 135(19) .
C2 Co1 C16 O16 34(19) .
C12 Co1 C16 O16 -128(19) .
Co2 Co1 C16 O16 20(19) .
Co3 Co1 C16 O16 148(19) .
Co6 Co1 C16 O16 -118(19) .
C30 Co12 Co13 C27 -19.0(12) .
C21 Co12 Co13 C27 177.1(12) .
C28 Co12 Co13 C27 87.0(11) .
C36 Co12 Co13 C27 -153.1(12) .
Co15 Co12 Co13 C27 -169.4(10) .
Co14 Co12 Co13 C27 123.5(10) .
C30 Co12 Co13 C21 164.0(9) .
C28 Co12 Co13 C21 -90.0(7) .
C36 Co12 Co13 C21 29.8(9) .
C27 Co12 Co13 C21 -177.1(12) .
Co15 Co12 Co13 C21 13.5(6) .
Co14 Co12 Co13 C21 -53.6(6) .
C30 Co12 Co13 C24 -83.4(13) .
C21 Co12 Co13 C24 112.6(12) .
C28 Co12 Co13 C24 22.6(12) .
C36 Co12 Co13 C24 142.4(13) .
C27 Co12 Co13 C24 -64.5(15) .
Co15 Co12 Co13 C24 126.1(11) .
Co14 Co12 Co13 C24 59.0(11) .
C30 Co12 Co13 C26 82.5(11) .
C21 Co12 Co13 C26 -81.5(10) .
C28 Co12 Co13 C26 -171.5(9) .
C36 Co12 Co13 C26 -51.7(11) .
C27 Co12 Co13 C26 101.5(13) .
Co15 Co12 Co13 C26 -68.0(8) .
Co14 Co12 Co13 C26 -135.0(8) .
C30 Co12 Co13 Co17 -135.4(7) .
C21 Co12 Co13 Co17 60.6(6) .
C28 Co12 Co13 Co17 -29.4(5) .
C36 Co12 Co13 Co17 90.4(7) .
C27 Co12 Co13 Co17 -116.4(10) .
Co15 Co12 Co13 Co17 74.12(12) .
Co14 Co12 Co13 Co17 7.05(11) .
C30 Co12 Co13 Co11 115.8(7) .
C21 Co12 Co13 Co11 -48.1(5) .
C28 Co12 Co13 Co11 -138.1(4) .
C36 Co12 Co13 Co11 -18.3(7) .
C27 Co12 Co13 Co11 134.8(10) .
Co15 Co12 Co13 Co11 -34.63(10) .
Co14 Co12 Co13 Co11 -101.70(9) .
C30 Co12 Co13 Co14 -142.5(7) .
C21 Co12 Co13 Co14 53.6(5) .
C28 Co12 Co13 Co14 -36.5(4) .
C36 Co12 Co13 Co14 83.4(7) .
C27 Co12 Co13 Co14 -123.5(10) .
Co15 Co12 Co13 Co14 67.06(10) .
C30 Co12 Co13 Co16 170.0(7) .
C21 Co12 Co13 Co16 6.0(5) .
C28 Co12 Co13 Co16 -84.0(4) .
C36 Co12 Co13 Co16 35.8(7) .
C27 Co12 Co13 Co16 -171.1(10) .
Co15 Co12 Co13 Co16 19.48(10) .
Co14 Co12 Co13 Co16 -47.58(8) .
C31 Co11 Co13 C27 -67.1(14) .
C21 Co11 Co13 C27 95.1(12) .
C26 Co11 Co13 C27 -91.3(16) .
C32 Co11 Co13 C27 -174.6(12) .
C33 Co11 Co13 C27 66.7(13) .
Co15 Co11 Co13 C27 81.6(11) .
Co16 Co11 Co13 C27 149.0(11) .
C31 Co11 Co13 C21 -162.2(10) .
C26 Co11 Co13 C21 173.6(13) .
C32 Co11 Co13 C21 90.3(7) .
C33 Co11 Co13 C21 -28.4(9) .
Co15 Co11 Co13 C21 -13.5(6) .
Co16 Co11 Co13 C21 53.9(6) .
C31 Co11 Co13 C24 84.5(14) .
C21 Co11 Co13 C24 -113.3(12) .
C26 Co11 Co13 C24 60.2(16) .
C32 Co11 Co13 C24 -23.1(12) .
C33 Co11 Co13 C24 -141.7(13) .
Co15 Co11 Co13 C24 -126.8(11) .
Co16 Co11 Co13 C24 -59.4(11) .
C31 Co11 Co13 C26 24.2(14) .
C21 Co11 Co13 C26 -173.6(13) .
C32 Co11 Co13 C26 -83.3(12) .
C33 Co11 Co13 C26 158.1(14) .
Co15 Co11 Co13 C26 172.9(12) .
Co16 Co11 Co13 C26 -119.7(12) .
C31 Co11 Co13 Co17 137.9(8) .
C21 Co11 Co13 Co17 -59.9(6) .
C26 Co11 Co13 Co17 113.6(12) .
C32 Co11 Co13 Co17 30.3(5) .
C33 Co11 Co13 Co17 -88.3(7) .
Co15 Co11 Co13 Co17 -73.44(12) .
Co16 Co11 Co13 Co17 -6.03(11) .
C31 Co11 Co13 Co12 -113.9(8) .
C21 Co11 Co13 Co12 48.4(6) .
C26 Co11 Co13 Co12 -138.1(12) .
C32 Co11 Co13 Co12 138.6(5) .
C33 Co11 Co13 Co12 20.0(7) .
Co15 Co11 Co13 Co12 34.84(10) .
Co16 Co11 Co13 Co12 102.26(9) .
C31 Co11 Co13 Co14 -168.4(8) .
C21 Co11 Co13 Co14 -6.2(6) .
C26 Co11 Co13 Co14 167.4(12) .
C32 Co11 Co13 Co14 84.1(5) .
C33 Co11 Co13 Co14 -34.6(7) .
Co15 Co11 Co13 Co14 -19.70(10) .
Co16 Co11 Co13 Co14 47.71(8) .
C31 Co11 Co13 Co16 143.9(8) .
C21 Co11 Co13 Co16 -53.9(6) .
C26 Co11 Co13 Co16 119.7(12) .
C32 Co11 Co13 Co16 36.4(5) .
C33 Co11 Co13 Co16 -82.3(7) .
Co15 Co11 Co13 Co16 -67.41(10) .
C30 Co12 Co14 C21 168.5(11) .
C28 Co12 Co14 C21 -178.7(8) .
C36 Co12 Co14 C21 -84.2(7) .
C27 Co12 Co14 C21 86.3(8) .
Co15 Co12 Co14 C21 -49.7(5) .
Co13 Co12 Co14 C21 53.1(5) .
C30 Co12 Co14 C28 -12.8(12) .
C21 Co12 Co14 C28 178.7(8) .
C36 Co12 Co14 C28 94.6(8) .
C27 Co12 Co14 C28 -95.0(9) .
Co15 Co12 Co14 C28 129.1(6) .
Co13 Co12 Co14 C28 -128.1(6) .
C30 Co12 Co14 C25 51.2(13) .
C21 Co12 Co14 C25 -117.2(9) .
C28 Co12 Co14 C25 64.0(10) .
C36 Co12 Co14 C25 158.6(9) .
C27 Co12 Co14 C25 -30.9(10) .
Co15 Co12 Co14 C25 -166.9(8) .
Co13 Co12 Co14 C25 -64.1(8) .
C30 Co12 Co14 C29 -99.4(16) .
C21 Co12 Co14 C29 92.1(13) .
C28 Co12 Co14 C29 -86.6(13) .
C36 Co12 Co14 C29 7.9(13) .
C27 Co12 Co14 C29 178.4(13) .
Co15 Co12 Co14 C29 42.5(12) .
Co13 Co12 Co14 C29 145.2(12) .
C30 Co12 Co14 Co17 108.2(10) .
C21 Co12 Co14 Co17 -60.2(5) .
C28 Co12 Co14 Co17 121.0(6) .
C36 Co12 Co14 Co17 -144.4(5) .
C27 Co12 Co14 Co17 26.1(6) .
Co15 Co12 Co14 Co17 -109.90(13) .
Co13 Co12 Co14 Co17 -7.13(11) .
C30 Co12 Co14 Co16 166.8(10) .
C21 Co12 Co14 Co16 -1.7(5) .
C28 Co12 Co14 Co16 179.6(6) .
C36 Co12 Co14 Co16 -85.9(5) .
C27 Co12 Co14 Co16 84.6(6) .
Co15 Co12 Co14 Co16 -51.33(10) .
Co13 Co12 Co14 Co16 51.44(9) .
C30 Co12 Co14 Co13 115.3(10) .
C21 Co12 Co14 Co13 -53.1(5) .
C28 Co12 Co14 Co13 128.1(6) .
C36 Co12 Co14 Co13 -137.3(5) .
C27 Co12 Co14 Co13 33.2(6) .
Co15 Co12 Co14 Co13 -102.77(10) .
C30 Co12 Co14 Co15 -141.9(10) .
C21 Co12 Co14 Co15 49.7(5) .
C28 Co12 Co14 Co15 -129.1(6) .
C36 Co12 Co14 Co15 -34.5(5) .
C27 Co12 Co14 Co15 136.0(6) .
Co13 Co12 Co14 Co15 102.77(10) .
C27 Co13 Co14 C21 -113.0(10) .
C24 Co13 Co14 C21 148.4(9) .
C26 Co13 Co14 C21 21.6(15) .
Co17 Co13 Co14 C21 124.0(6) .
Co12 Co13 Co14 C21 -63.8(6) .
Co11 Co13 Co14 C21 6.9(6) .
Co16 Co13 Co14 C21 54.1(6) .
C27 Co13 Co14 C28 -11.8(10) .
C21 Co13 Co14 C28 101.2(8) .
C24 Co13 Co14 C28 -110.4(8) .
C26 Co13 Co14 C28 122.8(14) .
Co17 Co13 Co14 C28 -134.7(5) .
Co12 Co13 Co14 C28 37.4(5) .
Co11 Co13 Co14 C28 108.1(5) .
Co16 Co13 Co14 C28 155.3(5) .
C27 Co13 Co14 C25 81.2(11) .
C21 Co13 Co14 C25 -165.8(9) .
C24 Co13 Co14 C25 -17.5(9) .
C26 Co13 Co14 C25 -144.3(15) .
Co17 Co13 Co14 C25 -41.8(7) .
Co12 Co13 Co14 C25 130.4(7) .
Co11 Co13 Co14 C25 -158.9(7) .
Co16 Co13 Co14 C25 -111.7(7) .
C27 Co13 Co14 C29 -155(2) .
C21 Co13 Co14 C29 -42(2) .
C24 Co13 Co14 C29 106(2) .
C26 Co13 Co14 C29 -20.7(16) .
Co17 Co13 Co14 C29 82(2) .
Co12 Co13 Co14 C29 -106(2) .
Co11 Co13 Co14 C29 -35(2) .
Co16 Co13 Co14 C29 12(2) .
C27 Co13 Co14 Co12 -49.2(8) .
C21 Co13 Co14 Co12 63.8(6) .
C24 Co13 Co14 Co12 -147.9(7) .
C26 Co13 Co14 Co12 85.4(13) .
Co17 Co13 Co14 Co12 -172.19(12) .
Co11 Co13 Co14 Co12 70.66(9) .
Co16 Co13 Co14 Co12 117.90(10) .
C27 Co13 Co14 Co17 123.0(9) .
C21 Co13 Co14 Co17 -124.0(6) .
C24 Co13 Co14 Co17 24.3(7) .
C26 Co13 Co14 Co17 -102.5(13) .
Co12 Co13 Co14 Co17 172.19(12) .
Co11 Co13 Co14 Co17 -117.15(12) .
Co16 Co13 Co14 Co17 -69.91(11) .
C27 Co13 Co14 Co16 -167.1(9) .
C21 Co13 Co14 Co16 -54.1(6) .
C24 Co13 Co14 Co16 94.2(7) .
C26 Co13 Co14 Co16 -32.5(13) .
Co17 Co13 Co14 Co16 69.91(10) .
Co12 Co13 Co14 Co16 -117.90(10) .
Co11 Co13 Co14 Co16 -47.24(9) .
C27 Co13 Co14 Co15 -102.8(8) .
C21 Co13 Co14 Co15 10.2(6) .
C24 Co13 Co14 Co15 158.5(7) .
C26 Co13 Co14 Co15 31.7(13) .
Co17 Co13 Co14 Co15 134.20(11) .
Co12 Co13 Co14 Co15 -53.61(8) .
Co11 Co13 Co14 Co15 17.05(9) .
Co16 Co13 Co14 Co15 64.29(8) .
C31 Co11 Co15 C33 -20.7(12) .
C21 Co11 Co15 C33 -179.3(9) .
C26 Co11 Co15 C33 -157.4(15) .
C32 Co11 Co15 C33 95.4(9) .
Co16 Co11 Co15 C33 130.6(7) .
Co13 Co11 Co15 C33 -165.9(7) .
C31 Co11 Co15 C35 -80(3) .
C21 Co11 Co15 C35 122(2) .
C26 Co11 Co15 C35 144(3) .
C32 Co11 Co15 C35 36(2) .
C33 Co11 Co15 C35 -59(2) .
Co16 Co11 Co15 C35 72(2) .
Co13 Co11 Co15 C35 135(2) .
C31 Co11 Co15 C21 158.6(11) .
C26 Co11 Co15 C21 21.9(15) .
C32 Co11 Co15 C21 -85.3(8) .
C33 Co11 Co15 C21 179.3(9) .
Co16 Co11 Co15 C21 -50.1(5) .
Co13 Co11 Co15 C21 13.4(5) .
C31 Co11 Co15 C36 69.5(11) .
C21 Co11 Co15 C36 -89.1(8) .
C26 Co11 Co15 C36 -67.2(15) .
C32 Co11 Co15 C36 -174.4(8) .
C33 Co11 Co15 C36 90.2(9) .
Co16 Co11 Co15 C36 -139.2(5) .
Co13 Co11 Co15 C36 -75.7(5) .
C31 Co11 Co15 Co12 110.1(10) .
C21 Co11 Co15 Co12 -48.5(5) .
C26 Co11 Co15 Co12 -26.6(14) .
C32 Co11 Co15 Co12 -133.8(6) .
C33 Co11 Co15 Co12 130.8(7) .
Co16 Co11 Co15 Co12 -98.62(10) .
Co13 Co11 Co15 Co12 -35.13(9) .
C31 Co11 Co15 Co14 164.1(10) .
C21 Co11 Co15 Co14 5.5(5) .
C26 Co11 Co15 Co14 27.3(14) .
C32 Co11 Co15 Co14 -79.9(6) .
C33 Co11 Co15 Co14 -175.3(7) .
Co16 Co11 Co15 Co14 -44.67(9) .
Co13 Co11 Co15 Co14 18.82(10) .
C31 Co11 Co15 Co16 -151.3(10) .
C21 Co11 Co15 Co16 50.1(5) .
C26 Co11 Co15 Co16 72.0(14) .
C32 Co11 Co15 Co16 -35.2(6) .
C33 Co11 Co15 Co16 -130.6(7) .
Co13 Co11 Co15 Co16 63.49(9) .
C30 Co12 Co15 C33 -67.3(10) .
C21 Co12 Co15 C33 91.5(8) .
C28 Co12 Co15 C33 177.9(8) .
C36 Co12 Co15 C33 -87.3(9) .
C27 Co12 Co15 C33 68.4(11) .
Co14 Co12 Co15 C33 141.5(7) .
Co13 Co12 Co15 C33 78.0(7) .
C30 Co12 Co15 C35 77.6(19) .
C21 Co12 Co15 C35 -123.7(18) .
C28 Co12 Co15 C35 -37.2(18) .
C36 Co12 Co15 C35 57.6(19) .
C27 Co12 Co15 C35 -147(2) .
Co14 Co12 Co15 C35 -73.6(18) .
Co13 Co12 Co15 C35 -137.2(18) .
C30 Co12 Co15 C21 -158.7(9) .
C28 Co12 Co15 C21 86.5(7) .
C36 Co12 Co15 C21 -178.8(8) .
C27 Co12 Co15 C21 -23.0(11) .
Co14 Co12 Co15 C21 50.0(5) .
Co13 Co12 Co15 C21 -13.5(5) .
C30 Co12 Co15 C36 20.0(10) .
C21 Co12 Co15 C36 178.8(8) .
C28 Co12 Co15 C36 -94.8(8) .
C27 Co12 Co15 C36 155.7(11) .
Co14 Co12 Co15 C36 -131.2(6) .
Co13 Co12 Co15 C36 165.2(6) .
C30 Co12 Co15 Co11 -109.8(8) .
C21 Co12 Co15 Co11 49.0(5) .
C28 Co12 Co15 Co11 135.5(5) .
C36 Co12 Co15 Co11 -129.8(6) .
C27 Co12 Co15 Co11 26.0(9) .
Co14 Co12 Co15 Co11 99.03(10) .
Co13 Co12 Co15 Co11 35.49(10) .
C30 Co12 Co15 Co14 151.2(8) .
C21 Co12 Co15 Co14 -50.0(5) .
C28 Co12 Co15 Co14 36.4(5) .
C36 Co12 Co15 Co14 131.2(6) .
C27 Co12 Co15 Co14 -73.1(9) .
Co13 Co12 Co15 Co14 -63.55(8) .
C30 Co12 Co15 Co16 -163.9(8) .
C21 Co12 Co15 Co16 -5.1(5) .
C28 Co12 Co15 Co16 81.4(5) .
C36 Co12 Co15 Co16 176.1(6) .
C27 Co12 Co15 Co16 -28.2(9) .
Co14 Co12 Co15 Co16 44.92(8) .
Co13 Co12 Co15 Co16 -18.63(10) .
C21 Co14 Co15 C33 -13.3(12) .
C28 Co14 Co15 C33 -117.4(11) .
C25 Co14 Co15 C33 -4(4) .
C29 Co14 Co15 C33 133.1(14) .
Co12 Co14 Co15 C33 -80.5(10) .
Co17 Co14 Co15 C33 19.1(10) .
Co16 Co14 Co15 C33 38.7(10) .
Co13 Co14 Co15 C33 -24.3(10) .
C21 Co14 Co15 C35 -157.0(13) .
C28 Co14 Co15 C35 98.9(12) .
C25 Co14 Co15 C35 -147(4) .
C29 Co14 Co15 C35 -10.7(15) .
Co12 Co14 Co15 C35 135.7(11) .
Co17 Co14 Co15 C35 -124.6(11) .
Co16 Co14 Co15 C35 -105.0(11) .
Co13 Co14 Co15 C35 -168.0(11) .
C28 Co14 Co15 C21 -104.1(8) .
C25 Co14 Co15 C21 10(3) .
C29 Co14 Co15 C21 146.4(12) .
Co12 Co14 Co15 C21 -67.2(6) .
Co17 Co14 Co15 C21 32.4(6) .
Co16 Co14 Co15 C21 52.0(6) .
Co13 Co14 Co15 C21 -11.0(6) .
C21 Co14 Co15 C36 104.0(8) .
C28 Co14 Co15 C36 -0.1(7) .
C25 Co14 Co15 C36 114(3) .
C29 Co14 Co15 C36 -109.7(12) .
Co12 Co14 Co15 C36 36.7(5) .
Co17 Co14 Co15 C36 136.3(5) .
Co16 Co14 Co15 C36 156.0(5) .
Co13 Co14 Co15 C36 93.0(5) .
C21 Co14 Co15 Co11 -6.6(6) .
C28 Co14 Co15 Co11 -110.7(4) .
C25 Co14 Co15 Co11 3(3) .
C29 Co14 Co15 Co11 139.7(10) .
Co12 Co14 Co15 Co11 -73.87(11) .
Co17 Co14 Co15 Co11 25.77(13) .
Co16 Co14 Co15 Co11 45.39(9) .
Co13 Co14 Co15 Co11 -17.59(9) .
C21 Co14 Co15 Co12 67.2(6) .
C28 Co14 Co15 Co12 -36.8(4) .
C25 Co14 Co15 Co12 77(3) .
C29 Co14 Co15 Co12 -146.4(11) .
Co17 Co14 Co15 Co12 99.64(13) .
Co16 Co14 Co15 Co12 119.25(11) .
Co13 Co14 Co15 Co12 56.27(9) .
C21 Co14 Co15 Co16 -52.0(6) .
C28 Co14 Co15 Co16 -156.1(4) .
C25 Co14 Co15 Co16 -42(3) .
C29 Co14 Co15 Co16 94.3(10) .
Co12 Co14 Co15 Co16 -119.25(11) .
Co17 Co14 Co15 Co16 -19.62(10) .
Co13 Co14 Co15 Co16 -62.98(8) .
C31 Co11 Co16 C34 81.3(17) .
C21 Co11 Co16 C34 -107.7(13) .
C26 Co11 Co16 C34 158.7(15) .
C32 Co11 Co16 C34 72.5(14) .
C33 Co11 Co16 C34 -24.1(13) .
Co15 Co11 Co16 C34 -57.9(12) .
Co13 Co11 Co16 C34 -160.4(12) .
C31 Co11 Co16 C32 8.8(15) .
C21 Co11 Co16 C32 179.8(9) .
C26 Co11 Co16 C32 86.2(11) .
C33 Co11 Co16 C32 -96.6(9) .
Co15 Co11 Co16 C32 -130.4(7) .
Co13 Co11 Co16 C32 127.1(7) .
C31 Co11 Co16 C23 -57.9(15) .
C21 Co11 Co16 C23 113.1(10) .
C26 Co11 Co16 C23 19.6(12) .
C32 Co11 Co16 C23 -66.7(11) .
C33 Co11 Co16 C23 -163.2(10) .
Co15 Co11 Co16 C23 162.9(9) .
Co13 Co11 Co16 C23 60.5(9) .
C31 Co11 Co16 C21 -171.0(14) .
C26 Co11 Co16 C21 -93.6(10) .
C32 Co11 Co16 C21 -179.8(9) .
C33 Co11 Co16 C21 83.6(7) .
Co15 Co11 Co16 C21 49.8(5) .
Co13 Co11 Co16 C21 -52.7(5) .
C31 Co11 Co16 Co17 -112.3(13) .
C21 Co11 Co16 Co17 58.7(5) .
C26 Co11 Co16 Co17 -34.9(8) .
C32 Co11 Co16 Co17 -121.1(7) .
C33 Co11 Co16 Co17 142.3(5) .
Co15 Co11 Co16 Co17 108.50(13) .
Co13 Co11 Co16 Co17 6.03(11) .
C31 Co11 Co16 Co14 -169.8(13) .
C21 Co11 Co16 Co14 1.2(5) .
C26 Co11 Co16 Co14 -92.4(8) .
C32 Co11 Co16 Co14 -178.6(7) .
C33 Co11 Co16 Co14 84.8(5) .
Co15 Co11 Co16 Co14 51.00(9) .
Co13 Co11 Co16 Co14 -51.47(9) .
C31 Co11 Co16 Co13 -118.4(13) .
C21 Co11 Co16 Co13 52.7(5) .
C26 Co11 Co16 Co13 -40.9(8) .
C32 Co11 Co16 Co13 -127.1(7) .
C33 Co11 Co16 Co13 136.3(5) .
Co15 Co11 Co16 Co13 102.47(10) .
C31 Co11 Co16 Co15 139.2(13) .
C21 Co11 Co16 Co15 -49.8(5) .
C26 Co11 Co16 Co15 -143.4(8) .
C32 Co11 Co16 Co15 130.4(7) .
C33 Co11 Co16 Co15 33.8(5) .
Co13 Co11 Co16 Co15 -102.47(10) .
C21 Co14 Co16 C34 133.8(11) .
C28 Co14 Co16 C34 136.2(13) .
C25 Co14 Co16 C34 -98.0(11) .
C29 Co14 Co16 C34 9.6(14) .
Co12 Co14 Co16 C34 135.6(9) .
Co17 Co14 Co16 C34 -109.9(9) .
Co13 Co14 Co16 C34 -176.1(9) .
Co15 Co14 Co16 C34 90.1(9) .
C21 Co14 Co16 C32 -3.3(12) .
C28 Co14 Co16 C32 -0.9(15) .
C25 Co14 Co16 C32 125.0(13) .
C29 Co14 Co16 C32 -127.5(15) .
Co12 Co14 Co16 C32 -1.5(11) .
Co17 Co14 Co16 C32 113.0(11) .
Co13 Co14 Co16 C32 46.8(10) .
Co15 Co14 Co16 C32 -47.0(11) .
C21 Co14 Co16 C23 -128.6(9) .
C28 Co14 Co16 C23 -126.3(12) .
C25 Co14 Co16 C23 -0.4(10) .
C29 Co14 Co16 C23 107.2(13) .
Co12 Co14 Co16 C23 -126.8(7) .
Co17 Co14 Co16 C23 -12.3(8) .
Co13 Co14 Co16 C23 -78.5(8) .
Co15 Co14 Co16 C23 -172.4(8) .
C28 Co14 Co16 C21 2.3(11) .
C25 Co14 Co16 C21 128.2(9) .
C29 Co14 Co16 C21 -124.2(12) .
Co12 Co14 Co16 C21 1.8(6) .
Co17 Co14 Co16 C21 116.3(6) .
Co13 Co14 Co16 C21 50.1(6) .
Co15 Co14 Co16 C21 -43.8(6) .
C21 Co14 Co16 Co11 -1.3(6) .
C28 Co14 Co16 Co11 1.1(9) .
C25 Co14 Co16 Co11 126.9(7) .
C29 Co14 Co16 Co11 -125.5(11) .
Co12 Co14 Co16 Co11 0.49(11) .
Co17 Co14 Co16 Co11 115.00(12) .
Co13 Co14 Co16 Co11 48.81(9) .
Co15 Co14 Co16 Co11 -45.04(10) .
C21 Co14 Co16 Co17 -116.3(6) .
C28 Co14 Co16 Co17 -113.9(9) .
C25 Co14 Co16 Co17 11.9(7) .
C29 Co14 Co16 Co17 119.5(11) .
Co12 Co14 Co16 Co17 -114.51(12) .
Co13 Co14 Co16 Co17 -66.19(10) .
Co15 Co14 Co16 Co17 -160.04(10) .
C21 Co14 Co16 Co13 -50.1(6) .
C28 Co14 Co16 Co13 -47.8(9) .
C25 Co14 Co16 Co13 78.1(7) .
C29 Co14 Co16 Co13 -174.3(11) .
Co12 Co14 Co16 Co13 -48.32(9) .
Co17 Co14 Co16 Co13 66.19(10) .
Co15 Co14 Co16 Co13 -93.85(9) .
C21 Co14 Co16 Co15 43.8(6) .
C28 Co14 Co16 Co15 46.1(9) .
C25 Co14 Co16 Co15 172.0(7) .
C29 Co14 Co16 Co15 -80.5(11) .
Co12 Co14 Co16 Co15 45.53(10) .
Co17 Co14 Co16 Co15 160.04(10) .
Co13 Co14 Co16 Co15 93.85(9) .
C27 Co13 Co16 C34 41(3) .
C21 Co13 Co16 C34 66(3) .
C24 Co13 Co16 C34 -84(3) .
C26 Co13 Co16 C34 171(3) .
Co17 Co13 Co16 C34 -57(3) .
Co12 Co13 Co16 C34 59(3) .
Co11 Co13 Co16 C34 130(3) .
Co14 Co13 Co16 C34 12(3) .
C27 Co13 Co16 C32 -127(2) .
C21 Co13 Co16 C32 -102.2(9) .
C24 Co13 Co16 C32 107.5(9) .
C26 Co13 Co16 C32 3.1(10) .
Co17 Co13 Co16 C32 134.9(6) .
Co12 Co13 Co16 C32 -108.8(6) .
Co11 Co13 Co16 C32 -38.5(6) .
Co14 Co13 Co16 C32 -156.2(6) .
C27 Co13 Co16 C23 138(2) .
C21 Co13 Co16 C23 162.5(9) .
C24 Co13 Co16 C23 12.2(10) .
C26 Co13 Co16 C23 -92.2(11) .
Co17 Co13 Co16 C23 39.6(7) .
Co12 Co13 Co16 C23 155.9(7) .
Co11 Co13 Co16 C23 -133.8(7) .
Co14 Co13 Co16 C23 108.5(7) .
C27 Co13 Co16 C21 -25(2) .
C24 Co13 Co16 C21 -150.3(9) .
C26 Co13 Co16 C21 105.3(10) .
Co17 Co13 Co16 C21 -122.9(6) .
Co12 Co13 Co16 C21 -6.7(6) .
Co11 Co13 Co16 C21 63.7(6) .
Co14 Co13 Co16 C21 -54.0(6) .
C27 Co13 Co16 Co11 -88(2) .
C21 Co13 Co16 Co11 -63.7(6) .
C24 Co13 Co16 Co11 146.0(7) .
C26 Co13 Co16 Co11 41.6(8) .
Co17 Co13 Co16 Co11 173.39(12) .
Co12 Co13 Co16 Co11 -70.34(10) .
Co14 Co13 Co16 Co11 -117.67(10) .
C27 Co13 Co16 Co17 98(2) .
C21 Co13 Co16 Co17 122.9(6) .
C24 Co13 Co16 Co17 -27.4(7) .
C26 Co13 Co16 Co17 -131.8(8) .
Co12 Co13 Co16 Co17 116.27(11) .
Co11 Co13 Co16 Co17 -173.39(12) .
Co14 Co13 Co16 Co17 68.94(10) .
C27 Co13 Co16 Co14 29(2) .
C21 Co13 Co16 Co14 54.0(6) .
C24 Co13 Co16 Co14 -96.3(7) .
C26 Co13 Co16 Co14 159.3(8) .
Co17 Co13 Co16 Co14 -68.94(10) .
Co12 Co13 Co16 Co14 47.33(8) .
Co11 Co13 Co16 Co14 117.67(10) .
C27 Co13 Co16 Co15 -35(2) .
C21 Co13 Co16 Co15 -10.3(6) .
C24 Co13 Co16 Co15 -160.6(7) .
C26 Co13 Co16 Co15 95.0(8) .
Co17 Co13 Co16 Co15 -133.22(11) .
Co12 Co13 Co16 Co15 -16.95(9) .
Co11 Co13 Co16 Co15 53.39(9) .
Co14 Co13 Co16 Co15 -64.28(8) .
C33 Co15 Co16 C34 102.5(10) .
C35 Co15 Co16 C34 -5.9(15) .
C21 Co15 Co16 C34 -150.7(11) .
C36 Co15 Co16 C34 -139.6(12) .
Co11 Co15 Co16 C34 141.4(9) .
Co12 Co15 Co16 C34 -144.5(9) .
Co14 Co15 Co16 C34 -98.9(9) .
C33 Co15 Co16 C32 -2.4(7) .
C35 Co15 Co16 C32 -110.8(13) .
C21 Co15 Co16 C32 104.4(8) .
C36 Co15 Co16 C32 115.5(9) .
Co11 Co15 Co16 C32 36.4(5) .
Co12 Co15 Co16 C32 110.5(5) .
Co14 Co15 Co16 C32 156.1(5) .
C33 Co15 Co16 C23 -127(3) .
C35 Co15 Co16 C23 125(3) .
C21 Co15 Co16 C23 -20(3) .
C36 Co15 Co16 C23 -9(3) .
Co11 Co15 Co16 C23 -88(3) .
Co12 Co15 Co16 C23 -14(3) .
Co14 Co15 Co16 C23 32(3) .
C33 Co15 Co16 C21 -106.8(9) .
C35 Co15 Co16 C21 144.8(13) .
C36 Co15 Co16 C21 11.1(10) .
Co11 Co15 Co16 C21 -68.0(6) .
Co12 Co15 Co16 C21 6.1(6) .
Co14 Co15 Co16 C21 51.7(6) .
C33 Co15 Co16 Co11 -38.9(6) .
C35 Co15 Co16 Co11 -147.3(12) .
C21 Co15 Co16 Co11 68.0(6) .
C36 Co15 Co16 Co11 79.0(8) .
Co12 Co15 Co16 Co11 74.10(11) .
Co14 Co15 Co16 Co11 119.69(11) .
C33 Co15 Co16 Co17 -139.3(6) .
C35 Co15 Co16 Co17 112.3(12) .
C21 Co15 Co16 Co17 -32.5(6) .
C36 Co15 Co16 Co17 -21.4(8) .
Co11 Co15 Co16 Co17 -100.45(13) .
Co12 Co15 Co16 Co17 -26.35(12) .
Co14 Co15 Co16 Co17 19.24(9) .
C33 Co15 Co16 Co14 -158.5(6) .
C35 Co15 Co16 Co14 93.0(12) .
C21 Co15 Co16 Co14 -51.7(6) .
C36 Co15 Co16 Co14 -40.7(8) .
Co11 Co15 Co16 Co14 -119.69(11) .
Co12 Co15 Co16 Co14 -45.59(8) .
C33 Co15 Co16 Co13 -95.7(6) .
C35 Co15 Co16 Co13 155.9(12) .
C21 Co15 Co16 Co13 11.1(6) .
C36 Co15 Co16 Co13 22.2(8) .
Co11 Co15 Co16 Co13 -56.86(9) .
Co12 Co15 Co16 Co13 17.24(9) .
Co14 Co15 Co16 Co13 62.82(8) .
C21 Co14 Co17 C22 177.7(14) .
C28 Co14 Co17 C22 -83.4(15) .
C25 Co14 Co17 C22 -27.7(16) .
C29 Co14 Co17 C22 63.7(17) .
Co12 Co14 Co17 C22 -140.8(13) .
Co16 Co14 Co17 C22 137.6(13) .
Co13 Co14 Co17 C22 -148.0(13) .
Co15 Co14 Co17 C22 157.9(13) .
C21 Co14 Co17 C23 52.5(8) .
C28 Co14 Co17 C23 151.5(9) .
C25 Co14 Co17 C23 -152.9(12) .
C29 Co14 Co17 C23 -61.4(13) .
Co12 Co14 Co17 C23 94.0(7) .
Co16 Co14 Co17 C23 12.4(7) .
Co13 Co14 Co17 C23 86.9(7) .
Co15 Co14 Co17 C23 32.8(7) .
C21 Co14 Co17 C24 -59.5(8) .
C28 Co14 Co17 C24 39.5(9) .
C25 Co14 Co17 C24 95.1(11) .
C29 Co14 Co17 C24 -173.4(12) .
Co12 Co14 Co17 C24 -18.0(7) .
Co16 Co14 Co17 C24 -99.6(7) .
Co13 Co14 Co17 C24 -25.1(7) .
Co15 Co14 Co17 C24 -79.2(7) .
C21 Co14 Co17 C25 -154.6(9) .
C28 Co14 Co17 C25 -55.7(10) .
C29 Co14 Co17 C25 91.4(13) .
Co12 Co14 Co17 C25 -113.1(9) .
Co16 Co14 Co17 C25 165.3(9) .
Co13 Co14 Co17 C25 -120.3(9) .
Co15 Co14 Co17 C25 -174.4(9) .
C21 Co14 Co17 Co13 -34.3(4) .
C28 Co14 Co17 Co13 64.6(6) .
C25 Co14 Co17 Co13 120.3(9) .
C29 Co14 Co17 Co13 -148.3(10) .
Co12 Co14 Co17 Co13 7.17(11) .
Co16 Co14 Co17 Co13 -74.47(9) .
Co15 Co14 Co17 Co13 -54.08(11) .
C21 Co14 Co17 Co16 40.1(4) .
C28 Co14 Co17 Co16 139.1(6) .
C25 Co14 Co17 Co16 -165.3(9) .
C29 Co14 Co17 Co16 -73.8(10) .
Co12 Co14 Co17 Co16 81.64(12) .
Co13 Co14 Co17 Co16 74.47(9) .
Co15 Co14 Co17 Co16 20.38(10) .
C27 Co13 Co17 C22 60(2) .
C21 Co13 Co17 C22 173.4(17) .
C24 Co13 Co17 C22 -8.6(18) .
C26 Co13 Co17 C22 -90.2(18) .
Co12 Co13 Co17 C22 132.1(16) .
Co11 Co13 Co17 C22 -145.9(16) .
Co14 Co13 Co17 C22 139.2(17) .
Co16 Co13 Co17 C22 -151.9(17) .
C27 Co13 Co17 C23 172.8(13) .
C21 Co13 Co17 C23 -73.8(9) .
C24 Co13 Co17 C23 104.2(12) .
C26 Co13 Co17 C23 22.6(12) .
Co12 Co13 Co17 C23 -115.1(8) .
Co11 Co13 Co17 C23 -33.1(8) .
Co14 Co13 Co17 C23 -108.0(8) .
Co16 Co13 Co17 C23 -39.1(8) .
C27 Co13 Co17 C24 68.6(13) .
C21 Co13 Co17 C24 -178.0(9) .
C26 Co13 Co17 C24 -81.6(12) .
Co12 Co13 Co17 C24 140.7(9) .
Co11 Co13 Co17 C24 -137.3(9) .
Co14 Co13 Co17 C24 147.8(9) .
Co16 Co13 Co17 C24 -143.3(9) .
C27 Co13 Co17 C25 -38.6(13) .
C21 Co13 Co17 C25 74.8(8) .
C24 Co13 Co17 C25 -107.2(11) .
C26 Co13 Co17 C25 171.2(11) .
Co12 Co13 Co17 C25 33.5(7) .
Co11 Co13 Co17 C25 115.5(7) .
Co14 Co13 Co17 C25 40.6(7) .
Co16 Co13 Co17 C25 109.5(7) .
C27 Co13 Co17 Co14 -79.2(10) .
C21 Co13 Co17 Co14 34.2(4) .
C24 Co13 Co17 Co14 -147.8(9) .
C26 Co13 Co17 Co14 130.6(8) .
Co12 Co13 Co17 Co14 -7.03(11) .
Co11 Co13 Co17 Co14 74.93(11) .
Co16 Co13 Co17 Co14 68.98(9) .
C27 Co13 Co17 Co16 -148.2(10) .
C21 Co13 Co17 Co16 -34.8(4) .
C24 Co13 Co17 Co16 143.3(9) .
C26 Co13 Co17 Co16 61.7(8) .
Co12 Co13 Co17 Co16 -76.01(11) .
Co11 Co13 Co17 Co16 5.94(11) .
Co14 Co13 Co17 Co16 -68.98(9) .
C34 Co16 Co17 C22 -42.3(17) .
C32 Co16 Co17 C22 89.9(15) .
C23 Co16 Co17 C22 33.3(17) .
C21 Co16 Co17 C22 -170.7(14) .
Co11 Co16 Co17 C22 148.4(14) .
Co14 Co16 Co17 C22 -130.6(14) .
Co13 Co16 Co17 C22 154.5(14) .
Co15 Co16 Co17 C22 -150.8(14) .
C34 Co16 Co17 C23 -75.6(14) .
C32 Co16 Co17 C23 56.7(12) .
C21 Co16 Co17 C23 156.1(11) .
Co11 Co16 Co17 C23 115.1(10) .
Co14 Co16 Co17 C23 -163.9(10) .
Co13 Co16 Co17 C23 121.2(10) .
Co15 Co16 Co17 C23 175.9(10) .
C34 Co16 Co17 C24 -168.8(12) .
C32 Co16 Co17 C24 -36.5(9) .
C23 Co16 Co17 C24 -93.2(12) .
C21 Co16 Co17 C24 62.9(8) .
Co11 Co16 Co17 C24 22.0(7) .
Co14 Co16 Co17 C24 102.9(7) .
Co13 Co16 Co17 C24 28.1(7) .
Co15 Co16 Co17 C24 82.8(7) .
C34 Co16 Co17 C25 76.6(12) .
C32 Co16 Co17 C25 -151.1(9) .
C23 Co16 Co17 C25 152.2(12) .
C21 Co16 Co17 C25 -51.7(8) .
Co11 Co16 Co17 C25 -92.7(7) .
Co14 Co16 Co17 C25 -11.7(7) .
Co13 Co16 Co17 C25 -86.6(7) .
Co15 Co16 Co17 C25 -31.9(7) .
C34 Co16 Co17 Co14 88.3(10) .
C32 Co16 Co17 Co14 -139.4(7) .
C23 Co16 Co17 Co14 163.9(10) .
C21 Co16 Co17 Co14 -40.0(4) .
Co11 Co16 Co17 Co14 -80.98(12) .
Co13 Co16 Co17 Co14 -74.87(9) .
Co15 Co16 Co17 Co14 -20.19(10) .
C34 Co16 Co17 Co13 163.1(10) .
C32 Co16 Co17 Co13 -64.6(7) .
C23 Co16 Co17 Co13 -121.2(10) .
C21 Co16 Co17 Co13 34.8(4) .
Co11 Co16 Co17 Co13 -6.12(11) .
Co14 Co16 Co17 Co13 74.87(9) .
Co15 Co16 Co17 Co13 54.67(10) .
C33 Co15 C21 Co14 172.0(7) .
C35 Co15 C21 Co14 35.3(18) .
C36 Co15 C21 Co14 -82.0(7) .
Co11 Co15 C21 Co14 171.4(8) .
Co12 Co15 C21 Co14 -80.9(6) .
Co16 Co15 C21 Co14 91.0(7) .
C33 Co15 C21 Co16 81.0(8) .
C35 Co15 C21 Co16 -55.7(18) .
C36 Co15 C21 Co16 -173.0(6) .
Co11 Co15 C21 Co16 80.4(5) .
Co12 Co15 C21 Co16 -172.0(8) .
Co14 Co15 C21 Co16 -91.0(7) .
C33 Co15 C21 Co13 -53(2) .
C35 Co15 C21 Co13 170(2) .
C36 Co15 C21 Co13 53(2) .
Co11 Co15 C21 Co13 -53.8(18) .
Co12 Co15 C21 Co13 53.9(18) .
Co14 Co15 C21 Co13 135(2) .
Co16 Co15 C21 Co13 -134(2) .
C33 Co15 C21 Co12 -107.0(7) .
C35 Co15 C21 Co12 116.2(17) .
C36 Co15 C21 Co12 -1.0(7) .
Co11 Co15 C21 Co12 -107.7(6) .
Co14 Co15 C21 Co12 80.9(6) .
Co16 Co15 C21 Co12 172.0(8) .
C33 Co15 C21 Co11 0.6(7) .
C35 Co15 C21 Co11 -136.1(16) .
C36 Co15 C21 Co11 106.7(6) .
Co12 Co15 C21 Co11 107.7(6) .
Co14 Co15 C21 Co11 -171.4(8) .
Co16 Co15 C21 Co11 -80.4(5) .
C28 Co14 C21 Co15 80.0(7) .
C25 Co14 C21 Co15 -177.5(9) .
C29 Co14 C21 Co15 -36.8(14) .
Co12 Co14 C21 Co15 80.9(6) .
Co17 Co14 C21 Co15 -152.0(5) .
Co16 Co14 C21 Co15 -101.4(7) .
Co13 Co14 C21 Co15 163.9(9) .
C28 Co14 C21 Co16 -178.7(6) .
C25 Co14 C21 Co16 -76.1(10) .
C29 Co14 C21 Co16 64.6(13) .
Co12 Co14 C21 Co16 -177.7(7) .
Co17 Co14 C21 Co16 -50.6(4) .
Co13 Co14 C21 Co16 -94.7(6) .
Co15 Co14 C21 Co16 101.4(7) .
C28 Co14 C21 Co13 -84.0(7) .
C25 Co14 C21 Co13 18.6(12) .
C29 Co14 C21 Co13 159.3(12) .
Co12 Co14 C21 Co13 -83.0(5) .
Co17 Co14 C21 Co13 44.1(4) .
Co16 Co14 C21 Co13 94.7(6) .
Co15 Co14 C21 Co13 -163.9(9) .
C28 Co14 C21 Co12 -1.0(6) .
C25 Co14 C21 Co12 101.6(10) .
C29 Co14 C21 Co12 -117.7(12) .
Co17 Co14 C21 Co12 127.1(4) .
Co16 Co14 C21 Co12 177.7(7) .
Co13 Co14 C21 Co12 83.0(5) .
Co15 Co14 C21 Co12 -80.9(6) .
C28 Co14 C21 Co11 -168(5) .
C25 Co14 C21 Co11 -66(5) .
C29 Co14 C21 Co11 75(5) .
Co12 Co14 C21 Co11 -167(5) .
Co17 Co14 C21 Co11 -40(5) .
Co16 Co14 C21 Co11 10(4) .
Co13 Co14 C21 Co11 -84(5) .
Co15 Co14 C21 Co11 112(5) .
C34 Co16 C21 Co15 38.0(14) .
C32 Co16 C21 Co15 -80.3(8) .
C23 Co16 C21 Co15 174.0(9) .
Co11 Co16 C21 Co15 -80.1(6) .
Co17 Co16 C21 Co15 151.6(5) .
Co14 Co16 C21 Co15 101.6(7) .
Co13 Co16 C21 Co15 -163.7(9) .
C34 Co16 C21 Co14 -63.6(13) .
C32 Co16 C21 Co14 178.2(7) .
C23 Co16 C21 Co14 72.4(11) .
Co11 Co16 C21 Co14 178.3(7) .
Co17 Co16 C21 Co14 50.0(4) .
Co13 Co16 C21 Co14 94.7(6) .
Co15 Co16 C21 Co14 -101.6(7) .
C34 Co16 C21 Co13 -158.3(11) .
C32 Co16 C21 Co13 83.5(7) .
C23 Co16 C21 Co13 -22.3(12) .
Co11 Co16 C21 Co13 83.6(5) .
Co17 Co16 C21 Co13 -44.7(4) .
Co14 Co16 C21 Co13 -94.7(6) .
Co15 Co16 C21 Co13 163.7(9) .
C34 Co16 C21 Co12 -79(5) .
C32 Co16 C21 Co12 163(5) .
C23 Co16 C21 Co12 57(5) .
Co11 Co16 C21 Co12 163(5) .
Co17 Co16 C21 Co12 35(5) .
Co14 Co16 C21 Co12 -15(5) .
Co13 Co16 C21 Co12 80(5) .
Co15 Co16 C21 Co12 -117(5) .
C34 Co16 C21 Co11 118.1(12) .
C32 Co16 C21 Co11 -0.2(7) .
C23 Co16 C21 Co11 -105.9(10) .
Co17 Co16 C21 Co11 -128.3(4) .
Co14 Co16 C21 Co11 -178.3(7) .
Co13 Co16 C21 Co11 -83.6(5) .
Co15 Co16 C21 Co11 80.1(6) .
C27 Co13 C21 Co15 -57(2) .
C24 Co13 C21 Co15 178.1(18) .
C26 Co13 C21 Co15 58(2) .
Co17 Co13 C21 Co15 -180(2) .
Co12 Co13 C21 Co15 -53.8(18) .
Co11 Co13 C21 Co15 53.4(18) .
Co14 Co13 C21 Co15 -136(2) .
Co16 Co13 C21 Co15 135(2) .
C27 Co13 C21 Co14 79.2(11) .
C24 Co13 C21 Co14 -46.1(12) .
C26 Co13 C21 Co14 -165.9(10) .
Co17 Co13 C21 Co14 -44.0(4) .
Co12 Co13 C21 Co14 82.1(5) .
Co11 Co13 C21 Co14 -170.8(8) .
Co16 Co13 C21 Co14 -89.1(7) .
C27 Co13 C21 Co16 168.3(10) .
C24 Co13 C21 Co16 43.0(12) .
C26 Co13 C21 Co16 -76.8(10) .
Co17 Co13 C21 Co16 45.1(4) .
Co12 Co13 C21 Co16 171.2(8) .
Co11 Co13 C21 Co16 -81.7(5) .
Co14 Co13 C21 Co16 89.1(6) .
C27 Co13 C21 Co12 -2.9(11) .
C24 Co13 C21 Co12 -128.1(10) .
C26 Co13 C21 Co12 112.1(10) .
Co17 Co13 C21 Co12 -126.1(4) .
Co11 Co13 C21 Co12 107.1(6) .
Co14 Co13 C21 Co12 -82.1(5) .
Co16 Co13 C21 Co12 -171.2(8) .
C27 Co13 C21 Co11 -110.0(11) .
C24 Co13 C21 Co11 124.7(10) .
C26 Co13 C21 Co11 5.0(10) .
Co17 Co13 C21 Co11 126.8(4) .
Co12 Co13 C21 Co11 -107.1(6) .
Co14 Co13 C21 Co11 170.8(8) .
Co16 Co13 C21 Co11 81.7(5) .
C30 Co12 C21 Co15 102(3) .
C28 Co12 C21 Co15 -101.8(6) .
C36 Co12 C21 Co15 0.9(6) .
C27 Co12 C21 Co15 163.5(8) .
Co14 Co12 C21 Co15 -102.8(5) .
Co13 Co12 C21 Co15 161.5(7) .
C30 Co12 C21 Co14 -155(2) .
C28 Co12 C21 Co14 0.9(6) .
C36 Co12 C21 Co14 103.7(6) .
C27 Co12 C21 Co14 -93.8(8) .
Co15 Co12 C21 Co14 102.8(5) .
Co13 Co12 C21 Co14 -95.7(6) .
C30 Co12 C21 Co16 -140(4) .
C28 Co12 C21 Co16 16(5) .
C36 Co12 C21 Co16 119(5) .
C27 Co12 C21 Co16 -79(5) .
Co15 Co12 C21 Co16 118(5) .
Co14 Co12 C21 Co16 15(5) .
Co13 Co12 C21 Co16 -81(5) .
C30 Co12 C21 Co13 -59(3) .
C28 Co12 C21 Co13 96.6(6) .
C36 Co12 C21 Co13 -160.6(6) .
C27 Co12 C21 Co13 1.9(8) .
Co15 Co12 C21 Co13 -161.5(7) .
Co14 Co12 C21 Co13 95.7(6) .
C30 Co12 C21 Co11 23(3) .
C28 Co12 C21 Co11 178.8(7) .
C36 Co12 C21 Co11 -78.4(7) .
C27 Co12 C21 Co11 84.1(9) .
Co15 Co12 C21 Co11 -79.3(6) .
Co14 Co12 C21 Co11 177.9(9) .
Co13 Co12 C21 Co11 82.2(6) .
C31 Co11 C21 Co15 -95(3) .
C26 Co11 C21 Co15 -166.5(9) .
C32 Co11 C21 Co15 102.9(7) .
C33 Co11 C21 Co15 -0.5(6) .
Co16 Co11 C21 Co15 102.8(5) .
Co13 Co11 C21 Co15 -161.6(7) .
C31 Co11 C21 Co14 151(4) .
C26 Co11 C21 Co14 80(5) .
C32 Co11 C21 Co14 -10(5) .
C33 Co11 C21 Co14 -114(5) .
Co15 Co11 C21 Co14 -113(5) .
Co16 Co11 C21 Co14 -11(4) .
Co13 Co11 C21 Co14 85(5) .
C31 Co11 C21 Co16 162(3) .
C26 Co11 C21 Co16 90.8(9) .
C32 Co11 C21 Co16 0.1(7) .
C33 Co11 C21 Co16 -103.3(6) .
Co15 Co11 C21 Co16 -102.8(5) .
Co13 Co11 C21 Co16 95.6(6) .
C31 Co11 C21 Co13 66(3) .
C26 Co11 C21 Co13 -4.8(10) .
C32 Co11 C21 Co13 -95.5(7) .
C33 Co11 C21 Co13 161.1(6) .
Co15 Co11 C21 Co13 161.6(7) .
Co16 Co11 C21 Co13 -95.6(6) .
C31 Co11 C21 Co12 -16(3) .
C26 Co11 C21 Co12 -86.6(10) .
C32 Co11 C21 Co12 -177.2(7) .
C33 Co11 C21 Co12 79.4(7) .
Co15 Co11 C21 Co12 79.9(6) .
Co16 Co11 C21 Co12 -177.3(9) .
Co13 Co11 C21 Co12 -81.7(6) .
C23 Co17 C22 O22 -54(83) .
C24 Co17 C22 O22 51(83) .
C25 Co17 C22 O22 157(83) .
Co14 Co17 C22 O22 177(100) .
Co13 Co17 C22 O22 57(84) .
Co16 Co17 C22 O22 -79(83) .
C34 Co16 C23 O23 -58(3) .
C32 Co16 C23 O23 47(3) .
C21 Co16 C23 O23 155(3) .
Co11 Co16 C23 O23 93(3) .
Co17 Co16 C23 O23 -174(4) .
Co14 Co16 C23 O23 -160(3) .
Co13 Co16 C23 O23 140(3) .
Co15 Co16 C23 O23 170.9(15) .
C34 Co16 C23 Co17 115.8(11) .
C32 Co16 C23 Co17 -138.9(8) .
C21 Co16 C23 Co17 -30.6(13) .
Co11 Co16 C23 Co17 -93.0(8) .
Co14 Co16 C23 Co17 14.1(8) .
Co13 Co16 C23 Co17 -45.5(6) .
Co15 Co16 C23 Co17 -15(4) .
C22 Co17 C23 O23 14(3) .
C24 Co17 C23 O23 -85(3) .
C25 Co17 C23 O23 120(3) .
Co14 Co17 C23 O23 159(3) .
Co13 Co17 C23 O23 -134(3) .
Co16 Co17 C23 O23 174(4) .
C22 Co17 C23 Co16 -159.9(10) .
C24 Co17 C23 Co16 100.5(9) .
C25 Co17 C23 Co16 -54.3(19) .
Co14 Co17 C23 Co16 -15.0(9) .
Co13 Co17 C23 Co16 51.8(7) .
C27 Co13 C24 O24 43(3) .
C21 Co13 C24 O24 174(3) .
C26 Co13 C24 O24 -69(3) .
Co17 Co13 C24 O24 171(3) .
Co12 Co13 C24 O24 97(3) .
Co11 Co13 C24 O24 -112(3) .
Co14 Co13 C24 O24 144(3) .
Co16 Co13 C24 O24 -159(3) .
C27 Co13 C24 Co17 -127.8(11) .
C21 Co13 C24 Co17 2.7(13) .
C26 Co13 C24 Co17 120.1(10) .
Co12 Co13 C24 Co17 -73.4(11) .
Co11 Co13 C24 Co17 76.9(11) .
Co14 Co13 C24 Co17 -26.9(7) .
Co16 Co13 C24 Co17 30.6(7) .
C22 Co17 C24 O24 5(3) .
C23 Co17 C24 O24 106(3) .
C25 Co17 C24 O24 -88(3) .
Co14 Co17 C24 O24 -139(3) .
Co13 Co17 C24 O24 -170(4) .
Co16 Co17 C24 O24 155(3) .
C22 Co17 C24 Co13 175.1(11) .
C23 Co17 C24 Co13 -83.9(10) .
C25 Co17 C24 Co13 82.2(9) .
Co14 Co17 C24 Co13 31.2(8) .
Co16 Co17 C24 Co13 -34.9(7) .
C21 Co14 C25 O25 -155(2) .
C28 Co14 C25 O25 -50(3) .
C29 Co14 C25 O25 62(3) .
Co12 Co14 C25 O25 -94(3) .
Co17 Co14 C25 O25 171(3) .
Co16 Co14 C25 O25 157(3) .
Co13 Co14 C25 O25 -143(3) .
Co15 Co14 C25 O25 -163.5(18) .
C21 Co14 C25 Co17 33.8(12) .
C28 Co14 C25 Co17 139.5(7) .
C29 Co14 C25 Co17 -109.0(12) .
Co12 Co14 C25 Co17 95.5(7) .
Co16 Co14 C25 Co17 -13.3(8) .
Co13 Co14 C25 Co17 46.3(5) .
Co15 Co14 C25 Co17 26(4) .
C22 Co17 C25 O25 -9(3) .
C23 Co17 C25 O25 -117(3) .
C24 Co17 C25 O25 89(3) .
Co14 Co17 C25 O25 -170(4) .
Co13 Co17 C25 O25 137(3) .
Co16 Co17 C25 O25 -156(3) .
C22 Co17 C25 Co14 161.2(10) .
C23 Co17 C25 Co14 53.3(19) .
C24 Co17 C25 Co14 -101.2(9) .
Co13 Co17 C25 Co14 -52.7(6) .
Co16 Co17 C25 Co14 13.9(8) .
C27 Co13 C26 O26 -33(3) .
C21 Co13 C26 O26 -150(2) .
C24 Co13 C26 O26 70(3) .
Co17 Co13 C26 O26 121(2) .
Co12 Co13 C26 O26 -101(2) .
Co11 Co13 C26 O26 -145(3) .
Co14 Co13 C26 O26 -164.4(18) .
Co16 Co13 C26 O26 169(3) .
C27 Co13 C26 Co11 112.4(11) .
C21 Co13 C26 Co11 -4.9(10) .
C24 Co13 C26 Co11 -144.9(9) .
Co17 Co13 C26 Co11 -93.9(9) .
Co12 Co13 C26 Co11 44.0(10) .
Co14 Co13 C26 Co11 -19.4(17) .
Co16 Co13 C26 Co11 -46.1(7) .
C31 Co11 C26 O26 -25(3) .
C21 Co11 C26 O26 139(3) .
C32 Co11 C26 O26 -125(4) .
C33 Co11 C26 O26 17(6) .
Co15 Co11 C26 O26 123(3) .
Co16 Co11 C26 O26 -172(3) .
Co13 Co11 C26 O26 135(4) .
C31 Co11 C26 Co13 -160.1(11) .
C21 Co11 C26 Co13 4.7(9) .
C32 Co11 C26 Co13 100.2(9) .
C33 Co11 C26 Co13 -118(3) .
Co15 Co11 C26 Co13 -11.3(18) .
Co16 Co11 C26 Co13 52.9(8) .
C21 Co13 C27 O27 167(5) .
C24 Co13 C27 O27 -49(5) .
C26 Co13 C27 O27 60(5) .
Co17 Co13 C27 O27 -94(5) .
Co12 Co13 C27 O27 165(5) .
Co11 Co13 C27 O27 113(5) .
Co14 Co13 C27 O27 -150(5) .
Co16 Co13 C27 O27 -175(4) .
C21 Co13 C27 Co12 2.4(10) .
C24 Co13 C27 Co12 146.3(8) .
C26 Co13 C27 Co12 -105.5(10) .
Co17 Co13 C27 Co12 100.9(6) .
Co11 Co13 C27 Co12 -51.6(9) .
Co14 Co13 C27 Co12 44.7(6) .
Co16 Co13 C27 Co12 20(2) .
C30 Co12 C27 O27 -6(3) .
C21 Co12 C27 O27 -173(3) .
C28 Co12 C27 O27 91(3) .
C36 Co12 C27 O27 -73(4) .
Co15 Co12 C27 O27 -156(2) .
Co14 Co12 C27 O27 139(3) .
Co13 Co12 C27 O27 -171(4) .
C30 Co12 C27 Co13 164.2(10) .
C21 Co12 C27 Co13 -2.2(9) .
C28 Co12 C27 Co13 -98.1(9) .
C36 Co12 C27 Co13 98(2) .
Co15 Co12 C27 Co13 14.6(14) .
Co14 Co12 C27 Co13 -49.9(8) .
C21 Co14 C28 O28 -179(2) .
C25 Co14 C28 O28 50(2) .
C29 Co14 C28 O28 -59(3) .
Co12 Co14 C28 O28 -180(100) .
Co17 Co14 C28 O28 90(2) .
Co16 Co14 C28 O28 179.6(18) .
Co13 Co14 C28 O28 139(2) .
Co15 Co14 C28 O28 -140(2) .
C21 Co14 C28 Co12 1.0(6) .
C25 Co14 C28 Co12 -130.4(8) .
C29 Co14 C28 Co12 120.8(11) .
Co17 Co14 C28 Co12 -90.7(6) .
Co16 Co14 C28 Co12 -0.7(11) .
Co13 Co14 C28 Co12 -41.5(4) .
Co15 Co14 C28 Co12 39.2(4) .
C30 Co12 C28 O28 -7(2) .
C21 Co12 C28 O28 178.8(19) .
C36 Co12 C28 O28 83(2) .
C27 Co12 C28 O28 -92(2) .
Co15 Co12 C28 O28 131.1(19) .
Co14 Co12 C28 O28 180(2) .
Co13 Co12 C28 O28 -133.4(19) .
C30 Co12 C28 Co14 172.8(7) .
C21 Co12 C28 Co14 -0.9(6) .
C36 Co12 C28 Co14 -97.0(6) .
C27 Co12 C28 Co14 88.0(7) .
Co15 Co12 C28 Co14 -48.6(5) .
Co13 Co12 C28 Co14 46.9(5) .
C21 Co14 C29 O29 141(5) .
C28 Co14 C29 O29 30(6) .
C25 Co14 C29 O29 -70(6) .
Co12 Co14 C29 O29 84(5) .
Co17 Co14 C29 O29 -123(5) .
Co16 Co14 C29 O29 -179(100) .
Co13 Co14 C29 O29 170(4) .
Co15 Co14 C29 O29 118(5) .
C21 Co12 C30 O30 -62(81) .
C28 Co12 C30 O30 142(80) .
C36 Co12 C30 O30 40(80) .
C27 Co12 C30 O30 -124(80) .
Co15 Co12 C30 O30 25(81) .
Co14 Co12 C30 O30 152(80) .
Co13 Co12 C30 O30 -112(80) .
C21 Co11 C31 O31 18(24) .
C26 Co11 C31 O31 91(22) .
C32 Co11 C31 O31 180(100) .
C33 Co11 C31 O31 -78(22) .
Co15 Co11 C31 O31 -63(22) .
Co16 Co11 C31 O31 173(21) .
Co13 Co11 C31 O31 73(22) .
C34 Co16 C32 O32 43(3) .
C23 Co16 C32 O32 -54(3) .
C21 Co16 C32 O32 176(3) .
Co11 Co16 C32 O32 176(3) .
Co17 Co16 C32 O32 -92(3) .
Co14 Co16 C32 O32 179(2) .
Co13 Co16 C32 O32 -141(3) .
Co15 Co16 C32 O32 138(3) .
C34 Co16 C32 Co11 -133.6(10) .
C23 Co16 C32 Co11 130.2(8) .
C21 Co16 C32 Co11 0.2(7) .
Co17 Co16 C32 Co11 91.5(7) .
Co14 Co16 C32 Co11 2.5(13) .
Co13 Co16 C32 Co11 42.5(5) .
Co15 Co16 C32 Co11 -38.2(5) .
C31 Co11 C32 O32 8(2) .
C21 Co11 C32 O32 -177(2) .
C26 Co11 C32 O32 87(2) .
C33 Co11 C32 O32 -82(2) .
Co15 Co11 C32 O32 -130(2) .
Co16 Co11 C32 O32 -177(2) .
Co13 Co11 C32 O32 135(2) .
C31 Co11 C32 Co16 -175.1(8) .
C21 Co11 C32 Co16 -0.1(7) .
C26 Co11 C32 Co16 -95.7(9) .
C33 Co11 C32 Co16 94.7(7) .
Co15 Co11 C32 Co16 47.6(6) .
Co13 Co11 C32 Co16 -47.4(5) .
C35 Co15 C33 O33 -31(3) .
C21 Co15 C33 O33 177(3) .
C36 Co15 C33 O33 71(3) .
Co11 Co15 C33 O33 178(3) .
Co12 Co15 C33 O33 125(3) .
Co14 Co15 C33 O33 -174(2) .
Co16 Co15 C33 O33 -144(3) .
C35 Co15 C33 Co11 151.7(12) .
C21 Co15 C33 Co11 -0.6(7) .
C36 Co15 C33 Co11 -107.0(6) .
Co12 Co15 C33 Co11 -53.1(6) .
Co14 Co15 C33 Co11 8.1(12) .
Co16 Co15 C33 Co11 38.7(4) .
C31 Co11 C33 O33 -13(2) .
C21 Co11 C33 O33 -178(2) .
C26 Co11 C33 O33 -55(4) .
C32 Co11 C33 O33 86(2) .
Co15 Co11 C33 O33 -178(2) .
Co16 Co11 C33 O33 135(2) .
Co13 Co11 C33 O33 -157.2(17) .
C31 Co11 C33 Co15 164.7(9) .
C21 Co11 C33 Co15 0.6(6) .
C26 Co11 C33 Co15 123(3) .
C32 Co11 C33 Co15 -95.9(7) .
Co16 Co11 C33 Co15 -47.2(6) .
Co13 Co11 C33 Co15 20.9(10) .
C32 Co16 C34 O34 -24(49) .
C23 Co16 C34 O34 73(48) .
C21 Co16 C34 O34 -141(48) .
Co11 Co16 C34 O34 -74(49) .
Co17 Co16 C34 O34 119(48) .
Co14 Co16 C34 O34 179(100) .
Co13 Co16 C34 O34 168(46) .
Co15 Co16 C34 O34 -118(48) .
C33 Co15 C35 O35 -70(12) .
C21 Co15 C35 O35 66(13) .
C36 Co15 C35 O35 -175(12) .
Co11 Co15 C35 O35 -24(14) .
Co12 Co15 C35 O35 143(11) .
Co14 Co15 C35 O35 89(12) .
Co16 Co15 C35 O35 32(12) .
C33 Co15 C36 O36 -70(2) .
C35 Co15 C36 O36 37(3) .
C21 Co15 C36 O36 -179(2) .
Co11 Co15 C36 O36 -127(2) .
Co12 Co15 C36 O36 -180(3) .
Co14 Co15 C36 O36 142(2) .
Co16 Co15 C36 O36 173.9(17) .
C33 Co15 C36 Co12 110.0(7) .
C35 Co15 C36 Co12 -143.1(12) .
C21 Co15 C36 Co12 1.0(7) .
Co11 Co15 C36 Co12 53.0(5) .
Co14 Co15 C36 Co12 -38.1(4) .
Co16 Co15 C36 Co12 -6.2(10) .
C30 Co12 C36 O36 14(2) .
C21 Co12 C36 O36 179.0(19) .
C28 Co12 C36 O36 -84(2) .
C27 Co12 C36 O36 80(3) .
Co15 Co12 C36 O36 180(2) .
Co14 Co12 C36 O36 -133.3(19) .
Co13 Co12 C36 O36 157.4(15) .
C30 Co12 C36 Co15 -165.7(7) .
C21 Co12 C36 Co15 -0.9(6) .
C28 Co12 C36 Co15 96.3(6) .
C27 Co12 C36 Co15 -100(2) .
Co14 Co12 C36 Co15 46.8(5) .
Co13 Co12 C36 Co15 -22.5(9) .
C105 N1 C101 C102 60.5(11) .
C103 N1 C101 C102 -59.4(11) .
C107 N1 C101 C102 -178.5(9) .
C105 N1 C103 C104 -175.6(9) .
C101 N1 C103 C104 -56.5(12) .
C107 N1 C103 C104 62.8(11) .
C101 N1 C105 C106 -177.9(8) .
C103 N1 C105 C106 -57.1(10) .
C107 N1 C105 C106 62.7(11) .
C105 N1 C107 C108 59.8(12) .
C101 N1 C107 C108 -59.2(11) .
C103 N1 C107 C108 -179.8(9) .
C207 N2 C201 C202 -178.4(11) .
C203 N2 C201 C202 60.1(13) .
C205 N2 C201 C202 -61.4(14) .
C207 N2 C203 C204 53.6(15) .
C201 N2 C203 C204 171.8(11) .
C205 N2 C203 C204 -63.9(14) .
C207 N2 C205 C206 60.3(14) .
C203 N2 C205 C206 -177.8(11) .
C201 N2 C205 C206 -58.0(14) .
C203 N2 C207 C208 53.9(15) .
C201 N2 C207 C208 -63.8(15) .
C205 N2 C207 C208 173.7(12) .
C303 N3 C301 C302 -65.0(11) 2_755
C303 N3 C301 C302 176.3(10) .
C301 N3 C301 C302 54.9(8) 2_755
C303 N3 C303 C304 55.9(9) 2_755
C301 N3 C303 C304 175.9(10) .
C301 N3 C303 C304 -62.4(12) 2_755
C403 N4 C401 C402 -66.4(14) .
C405 N4 C401 C402 57.4(14) .
C407 N4 C401 C402 172.3(12) .
C405 N4 C403 C404 49.1(15) .
C401 N4 C403 C404 171.6(13) .
C407 N4 C403 C404 -69.9(16) .
C403 N4 C405 C406 178.1(11) .
C401 N4 C405 C406 57.1(14) .
C407 N4 C405 C406 -59.2(14) .
C403 N4 C407 C408 -33(2) .
C405 N4 C407 C408 -155.8(17) .
C401 N4 C407 C408 86.0(19) .
C503 N5 C501 C502 -48.5(15) .
C507 N5 C501 C502 63.9(14) .
C505 N5 C501 C502 -172.8(12) .
C507 N5 C503 C504 180.0(12) .
C501 N5 C503 C504 -63.0(14) .
C505 N5 C503 C504 55.6(15) .
C503 N5 C505 C506 61.7(14) .
C507 N5 C505 C506 -55.7(15) .
C501 N5 C505 C506 -175.6(11) .
C503 N5 C507 C508 174.7(13) .
C501 N5 C507 C508 56.0(16) .
C505 N5 C507 C508 -61.1(16) .
